data_7023547
loop_
_publ_author_name
'Ogawa, Tomohiro'
'Sakamoto, Misaki'
'Honda, Hirotaka'
'Matsumoto, Takeshi'
'Kobayashi, Atsushi'
'Kato, Masako'
'Chang, Ho-Chol'

_publ_section_title
;
 Self-association and columnar liquid crystalline phase of cationic
 alkyl-substituted-bipyridine benzenedithiolato gold(iii) complexes.
;
_journal_issue 45
_journal_name_full 'Dalton transactions (Cambridge, England : 2003)'
_journal_page_first 15995
_journal_page_last 16005
_journal_paper_doi 10.1039/c3dt51444g
_journal_volume 42
_journal_year 2013
_chemical_formula_moiety 'C42 H64 Au F6 N2 P S2'
_chemical_formula_sum 'C42 H64 Au F6 N2 P S2'
_chemical_formula_weight 1003.03
_space_group_IT_number 2
_symmetry_cell_setting triclinic
_symmetry_Int_Tables_number 2
_symmetry_space_group_name_Hall '-P 1'
_symmetry_space_group_name_H-M 'P -1'
_atom_sites_solution_hydrogens geom
_atom_sites_solution_primary direct
_atom_sites_solution_secondary difmap
_cell_angle_alpha 79.331(4)
_cell_angle_beta 86.571(4)
_cell_angle_gamma 81.644(5)
_cell_formula_units_Z 6
_cell_length_a 14.1525(19)
_cell_length_b 17.312(2)
_cell_length_c 28.758(4)
_cell_measurement_reflns_used 16509
_cell_measurement_temperature 173
_cell_measurement_theta_max 27.50
_cell_measurement_theta_min 3.00
_cell_volume 6846.7(15)
_computing_cell_refinement CrystalClear
_computing_data_collection 'CrystalClear (Rigaku Inc., 2008)'
_computing_data_reduction CrystalClear
_computing_molecular_graphics 'CrystalStructure 4.0'
_computing_publication_material 'CrystalStructure 4.0 (Rigaku, 2010)'
_computing_structure_refinement 'SHELXL97 (Sheldrick, 2008)'
_computing_structure_solution 'SHELXS97 (Sheldrick, 2008)'
_diffrn_ambient_temperature 173
_diffrn_detector_area_resol_mean 14.629
_diffrn_measured_fraction_theta_full 0.944
_diffrn_measured_fraction_theta_max 0.944
_diffrn_measurement_device_type 'Rigaku Mercury70'
_diffrn_measurement_method \w
_diffrn_radiation_type 'Mo K\a'
_diffrn_radiation_wavelength 0.71075
_diffrn_reflns_av_R_equivalents 0.0431
_diffrn_reflns_limit_h_max 18
_diffrn_reflns_limit_h_min -15
_diffrn_reflns_limit_k_max 21
_diffrn_reflns_limit_k_min -22
_diffrn_reflns_limit_l_max 37
_diffrn_reflns_limit_l_min -30
_diffrn_reflns_number 47998
_diffrn_reflns_theta_full 27.55
_diffrn_reflns_theta_max 27.55
_diffrn_standards_number 0
_exptl_absorpt_coefficient_mu 3.415
_exptl_absorpt_correction_T_max 0.903
_exptl_absorpt_correction_T_min 0.653
_exptl_absorpt_correction_type multi-scan
_exptl_absorpt_process_details 'REQAB (Rigaku, 1998)'
_exptl_crystal_colour yellow
_exptl_crystal_density_diffrn 1.459
_exptl_crystal_density_method 'not measured'
_exptl_crystal_description plate
_exptl_crystal_F_000 3060.00
_exptl_crystal_size_max 0.380
_exptl_crystal_size_mid 0.070
_exptl_crystal_size_min 0.030
_refine_diff_density_max 3.700
_refine_diff_density_min -3.690
_refine_ls_extinction_method none
_refine_ls_goodness_of_fit_ref 1.077
_refine_ls_hydrogen_treatment constr
_refine_ls_number_parameters 1437
_refine_ls_number_reflns 29835
_refine_ls_number_restraints 0
_refine_ls_R_factor_gt 0.0649
_refine_ls_shift/su_max 0.002
_refine_ls_structure_factor_coef Fsqd
_refine_ls_weighting_details 'w = 1/[\s^2^(Fo^2^)+(0.0972P)^2^+0.0000P] where P=(Fo^2^+2Fc^2^)/3'
_refine_ls_weighting_scheme calc
_refine_ls_wR_factor_ref 0.2081
_reflns_number_gt 19022
_reflns_number_total 29835
_reflns_threshold_expression F^2^>2.0\s(F^2^)
_cod_data_source_file c3dt51444g.txt
_cod_data_source_block '__20120118_AuC13Bdt_AN_H2O'
_cod_original_cell_volume 6846.7(16)
_cod_database_code 7023547

loop_
_symmetry_equiv_pos_site_id
_symmetry_equiv_pos_as_xyz
1 +X,+Y,+Z
2 -X,-Y,-Z

loop_
_atom_site_label
_atom_site_type_symbol
_atom_site_fract_x
_atom_site_fract_y
_atom_site_fract_z
_atom_site_U_iso_or_equiv
_atom_site_adp_type
_atom_site_occupancy
_atom_site_symmetry_multiplicity
_atom_site_calc_flag
_atom_site_refinement_flags
Au(1) Au 0.41954(2) 0.588697(17) 0.476892(11) 0.03494(10) Uani 1.0 2 d .
Au(2) Au 0.26633(2) 0.753603(16) 0.510026(10) 0.03088(10) Uani 1.0 2 d .
Au(3) Au 0.082485(19) 0.922350(15) 0.479415(10) 0.02972(9) Uani 1.0 2 d .
S(1a) S 0.31520(14) 0.53128(13) 0.53035(7) 0.0390(5) Uani 1.0 2 d .
S(1b) S 0.18823(15) 0.74039(12) 0.44551(7) 0.0359(5) Uani 1.0 2 d .
S(1c) S -0.02508(14) 0.86083(12) 0.52917(7) 0.0344(5) Uani 1.0 2 d .
S(2a) S 0.50370(14) 0.60925(12) 0.53722(7) 0.0355(5) Uani 1.0 2 d .
S(2b) S 0.37579(14) 0.81466(12) 0.46110(7) 0.0357(5) Uani 1.0 2 d .
S(2c) S 0.16083(14) 0.93738(11) 0.54297(7) 0.0325(4) Uani 1.0 2 d .
P(1) P 0.27633(18) 0.30736(16) 0.36890(11) 0.0574(7) Uani 1.0 2 d .
P(2) P 0.6314(3) 0.9726(3) 0.3326(3) 0.156(3) Uani 1.0 2 d .
P(3a) P 0.9427(5) 0.6347(4) 0.3966(3) 0.0782(18) Uiso 0.5000 2 d .
P(3b) P 0.9424(7) 0.6383(6) 0.3533(4) 0.101(3) Uiso 0.5000 2 d .
F(1) F 0.2221(5) 0.2717(5) 0.3321(3) 0.096(3) Uani 1.0 2 d .
F(2) F 0.3298(5) 0.3418(6) 0.4046(3) 0.110(3) Uani 1.0 2 d .
F(3) F 0.3709(5) 0.2983(5) 0.3374(3) 0.093(3) Uani 1.0 2 d .
F(4) F 0.3038(7) 0.2223(5) 0.3975(4) 0.125(4) Uani 1.0 2 d .
F(5) F 0.1790(5) 0.3179(5) 0.3995(3) 0.099(3) Uani 1.0 2 d .
F(6) F 0.2455(6) 0.3913(4) 0.3383(3) 0.104(3) Uani 1.0 2 d .
F(7) F 0.5564(6) 1.0222(5) 0.3576(4) 0.124(4) Uani 1.0 2 d .
F(8) F 0.5544(6) 0.9432(6) 0.3066(3) 0.117(3) Uani 1.0 2 d .
F(9) F 0.7047(9) 0.9909(10) 0.3686(10) 0.300(12) Uani 1.0 2 d .
F(10) F 0.7096(7) 0.9229(6) 0.3067(8) 0.292(12) Uani 1.0 2 d .
F(11) F 0.6265(10) 0.8972(7) 0.3716(5) 0.189(6) Uani 1.0 2 d .
F(12) F 0.6504(18) 1.0446(6) 0.2960(7) 0.354(15) Uani 1.0 2 d .
F(13) F 1.0277(8) 0.6819(7) 0.3720(4) 0.153(4) Uiso 1.0 2 d .
F(14) F 0.8697(9) 0.6953(7) 0.3633(5) 0.167(5) Uiso 1.0 2 d .
F(15) F 0.9772(12) 0.5679(10) 0.3806(7) 0.215(6) Uiso 1.0 2 d .
F(16a) F 1.0139(15) 0.5808(12) 0.4328(8) 0.147(7) Uiso 0.5000 2 d .
F(16b) F 1.0124(17) 0.5948(14) 0.3214(9) 0.168(9) Uiso 0.5000 2 d .
F(17a) F 0.9201(14) 0.6905(11) 0.4293(7) 0.137(7) Uiso 0.5000 2 d .
F(17b) F 0.915(3) 0.700(3) 0.3108(15) 0.288(18) Uiso 0.5000 2 d .
F(18a) F 0.8559(12) 0.5921(9) 0.4159(6) 0.112(5) Uiso 0.5000 2 d .
F(18b) F 0.878(2) 0.5882(16) 0.3342(10) 0.187(10) Uiso 0.5000 2 d .
N(1a) N 0.3482(5) 0.5762(4) 0.4180(3) 0.0368(16) Uani 1.0 2 d .
N(1b) N 0.1737(4) 0.7007(4) 0.55940(19) 0.0244(13) Uani 1.0 2 d .
N(1c) N 0.0181(5) 0.9126(4) 0.4173(2) 0.0271(13) Uani 1.0 2 d .
N(2a) N 0.5094(5) 0.6411(4) 0.4221(3) 0.0365(16) Uani 1.0 2 d .
N(2b) N 0.3302(5) 0.7640(4) 0.5716(2) 0.0291(14) Uani 1.0 2 d .
N(2c) N 0.1768(5) 0.9770(4) 0.4287(3) 0.0319(15) Uani 1.0 2 d .
C(1a) C 0.3576(6) 0.5384(4) 0.5849(3) 0.0323(18) Uani 1.0 2 d .
C(1b) C 0.2559(6) 0.7839(5) 0.3976(3) 0.0337(17) Uani 1.0 2 d .
C(1c) C 0.0114(6) 0.8645(4) 0.5853(3) 0.0296(17) Uani 1.0 2 d .
C(2a) C 0.3060(7) 0.5077(5) 0.6273(3) 0.047(3) Uani 1.0 2 d .
C(2b) C 0.2249(7) 0.7865(5) 0.3508(3) 0.039(2) Uani 1.0 2 d .
C(2c) C -0.0426(7) 0.8310(5) 0.6251(3) 0.043(2) Uani 1.0 2 d .
C(3a) C 0.3398(8) 0.5133(6) 0.6697(4) 0.055(3) Uani 1.0 2 d .
C(3b) C 0.2786(7) 0.8219(5) 0.3130(3) 0.045(3) Uani 1.0 2 d .
C(3c) C -0.0140(7) 0.8322(5) 0.6694(4) 0.046(3) Uani 1.0 2 d .
C(4a) C 0.4226(7) 0.5451(6) 0.6732(3) 0.048(3) Uani 1.0 2 d .
C(4b) C 0.3609(7) 0.8534(5) 0.3196(3) 0.046(3) Uani 1.0 2 d .
C(4c) C 0.0682(7) 0.8643(5) 0.6766(3) 0.046(3) Uani 1.0 2 d .
C(5a) C 0.4728(7) 0.5742(5) 0.6328(3) 0.043(2) Uani 1.0 2 d .
C(5b) C 0.3897(6) 0.8509(5) 0.3646(3) 0.0392(19) Uani 1.0 2 d .
C(5c) C 0.1188(6) 0.8975(5) 0.6373(3) 0.0368(19) Uani 1.0 2 d .
C(6a) C 0.4400(6) 0.5709(4) 0.5879(3) 0.0296(16) Uani 1.0 2 d .
C(6b) C 0.3376(6) 0.8155(5) 0.4040(3) 0.0350(18) Uani 1.0 2 d .
C(6c) C 0.0914(6) 0.8960(4) 0.5927(3) 0.0316(17) Uani 1.0 2 d .
C(7a) C 0.2668(7) 0.5456(6) 0.4189(4) 0.051(3) Uani 1.0 2 d .
C(7b) C 0.0993(6) 0.6653(5) 0.5516(3) 0.0389(18) Uani 1.0 2 d .
C(7c) C -0.0596(6) 0.8805(5) 0.4147(3) 0.0411(19) Uani 1.0 2 d .
C(8a) C 0.2233(8) 0.5451(6) 0.3787(4) 0.060(3) Uani 1.0 2 d .
C(8b) C 0.0404(6) 0.6315(5) 0.5879(3) 0.0387(18) Uani 1.0 2 d .
C(8c) C -0.0905(7) 0.8711(5) 0.3731(4) 0.045(2) Uani 1.0 2 d .
C(9a) C 0.2571(8) 0.5788(6) 0.3345(4) 0.059(3) Uani 1.0 2 d .
C(9b) C 0.0578(6) 0.6327(5) 0.6335(3) 0.0373(18) Uani 1.0 2 d .
C(9c) C -0.0419(7) 0.8968(5) 0.3304(3) 0.042(2) Uani 1.0 2 d .
C(10a) C 0.3442(8) 0.6084(5) 0.3345(4) 0.054(3) Uani 1.0 2 d .
C(10b) C 0.1357(6) 0.6687(5) 0.6419(3) 0.0340(18) Uani 1.0 2 d .
C(10c) C 0.0394(6) 0.9326(5) 0.3337(3) 0.0399(19) Uani 1.0 2 d .
C(11a) C 0.3891(7) 0.6083(5) 0.3754(3) 0.042(3) Uani 1.0 2 d .
C(11b) C 0.1921(6) 0.7000(4) 0.6047(3) 0.0318(17) Uani 1.0 2 d .
C(11c) C 0.0680(6) 0.9412(5) 0.3770(3) 0.0323(17) Uani 1.0 2 d .
C(12a) C 0.4781(7) 0.6422(5) 0.3776(3) 0.039(2) Uani 1.0 2 d .
C(12b) C 0.2793(6) 0.7352(5) 0.6127(3) 0.0298(16) Uani 1.0 2 d .
C(12c) C 0.1532(6) 0.9779(5) 0.3831(3) 0.0326(17) Uani 1.0 2 d .
C(13a) C 0.5292(9) 0.6763(6) 0.3387(4) 0.059(3) Uani 1.0 2 d .
C(13b) C 0.3077(6) 0.7402(5) 0.6565(3) 0.0332(17) Uani 1.0 2 d .
C(13c) C 0.2068(6) 1.0140(5) 0.3460(3) 0.0340(17) Uani 1.0 2 d .
C(14a) C 0.6136(9) 0.7094(6) 0.3434(4) 0.061(3) Uani 1.0 2 d .
C(14b) C 0.3891(6) 0.7726(5) 0.6608(3) 0.0340(17) Uani 1.0 2 d .
C(14c) C 0.2854(6) 1.0485(5) 0.3544(3) 0.0388(19) Uani 1.0 2 d .
C(15a) C 0.6397(8) 0.7053(6) 0.3898(4) 0.052(3) Uani 1.0 2 d .
C(15b) C 0.4387(6) 0.8004(5) 0.6192(3) 0.0383(18) Uani 1.0 2 d .
C(15c) C 0.3063(6) 1.0445(5) 0.4010(3) 0.0409(19) Uani 1.0 2 d .
C(16a) C 0.5866(6) 0.6700(5) 0.4280(4) 0.043(2) Uani 1.0 2 d .
C(16b) C 0.4090(6) 0.7944(5) 0.5756(3) 0.0378(18) Uani 1.0 2 d .
C(16c) C 0.2516(6) 1.0090(5) 0.4368(3) 0.0369(18) Uani 1.0 2 d .
C(17a) C 0.2128(11) 0.5823(6) 0.2889(5) 0.089(5) Uani 1.0 2 d .
C(17b) C -0.0066(7) 0.6015(6) 0.6735(3) 0.049(3) Uani 1.0 2 d .
C(17c) C -0.0714(7) 0.8862(6) 0.2833(3) 0.048(3) Uani 1.0 2 d .
C(18a) C 0.1864(9) 0.6628(6) 0.2585(4) 0.071(4) Uani 1.0 2 d .
C(18b) C 0.0403(7) 0.5706(7) 0.7208(4) 0.059(3) Uani 1.0 2 d .
C(18c) C -0.1021(7) 0.9624(5) 0.2494(3) 0.050(3) Uani 1.0 2 d .
C(19a) C 0.1336(8) 0.6660(6) 0.2155(4) 0.067(3) Uani 1.0 2 d .
C(19b) C -0.0306(6) 0.5498(6) 0.7621(3) 0.047(2) Uani 1.0 2 d .
C(19c) C -0.1411(7) 0.9470(6) 0.2047(3) 0.053(3) Uani 1.0 2 d .
C(20a) C 0.1151(9) 0.7404(6) 0.1813(4) 0.073(4) Uani 1.0 2 d .
C(20b) C 0.0211(7) 0.5145(6) 0.8076(4) 0.056(3) Uani 1.0 2 d .
C(20c) C -0.1738(8) 1.0230(6) 0.1698(4) 0.059(3) Uani 1.0 2 d .
C(21a) C 0.0714(8) 0.7394(6) 0.1365(4) 0.063(3) Uani 1.0 2 d .
C(21b) C -0.0420(6) 0.4943(5) 0.8514(3) 0.046(2) Uani 1.0 2 d .
C(21c) C -0.2067(8) 1.0081(6) 0.1235(4) 0.058(3) Uani 1.0 2 d .
C(22a) C 0.0526(9) 0.8106(7) 0.0998(5) 0.081(4) Uani 1.0 2 d .
C(22b) C 0.0141(7) 0.4575(6) 0.8949(3) 0.052(3) Uani 1.0 2 d .
C(22c) C -0.2378(8) 1.0822(6) 0.0884(4) 0.062(3) Uani 1.0 2 d .
C(23a) C 0.0146(9) 0.8081(6) 0.0551(4) 0.069(3) Uani 1.0 2 d .
C(23b) C -0.0467(6) 0.4340(6) 0.9396(3) 0.048(2) Uani 1.0 2 d .
C(23c) C -0.2694(8) 1.0689(6) 0.0413(4) 0.059(3) Uani 1.0 2 d .
C(24a) C -0.0041(9) 0.8772(7) 0.0180(4) 0.081(4) Uani 1.0 2 d .
C(24b) C 0.0103(6) 0.3960(5) 0.9826(3) 0.046(2) Uani 1.0 2 d .
C(24c) C -0.2986(9) 1.1439(6) 0.0063(4) 0.067(3) Uani 1.0 2 d .
C(25a) C -0.0434(8) 0.8724(6) -0.0274(4) 0.069(3) Uani 1.0 2 d .
C(25b) C -0.0482(6) 0.3691(6) 1.0262(3) 0.050(3) Uani 1.0 2 d .
C(25c) C -0.3288(8) 1.1337(6) -0.0410(4) 0.056(3) Uani 1.0 2 d .
C(26a) C -0.0657(11) 0.9426(8) -0.0644(5) 0.095(5) Uani 1.0 2 d .
C(26b) C 0.0113(6) 0.3335(5) 1.0704(3) 0.047(2) Uani 1.0 2 d .
C(26c) C -0.3570(9) 1.2111(6) -0.0744(4) 0.065(3) Uani 1.0 2 d .
C(27a) C -0.1067(9) 0.9365(7) -0.1091(4) 0.075(4) Uani 1.0 2 d .
C(27b) C -0.0483(7) 0.3030(6) 1.1138(4) 0.055(3) Uani 1.0 2 d .
C(27c) C -0.3882(8) 1.2038(6) -0.1220(4) 0.059(3) Uani 1.0 2 d .
C(28a) C -0.1239(11) 1.0054(8) -0.1463(5) 0.098(5) Uani 1.0 2 d .
C(28b) C 0.0127(8) 0.2693(7) 1.1560(4) 0.065(3) Uani 1.0 2 d .
C(28c) C -0.4153(9) 1.2825(7) -0.1548(4) 0.072(3) Uani 1.0 2 d .
C(29a) C -0.1645(10) 1.0014(9) -0.1899(4) 0.102(5) Uani 1.0 2 d .
C(29b) C -0.0469(11) 0.2383(9) 1.2002(5) 0.114(5) Uani 1.0 2 d .
C(29c) C -0.4438(9) 1.2761(7) -0.2030(4) 0.083(4) Uani 1.0 2 d .
C(30a) C 0.6608(12) 0.7476(7) 0.3008(5) 0.028(4) Uani 0.5000 2 d .
C(30b) C 0.4253(6) 0.7751(6) 0.7083(3) 0.043(2) Uani 1.0 2 d .
C(30c) C 0.3435(6) 1.0906(6) 0.3149(3) 0.052(3) Uani 1.0 2 d .
C(31a) C 0.6899(13) 0.7046(10) 0.2669(7) 0.045(4) Uiso 0.5000 2 d .
C(31b) C 0.3548(6) 0.7610(6) 0.7497(3) 0.046(2) Uani 1.0 2 d .
C(31c) C 0.2869(6) 1.1297(6) 0.2708(3) 0.047(2) Uani 1.0 2 d .
C(32a) C 0.7252(13) 0.7521(10) 0.2200(7) 0.045(4) Uiso 0.5000 2 d .
C(32b) C 0.3991(6) 0.7565(6) 0.7978(3) 0.047(2) Uani 1.0 2 d .
C(32c) C 0.3451(6) 1.1769(5) 0.2330(3) 0.044(2) Uani 1.0 2 d .
C(32x) C 0.7837(18) 0.7094(14) 0.2274(10) 0.079(7) Uiso 0.5000 2 d .
C(33a) C 0.7654(13) 0.6987(10) 0.1830(7) 0.045(4) Uiso 0.5000 2 d .
C(33b) C 0.3327(6) 0.7314(6) 0.8400(3) 0.048(2) Uani 1.0 2 d .
C(33c) C 0.2872(7) 1.2153(6) 0.1895(3) 0.049(2) Uani 1.0 2 d .
C(33x) C 0.7114(18) 0.7405(14) 0.1909(10) 0.076(7) Uiso 0.5000 2 d .
C(34a) C 0.7743(10) 0.7538(7) 0.1373(4) 0.088(4) Uani 1.0 2 d .
C(34b) C 0.3850(6) 0.7048(6) 0.8863(3) 0.048(2) Uani 1.0 2 d .
C(34c) C 0.3468(6) 1.2534(6) 0.1482(3) 0.049(2) Uani 1.0 2 d .
C(35a) C 0.6901(8) 0.7883(7) 0.1060(4) 0.068(3) Uani 1.0 2 d .
C(35b) C 0.3225(6) 0.6726(6) 0.9287(3) 0.044(2) Uani 1.0 2 d .
C(35c) C 0.2890(6) 1.2917(6) 0.1050(3) 0.049(2) Uani 1.0 2 d .
C(36a) C 0.7147(8) 0.8246(6) 0.0552(4) 0.061(3) Uani 1.0 2 d .
C(36b) C 0.3797(6) 0.6346(5) 0.9723(3) 0.045(2) Uani 1.0 2 d .
C(36c) C 0.3484(6) 1.3230(6) 0.0618(3) 0.048(2) Uani 1.0 2 d .
C(37a) C 0.6297(7) 0.8563(6) 0.0242(4) 0.061(3) Uani 1.0 2 d .
C(37b) C 0.3182(6) 0.6037(5) 1.0161(3) 0.045(2) Uani 1.0 2 d .
C(37c) C 0.2889(6) 1.3613(6) 0.0189(3) 0.048(2) Uani 1.0 2 d .
C(38a) C 0.6528(8) 0.8923(6) -0.0265(4) 0.063(3) Uani 1.0 2 d .
C(38b) C 0.3770(6) 0.5627(5) 1.0582(3) 0.046(2) Uani 1.0 2 d .
C(38c) C 0.3477(6) 1.3906(6) -0.0248(3) 0.048(2) Uani 1.0 2 d .
C(39a) C 0.5674(8) 0.9218(6) -0.0569(4) 0.065(3) Uani 1.0 2 d .
C(39b) C 0.3183(6) 0.5321(6) 1.1018(3) 0.049(3) Uani 1.0 2 d .
C(39c) C 0.2886(6) 1.4306(6) -0.0671(3) 0.047(2) Uani 1.0 2 d .
C(40a) C 0.5911(9) 0.9600(7) -0.1073(4) 0.072(3) Uani 1.0 2 d .
C(40b) C 0.3764(7) 0.4933(6) 1.1443(3) 0.051(3) Uani 1.0 2 d .
C(40c) C 0.3464(7) 1.4573(6) -0.1121(3) 0.050(3) Uani 1.0 2 d .
C(41a) C 0.5046(10) 0.9884(8) -0.1373(5) 0.088(4) Uani 1.0 2 d .
C(41b) C 0.3177(8) 0.4622(7) 1.1873(4) 0.068(3) Uani 1.0 2 d .
C(41c) C 0.2861(7) 1.4970(6) -0.1523(4) 0.056(3) Uani 1.0 2 d .
C(42a) C 0.5251(12) 1.0302(8) -0.1867(5) 0.115(6) Uani 1.0 2 d .
C(42b) C 0.3776(10) 0.4272(8) 1.2315(4) 0.099(5) Uani 1.0 2 d .
C(42c) C 0.3418(9) 1.5188(7) -0.1986(4) 0.078(4) Uani 1.0 2 d .
C(31x) C 0.7355(15) 0.6719(12) 0.2761(8) 0.058(5) Uiso 0.5000 2 d .
H(2) H 0.2499 0.4841 0.6257 0.0560 Uiso 1.0 2 calc R
H(2A) H 0.1694 0.7647 0.3458 0.0465 Uiso 1.0 2 calc R
H(2B) H -0.0979 0.8080 0.6210 0.0513 Uiso 1.0 2 calc R
H(3) H 0.3051 0.4948 0.6979 0.0655 Uiso 1.0 2 calc R
H(3A) H 0.2585 0.8248 0.2818 0.0544 Uiso 1.0 2 calc R
H(3B) H -0.0508 0.8106 0.6961 0.0553 Uiso 1.0 2 calc R
H(4) H 0.4450 0.5468 0.7034 0.0580 Uiso 1.0 2 calc R
H(4A) H 0.3970 0.8764 0.2930 0.0551 Uiso 1.0 2 calc R
H(4B) H 0.0884 0.8633 0.7077 0.0548 Uiso 1.0 2 calc R
H(5) H 0.5294 0.5965 0.6351 0.0520 Uiso 1.0 2 calc R
H(5A) H 0.4452 0.8732 0.3692 0.0470 Uiso 1.0 2 calc R
H(5B) H 0.1732 0.9216 0.6413 0.0441 Uiso 1.0 2 calc R
H(7) H 0.0861 0.6633 0.5199 0.0467 Uiso 1.0 2 calc R
H(7A) H -0.0949 0.8634 0.4430 0.0493 Uiso 1.0 2 calc R
H(7B) H 0.2391 0.5237 0.4484 0.0608 Uiso 1.0 2 calc R
H(8) H -0.0120 0.6077 0.5806 0.0464 Uiso 1.0 2 calc R
H(8A) H -0.1463 0.8467 0.3726 0.0536 Uiso 1.0 2 calc R
H(8B) H 0.1670 0.5207 0.3807 0.0715 Uiso 1.0 2 calc R
H(10) H 0.1497 0.6716 0.6733 0.0408 Uiso 1.0 2 calc R
H(10A) H 0.0749 0.9510 0.3058 0.0479 Uiso 1.0 2 calc R
H(10B) H 0.3731 0.6293 0.3050 0.0646 Uiso 1.0 2 calc R
H(13) H 0.2712 0.7213 0.6839 0.0399 Uiso 1.0 2 calc R
H(13A) H 0.1898 1.0153 0.3144 0.0407 Uiso 1.0 2 calc R
H(13B) H 0.5073 0.6777 0.3079 0.0706 Uiso 1.0 2 calc R
H(15) H 0.4945 0.8241 0.6210 0.0460 Uiso 1.0 2 calc R
H(15A) H 0.3598 1.0670 0.4082 0.0490 Uiso 1.0 2 calc R
H(15B) H 0.6950 0.7271 0.3954 0.0624 Uiso 1.0 2 calc R
H(16) H 0.4455 0.8124 0.5480 0.0454 Uiso 1.0 2 calc R
H(16A) H 0.2679 1.0072 0.4686 0.0443 Uiso 1.0 2 calc R
H(16B) H 0.6072 0.6671 0.4591 0.0518 Uiso 1.0 2 calc R
H(17A) H 0.1541 0.5567 0.2954 0.1062 Uiso 1.0 2 calc R
H(17B) H 0.2572 0.5497 0.2699 0.1062 Uiso 1.0 2 calc R
H(17C) H -0.0357 0.5580 0.6644 0.0592 Uiso 1.0 2 calc R
H(17D) H -0.0591 0.6444 0.6778 0.0592 Uiso 1.0 2 calc R
H(17E) H -0.1249 0.8542 0.2882 0.0575 Uiso 1.0 2 calc R
H(17F) H -0.0172 0.8556 0.2683 0.0575 Uiso 1.0 2 calc R
H(18A) H 0.1476 0.6973 0.2784 0.0854 Uiso 1.0 2 calc R
H(18B) H 0.2461 0.6860 0.2489 0.0854 Uiso 1.0 2 calc R
H(18C) H 0.0767 0.6114 0.7281 0.0709 Uiso 1.0 2 calc R
H(18D) H 0.0864 0.5228 0.7180 0.0709 Uiso 1.0 2 calc R
H(18E) H -0.0467 0.9918 0.2411 0.0597 Uiso 1.0 2 calc R
H(18F) H -0.1518 0.9959 0.2653 0.0597 Uiso 1.0 2 calc R
H(19A) H 0.1686 0.6257 0.1981 0.0804 Uiso 1.0 2 calc R
H(19B) H 0.0709 0.6485 0.2258 0.0804 Uiso 1.0 2 calc R
H(19C) H -0.0740 0.5982 0.7666 0.0561 Uiso 1.0 2 calc R
H(19D) H -0.0698 0.5112 0.7544 0.0561 Uiso 1.0 2 calc R
H(19E) H -0.1959 0.9169 0.2133 0.0632 Uiso 1.0 2 calc R
H(19F) H -0.0911 0.9136 0.1890 0.0632 Uiso 1.0 2 calc R
H(20A) H 0.0734 0.7790 0.1974 0.0871 Uiso 1.0 2 calc R
H(20B) H 0.1767 0.7612 0.1735 0.0871 Uiso 1.0 2 calc R
H(20C) H 0.0631 0.4655 0.8027 0.0667 Uiso 1.0 2 calc R
H(20D) H 0.0627 0.5525 0.8138 0.0667 Uiso 1.0 2 calc R
H(20E) H -0.2269 1.0546 0.1848 0.0707 Uiso 1.0 2 calc R
H(20F) H -0.1204 1.0549 0.1630 0.0707 Uiso 1.0 2 calc R
H(21A) H 0.0094 0.7194 0.1448 0.0761 Uiso 1.0 2 calc R
H(21B) H 0.1123 0.6990 0.1214 0.0761 Uiso 1.0 2 calc R
H(21C) H -0.0826 0.5433 0.8574 0.0555 Uiso 1.0 2 calc R
H(21D) H -0.0848 0.4570 0.8454 0.0555 Uiso 1.0 2 calc R
H(21E) H -0.1538 0.9757 0.1088 0.0695 Uiso 1.0 2 calc R
H(21F) H -0.2606 0.9767 0.1303 0.0695 Uiso 1.0 2 calc R
H(22A) H 0.0084 0.8499 0.1143 0.0978 Uiso 1.0 2 calc R
H(22B) H 0.1137 0.8327 0.0929 0.0978 Uiso 1.0 2 calc R
H(22C) H 0.0556 0.4956 0.9011 0.0627 Uiso 1.0 2 calc R
H(22D) H 0.0563 0.4096 0.8882 0.0627 Uiso 1.0 2 calc R
H(22E) H -0.1841 1.1140 0.0822 0.0746 Uiso 1.0 2 calc R
H(22F) H -0.2913 1.1141 0.1030 0.0746 Uiso 1.0 2 calc R
H(23A) H -0.0466 0.7862 0.0622 0.0833 Uiso 1.0 2 calc R
H(23B) H 0.0587 0.7683 0.0409 0.0833 Uiso 1.0 2 calc R
H(23C) H -0.0880 0.4819 0.9467 0.0575 Uiso 1.0 2 calc R
H(23D) H -0.0890 0.3965 0.9333 0.0575 Uiso 1.0 2 calc R
H(23E) H -0.2164 1.0364 0.0268 0.0705 Uiso 1.0 2 calc R
H(23F) H -0.3240 1.0381 0.0473 0.0705 Uiso 1.0 2 calc R
H(24A) H 0.0569 0.8992 0.0105 0.0973 Uiso 1.0 2 calc R
H(24B) H -0.0483 0.9173 0.0319 0.0973 Uiso 1.0 2 calc R
H(24C) H 0.0539 0.3497 0.9748 0.0554 Uiso 1.0 2 calc R
H(24D) H 0.0502 0.4345 0.9897 0.0554 Uiso 1.0 2 calc R
H(24E) H -0.3521 1.1759 0.0208 0.0808 Uiso 1.0 2 calc R
H(24F) H -0.2443 1.1750 0.0010 0.0808 Uiso 1.0 2 calc R
H(25A) H 0.0021 0.8339 -0.0419 0.0830 Uiso 1.0 2 calc R
H(25B) H -0.1031 0.8484 -0.0198 0.0830 Uiso 1.0 2 calc R
H(25C) H -0.0862 0.3288 1.0197 0.0605 Uiso 1.0 2 calc R
H(25D) H -0.0937 0.4149 1.0334 0.0605 Uiso 1.0 2 calc R
H(25E) H -0.3837 1.1031 -0.0361 0.0677 Uiso 1.0 2 calc R
H(25F) H -0.2756 1.1021 -0.0560 0.0677 Uiso 1.0 2 calc R
H(26A) H -0.0057 0.9660 -0.0726 0.1142 Uiso 1.0 2 calc R
H(26B) H -0.1103 0.9817 -0.0498 0.1142 Uiso 1.0 2 calc R
H(26C) H 0.0587 0.2892 1.0628 0.0564 Uiso 1.0 2 calc R
H(26D) H 0.0469 0.3745 1.0779 0.0564 Uiso 1.0 2 calc R
H(26E) H -0.4097 1.2425 -0.0590 0.0777 Uiso 1.0 2 calc R
H(26F) H -0.3020 1.2413 -0.0790 0.0777 Uiso 1.0 2 calc R
H(27A) H -0.0641 0.8953 -0.1229 0.0904 Uiso 1.0 2 calc R
H(27B) H -0.1686 0.9160 -0.1010 0.0904 Uiso 1.0 2 calc R
H(27C) H -0.0959 0.3470 1.1216 0.0664 Uiso 1.0 2 calc R
H(27D) H -0.0834 0.2614 1.1067 0.0664 Uiso 1.0 2 calc R
H(27E) H -0.4438 1.1742 -0.1176 0.0712 Uiso 1.0 2 calc R
H(27F) H -0.3358 1.1722 -0.1375 0.0712 Uiso 1.0 2 calc R
H(28A) H -0.1658 1.0467 -0.1322 0.1172 Uiso 1.0 2 calc R
H(28B) H -0.0618 1.0254 -0.1543 0.1172 Uiso 1.0 2 calc R
H(28C) H 0.0480 0.3109 1.1631 0.0786 Uiso 1.0 2 calc R
H(28D) H 0.0603 0.2253 1.1482 0.0786 Uiso 1.0 2 calc R
H(28E) H -0.4689 1.3134 -0.1396 0.0868 Uiso 1.0 2 calc R
H(28F) H -0.3603 1.3128 -0.1583 0.0868 Uiso 1.0 2 calc R
H(29A) H -0.2274 0.9835 -0.1835 0.1219 Uiso 1.0 2 calc R
H(29B) H -0.1225 0.9639 -0.2062 0.1219 Uiso 1.0 2 calc R
H(29C) H -0.1715 1.0541 -0.2100 0.1219 Uiso 1.0 2 calc R
H(29D) H -0.0820 0.1971 1.1934 0.1369 Uiso 1.0 2 calc R
H(29E) H -0.0924 0.2821 1.2089 0.1369 Uiso 1.0 2 calc R
H(29F) H -0.0045 0.2160 1.2265 0.1369 Uiso 1.0 2 calc R
H(29G) H -0.5004 1.2488 -0.2002 0.0997 Uiso 1.0 2 calc R
H(29H) H -0.3912 1.2460 -0.2186 0.0997 Uiso 1.0 2 calc R
H(29I) H -0.4585 1.3294 -0.2219 0.0997 Uiso 1.0 2 calc R
H(30A) H 0.6167 0.7944 0.2864 0.0340 Uiso 0.5000 2 calc R
H(30B) H 0.7174 0.7674 0.3105 0.0340 Uiso 0.5000 2 calc R
H(30C) H 0.4461 0.8276 0.7072 0.0518 Uiso 1.0 2 calc R
H(30D) H 0.4824 0.7346 0.7143 0.0518 Uiso 1.0 2 calc R
H(30E) H 0.3968 1.0520 0.3057 0.0619 Uiso 1.0 2 calc R
H(30F) H 0.3718 1.1319 0.3268 0.0619 Uiso 1.0 2 calc R
H(31A) H 0.3293 0.7107 0.7495 0.0555 Uiso 1.0 2 calc R
H(31B) H 0.3005 0.8045 0.7457 0.0555 Uiso 1.0 2 calc R
H(31C) H 0.2630 1.0879 0.2573 0.0565 Uiso 1.0 2 calc R
H(31D) H 0.2308 1.1653 0.2803 0.0565 Uiso 1.0 2 calc R
H(32A) H 0.4586 0.7182 0.7998 0.0568 Uiso 1.0 2 calc R
H(32B) H 0.4166 0.8092 0.7996 0.0568 Uiso 1.0 2 calc R
H(32C) H 0.4011 1.1414 0.2233 0.0528 Uiso 1.0 2 calc R
H(32D) H 0.3691 1.2188 0.2464 0.0528 Uiso 1.0 2 calc R
H(33A) H 0.2827 0.7765 0.8433 0.0580 Uiso 1.0 2 calc R
H(33B) H 0.3007 0.6874 0.8337 0.0580 Uiso 1.0 2 calc R
H(33C) H 0.2553 1.1745 0.1792 0.0587 Uiso 1.0 2 calc R
H(33D) H 0.2367 1.2564 0.1986 0.0587 Uiso 1.0 2 calc R
H(34A) H 0.4124 0.7504 0.8937 0.0573 Uiso 1.0 2 calc R
H(34B) H 0.4387 0.6631 0.8818 0.0573 Uiso 1.0 2 calc R
H(34C) H 0.3788 1.2943 0.1585 0.0587 Uiso 1.0 2 calc R
H(34D) H 0.3972 1.2124 0.1391 0.0587 Uiso 1.0 2 calc R
H(35A) H 0.6501 0.8296 0.1209 0.0821 Uiso 1.0 2 calc R
H(35B) H 0.6508 0.7457 0.1054 0.0821 Uiso 1.0 2 calc R
H(35C) H 0.2752 0.7166 0.9368 0.0530 Uiso 1.0 2 calc R
H(35D) H 0.2868 0.6328 0.9197 0.0530 Uiso 1.0 2 calc R
H(35E) H 0.2519 1.2522 0.0967 0.0590 Uiso 1.0 2 calc R
H(35F) H 0.2428 1.3362 0.1133 0.0590 Uiso 1.0 2 calc R
H(36A) H 0.7521 0.8685 0.0558 0.0735 Uiso 1.0 2 calc R
H(36B) H 0.7563 0.7839 0.0406 0.0735 Uiso 1.0 2 calc R
H(36C) H 0.4170 0.6740 0.9805 0.0539 Uiso 1.0 2 calc R
H(36D) H 0.4258 0.5897 0.9643 0.0539 Uiso 1.0 2 calc R
H(36E) H 0.3944 1.2786 0.0533 0.0578 Uiso 1.0 2 calc R
H(36F) H 0.3856 1.3625 0.0700 0.0578 Uiso 1.0 2 calc R
H(37A) H 0.5922 0.8123 0.0239 0.0738 Uiso 1.0 2 calc R
H(37B) H 0.5883 0.8970 0.0389 0.0738 Uiso 1.0 2 calc R
H(37C) H 0.2744 0.6489 1.0252 0.0539 Uiso 1.0 2 calc R
H(37D) H 0.2786 0.5661 1.0075 0.0539 Uiso 1.0 2 calc R
H(37E) H 0.2503 1.3222 0.0114 0.0575 Uiso 1.0 2 calc R
H(37F) H 0.2442 1.4066 0.0272 0.0575 Uiso 1.0 2 calc R
H(38A) H 0.6888 0.9372 -0.0264 0.0759 Uiso 1.0 2 calc R
H(38B) H 0.6951 0.8521 -0.0412 0.0759 Uiso 1.0 2 calc R
H(38C) H 0.4169 0.6004 1.0664 0.0555 Uiso 1.0 2 calc R
H(38D) H 0.4207 0.5175 1.0489 0.0555 Uiso 1.0 2 calc R
H(38E) H 0.3913 1.3451 -0.0336 0.0574 Uiso 1.0 2 calc R
H(38F) H 0.3876 1.4287 -0.0170 0.0574 Uiso 1.0 2 calc R
H(39A) H 0.5241 0.9609 -0.0418 0.0776 Uiso 1.0 2 calc R
H(39B) H 0.5325 0.8766 -0.0578 0.0776 Uiso 1.0 2 calc R
H(39C) H 0.2733 0.5770 1.1104 0.0589 Uiso 1.0 2 calc R
H(39D) H 0.2799 0.4932 1.0938 0.0589 Uiso 1.0 2 calc R
H(39E) H 0.2472 1.4774 -0.0586 0.0559 Uiso 1.0 2 calc R
H(39F) H 0.2465 1.3933 -0.0737 0.0559 Uiso 1.0 2 calc R
H(40A) H 0.6252 1.0057 -0.1064 0.0866 Uiso 1.0 2 calc R
H(40B) H 0.6349 0.9212 -0.1224 0.0866 Uiso 1.0 2 calc R
H(40C) H 0.4142 0.5324 1.1525 0.0610 Uiso 1.0 2 calc R
H(40D) H 0.4219 0.4488 1.1356 0.0610 Uiso 1.0 2 calc R
H(40E) H 0.3891 1.4943 -0.1056 0.0601 Uiso 1.0 2 calc R
H(40F) H 0.3871 1.4105 -0.1211 0.0601 Uiso 1.0 2 calc R
H(41A) H 0.4724 0.9421 -0.1393 0.1062 Uiso 1.0 2 calc R
H(41B) H 0.4593 1.0249 -0.1212 0.1062 Uiso 1.0 2 calc R
H(41C) H 0.2830 0.4206 1.1797 0.0822 Uiso 1.0 2 calc R
H(41D) H 0.2695 0.5060 1.1949 0.0822 Uiso 1.0 2 calc R
H(41E) H 0.2489 1.5458 -0.1441 0.0675 Uiso 1.0 2 calc R
H(41F) H 0.2401 1.4614 -0.1571 0.0675 Uiso 1.0 2 calc R
H(42A) H 0.5686 0.9943 -0.2035 0.1384 Uiso 1.0 2 calc R
H(42B) H 0.5548 1.0774 -0.1854 0.1384 Uiso 1.0 2 calc R
H(42C) H 0.4652 1.0460 -0.2036 0.1384 Uiso 1.0 2 calc R
H(42D) H 0.4101 0.4686 1.2401 0.1183 Uiso 1.0 2 calc R
H(42E) H 0.4252 0.3835 1.2245 0.1183 Uiso 1.0 2 calc R
H(42F) H 0.3354 0.4074 1.2579 0.1183 Uiso 1.0 2 calc R
H(42G) H 0.3784 1.4708 -0.2074 0.0939 Uiso 1.0 2 calc R
H(42H) H 0.3857 1.5559 -0.1948 0.0939 Uiso 1.0 2 calc R
H(42I) H 0.2973 1.5438 -0.2236 0.0939 Uiso 1.0 2 calc R

loop_
_atom_site_aniso_label
_atom_site_aniso_U_11
_atom_site_aniso_U_22
_atom_site_aniso_U_33
_atom_site_aniso_U_12
_atom_site_aniso_U_13
_atom_site_aniso_U_23
Au(1) 0.03442(17) 0.03804(18) 0.03165(18) 0.00488(13) -0.00718(12) -0.01014(12)
Au(2) 0.02988(16) 0.03242(16) 0.02943(17) -0.00087(12) -0.00247(11) -0.00533(11)
Au(3) 0.03090(16) 0.02830(16) 0.02835(17) -0.00153(12) -0.00209(11) -0.00255(11)
S(1a) 0.0360(10) 0.0458(12) 0.0343(12) 0.0020(9) -0.0050(9) -0.0097(9)
S(1b) 0.0417(11) 0.0414(11) 0.0248(10) -0.0003(9) -0.0096(8) -0.0076(8)
S(1c) 0.0333(10) 0.0374(10) 0.0300(11) -0.0056(8) -0.0015(8) 0.0011(8)
S(2a) 0.0385(10) 0.0431(11) 0.0246(10) -0.0022(9) -0.0062(8) -0.0060(8)
S(2b) 0.0352(10) 0.0437(11) 0.0262(10) -0.0076(9) 0.0009(8) -0.0001(8)
S(2c) 0.0351(10) 0.0354(10) 0.0251(10) -0.0048(8) -0.0001(8) -0.0015(8)
P(1) 0.0413(13) 0.0560(15) 0.076(2) -0.0115(12) 0.0032(13) -0.0138(14)
P(2) 0.0456(19) 0.069(3) 0.364(10) -0.0202(18) 0.012(4) -0.062(5)
F(1) 0.073(5) 0.133(6) 0.100(6) -0.048(5) 0.016(4) -0.048(5)
F(2) 0.076(5) 0.182(8) 0.095(6) -0.054(5) -0.005(5) -0.054(6)
F(3) 0.054(4) 0.113(6) 0.101(6) 0.001(4) 0.014(4) -0.005(5)
F(4) 0.142(8) 0.090(6) 0.116(8) 0.007(5) 0.011(6) 0.032(5)
F(5) 0.061(4) 0.152(7) 0.094(6) -0.028(4) 0.025(4) -0.045(5)
F(6) 0.114(6) 0.065(5) 0.123(7) 0.001(4) 0.001(6) -0.005(5)
F(7) 0.093(6) 0.118(7) 0.166(10) 0.010(5) -0.027(6) -0.046(7)
F(8) 0.075(5) 0.173(8) 0.098(7) -0.007(6) 0.013(5) -0.024(6)
F(9) 0.110(9) 0.218(15) 0.62(4) -0.050(10) -0.063(16) -0.17(2)
F(10) 0.088(7) 0.111(8) 0.70(4) -0.044(6) 0.137(13) -0.151(14)
F(11) 0.211(13) 0.118(8) 0.234(15) 0.012(8) -0.119(12) -0.013(9)
F(12) 0.60(4) 0.069(7) 0.34(2) -0.029(12) 0.33(3) -0.018(10)
N(1a) 0.031(4) 0.042(4) 0.039(4) 0.005(3) -0.011(3) -0.017(3)
N(1b) 0.032(3) 0.023(3) 0.012(3) 0.013(3) -0.000(3) -0.001(2)
N(1c) 0.033(4) 0.030(3) 0.016(3) -0.009(3) -0.002(3) 0.005(3)
N(2a) 0.043(4) 0.033(4) 0.029(4) -0.004(3) 0.006(3) 0.001(3)
N(2b) 0.033(4) 0.039(4) 0.012(3) 0.000(3) -0.006(3) -0.001(3)
N(2c) 0.034(4) 0.029(4) 0.028(4) -0.001(3) 0.001(3) 0.004(3)
C(1a) 0.041(5) 0.021(4) 0.029(5) 0.003(3) 0.008(4) 0.002(3)
C(1b) 0.046(5) 0.031(4) 0.024(4) -0.001(4) -0.005(4) -0.006(3)
C(1c) 0.034(4) 0.023(4) 0.024(4) 0.002(3) 0.005(3) 0.010(3)
C(2a) 0.058(6) 0.040(5) 0.037(6) 0.002(5) 0.007(5) -0.004(4)
C(2b) 0.055(5) 0.033(4) 0.025(5) 0.005(4) -0.005(4) -0.006(4)
C(2c) 0.040(5) 0.046(5) 0.033(5) 0.002(4) 0.002(4) 0.008(4)
C(3a) 0.075(7) 0.046(5) 0.038(6) -0.002(5) 0.009(5) -0.002(4)
C(3b) 0.055(6) 0.054(5) 0.025(5) 0.003(5) -0.009(4) -0.009(4)
C(3c) 0.047(5) 0.049(5) 0.035(5) -0.006(4) 0.002(4) 0.009(4)
C(4a) 0.066(6) 0.050(5) 0.028(5) -0.006(5) -0.001(4) -0.006(4)
C(4b) 0.060(6) 0.043(5) 0.031(5) -0.005(5) 0.013(4) -0.002(4)
C(4c) 0.058(6) 0.045(5) 0.030(5) -0.001(5) -0.005(4) -0.001(4)
C(5a) 0.054(6) 0.041(5) 0.032(5) 0.002(4) -0.001(4) -0.006(4)
C(5b) 0.044(5) 0.043(5) 0.024(5) 0.005(4) -0.001(4) 0.001(4)
C(5c) 0.044(5) 0.033(4) 0.033(5) -0.002(4) -0.003(4) -0.009(4)
C(6a) 0.035(4) 0.026(4) 0.028(4) 0.003(3) -0.018(3) -0.005(3)
C(6b) 0.036(5) 0.036(5) 0.034(5) -0.003(4) 0.002(4) -0.011(4)
C(6c) 0.044(5) 0.027(4) 0.021(4) 0.008(4) -0.019(4) -0.002(3)
C(7a) 0.049(6) 0.056(6) 0.049(6) 0.002(5) -0.013(5) -0.018(5)
C(7b) 0.040(5) 0.043(5) 0.034(5) -0.008(4) -0.006(4) -0.004(4)
C(7c) 0.042(5) 0.052(5) 0.029(5) -0.017(4) -0.009(4) 0.003(4)
C(8a) 0.054(6) 0.065(7) 0.067(8) -0.004(5) -0.018(6) -0.031(6)
C(8b) 0.038(5) 0.044(5) 0.038(5) -0.019(4) -0.001(4) -0.007(4)
C(8c) 0.044(5) 0.046(5) 0.046(6) -0.021(4) -0.008(4) -0.001(4)
C(9a) 0.081(8) 0.053(6) 0.047(7) -0.007(6) -0.031(6) -0.014(5)
C(9b) 0.034(4) 0.042(5) 0.033(5) -0.009(4) 0.001(4) 0.003(4)
C(9c) 0.048(5) 0.038(5) 0.040(5) -0.004(4) -0.009(4) -0.001(4)
C(10a) 0.082(7) 0.040(5) 0.039(6) 0.012(5) -0.019(5) -0.014(4)
C(10b) 0.028(4) 0.036(4) 0.037(5) -0.003(4) 0.001(4) -0.008(4)
C(10c) 0.039(5) 0.044(5) 0.034(5) -0.007(4) -0.000(4) -0.000(4)
C(11a) 0.062(6) 0.034(4) 0.023(5) 0.015(4) -0.004(4) -0.005(4)
C(11b) 0.029(4) 0.027(4) 0.035(5) -0.004(3) 0.003(3) 0.005(3)
C(11c) 0.038(4) 0.029(4) 0.027(4) 0.003(4) -0.003(3) 0.000(3)
C(12a) 0.055(6) 0.032(4) 0.028(5) 0.010(4) -0.016(4) -0.006(4)
C(12b) 0.027(4) 0.036(4) 0.028(4) -0.002(4) -0.010(3) -0.008(3)
C(12c) 0.032(4) 0.034(4) 0.030(5) -0.001(4) -0.003(3) -0.002(3)
C(13a) 0.098(9) 0.049(6) 0.023(5) 0.008(6) 0.001(5) -0.004(4)
C(13b) 0.029(4) 0.040(5) 0.032(5) -0.010(4) 0.003(3) -0.007(4)
C(13c) 0.036(4) 0.033(4) 0.029(5) -0.001(4) -0.000(4) -0.000(3)
C(14a) 0.083(8) 0.034(5) 0.061(7) -0.005(5) 0.004(6) -0.004(5)
C(14b) 0.030(4) 0.040(4) 0.032(5) -0.008(4) -0.001(3) -0.002(4)
C(14c) 0.037(5) 0.039(5) 0.037(5) -0.006(4) 0.000(4) 0.003(4)
C(15a) 0.069(7) 0.053(6) 0.034(6) -0.011(5) -0.003(5) -0.007(4)
C(15b) 0.032(4) 0.056(5) 0.030(5) -0.020(4) -0.003(4) -0.003(4)
C(15c) 0.043(5) 0.049(5) 0.030(5) -0.017(4) -0.001(4) 0.002(4)
C(16a) 0.040(5) 0.047(5) 0.041(6) -0.006(4) -0.005(4) -0.004(4)
C(16b) 0.030(4) 0.050(5) 0.032(5) -0.009(4) -0.003(4) -0.000(4)
C(16c) 0.039(5) 0.040(5) 0.031(5) -0.013(4) -0.002(4) 0.002(4)
C(17a) 0.140(12) 0.058(7) 0.075(9) -0.028(7) -0.065(9) -0.001(6)
C(17b) 0.050(5) 0.070(6) 0.031(5) -0.030(5) 0.005(4) -0.002(4)
C(17c) 0.049(5) 0.060(6) 0.040(6) -0.015(5) -0.009(4) -0.015(5)
C(18a) 0.093(8) 0.058(6) 0.064(8) -0.018(6) -0.042(7) 0.003(5)
C(18b) 0.045(5) 0.091(8) 0.038(6) -0.026(5) -0.003(4) 0.008(5)
C(18c) 0.059(6) 0.055(6) 0.036(5) -0.016(5) -0.009(4) -0.001(4)
C(19a) 0.085(8) 0.061(6) 0.057(7) -0.020(6) -0.029(6) -0.000(5)
C(19b) 0.047(5) 0.062(6) 0.032(5) -0.021(5) 0.001(4) -0.002(4)
C(19c) 0.062(6) 0.062(6) 0.038(6) -0.019(5) -0.014(5) -0.007(5)
C(20a) 0.105(9) 0.069(7) 0.046(7) -0.025(6) -0.034(6) 0.004(5)
C(20b) 0.049(6) 0.075(7) 0.045(6) -0.027(5) -0.001(5) -0.003(5)
C(20c) 0.081(7) 0.054(6) 0.044(6) -0.015(5) -0.017(5) -0.004(5)
C(21a) 0.068(7) 0.062(6) 0.063(8) -0.025(5) -0.024(6) 0.002(5)
C(21b) 0.047(5) 0.056(5) 0.037(5) -0.018(4) 0.001(4) -0.003(4)
C(21c) 0.082(7) 0.057(6) 0.038(6) -0.018(5) -0.016(5) -0.005(5)
C(22a) 0.087(9) 0.091(9) 0.066(9) -0.029(7) -0.014(7) 0.003(7)
C(22b) 0.049(5) 0.068(6) 0.037(6) -0.016(5) 0.001(4) 0.004(5)
C(22c) 0.088(8) 0.051(6) 0.049(7) -0.013(6) -0.020(6) -0.005(5)
C(23a) 0.088(8) 0.063(6) 0.055(7) -0.024(6) -0.018(6) 0.011(5)
C(23b) 0.048(5) 0.062(6) 0.036(5) -0.022(5) 0.001(4) -0.002(4)
C(23c) 0.075(7) 0.062(6) 0.038(6) -0.000(5) -0.017(5) -0.009(5)
C(24a) 0.091(9) 0.092(9) 0.059(8) -0.037(7) -0.026(7) 0.016(6)
C(24b) 0.046(5) 0.054(5) 0.037(5) -0.007(4) -0.007(4) -0.002(4)
C(24c) 0.102(9) 0.063(6) 0.039(6) -0.012(6) -0.015(6) -0.008(5)
C(25a) 0.077(8) 0.074(7) 0.055(7) -0.022(6) -0.015(6) 0.003(6)
C(25b) 0.045(5) 0.068(6) 0.037(5) -0.011(5) 0.000(4) -0.002(5)
C(25c) 0.075(7) 0.053(6) 0.041(6) -0.005(5) -0.015(5) -0.006(5)
C(26a) 0.138(12) 0.093(9) 0.057(8) -0.052(8) -0.038(8) 0.018(7)
C(26b) 0.049(5) 0.052(5) 0.040(6) -0.005(4) -0.004(4) -0.006(4)
C(26c) 0.094(8) 0.060(6) 0.039(6) -0.010(6) -0.016(6) -0.001(5)
C(27a) 0.090(8) 0.096(8) 0.037(6) -0.023(7) -0.011(6) 0.007(6)
C(27b) 0.059(6) 0.067(6) 0.040(6) -0.019(5) -0.003(5) 0.000(5)
C(27c) 0.069(7) 0.064(6) 0.038(6) 0.001(5) -0.007(5) 0.003(5)
C(28a) 0.131(12) 0.100(9) 0.064(9) -0.060(9) -0.035(8) 0.023(7)
C(28b) 0.077(7) 0.076(7) 0.040(6) -0.020(6) -0.019(5) 0.013(5)
C(28c) 0.080(8) 0.082(8) 0.048(7) -0.013(6) -0.010(6) 0.009(6)
C(29a) 0.126(12) 0.142(12) 0.038(7) -0.061(9) -0.025(7) 0.021(7)
C(29b) 0.142(13) 0.159(13) 0.049(8) -0.087(11) -0.014(9) 0.015(8)
C(29c) 0.092(9) 0.103(9) 0.049(7) -0.015(8) -0.019(7) 0.008(6)
C(30a) 0.065(10) 0.019(6) 0.006(6) -0.024(7) 0.011(6) -0.003(5)
C(30b) 0.030(4) 0.070(6) 0.032(5) -0.017(4) -0.006(4) -0.008(4)
C(30c) 0.039(5) 0.074(6) 0.036(6) -0.014(5) 0.003(4) 0.006(5)
C(31b) 0.038(5) 0.068(6) 0.033(5) -0.018(4) -0.002(4) -0.003(4)
C(31c) 0.042(5) 0.062(6) 0.036(5) -0.023(4) -0.001(4) 0.008(4)
C(32b) 0.047(5) 0.071(6) 0.025(5) -0.017(5) -0.002(4) -0.005(4)
C(32c) 0.044(5) 0.054(5) 0.034(5) -0.025(4) 0.003(4) 0.006(4)
C(33b) 0.045(5) 0.070(6) 0.029(5) -0.015(5) 0.002(4) -0.000(4)
C(33c) 0.052(5) 0.064(6) 0.031(5) -0.025(5) 0.003(4) 0.003(4)
C(34a) 0.129(11) 0.098(9) 0.042(7) -0.069(8) -0.022(7) 0.023(6)
C(34b) 0.048(5) 0.064(6) 0.029(5) -0.011(5) 0.004(4) -0.002(4)
C(34c) 0.050(5) 0.055(5) 0.041(6) -0.022(5) 0.003(4) 0.002(4)
C(35a) 0.089(8) 0.071(7) 0.049(7) -0.036(6) 0.014(6) -0.005(5)
C(35b) 0.042(5) 0.061(6) 0.031(5) -0.013(4) -0.003(4) -0.007(4)
C(35c) 0.050(5) 0.068(6) 0.030(5) -0.021(5) -0.004(4) -0.000(4)
C(36a) 0.074(7) 0.063(6) 0.047(7) -0.017(6) 0.004(5) -0.005(5)
C(36b) 0.046(5) 0.054(5) 0.032(5) -0.006(4) 0.001(4) -0.002(4)
C(36c) 0.046(5) 0.059(6) 0.036(5) -0.016(4) 0.002(4) 0.003(4)
C(37a) 0.063(6) 0.064(6) 0.057(7) -0.016(5) 0.003(5) -0.006(5)
C(37b) 0.045(5) 0.057(5) 0.035(5) -0.015(4) 0.004(4) -0.008(4)
C(37c) 0.047(5) 0.070(6) 0.028(5) -0.016(5) -0.006(4) -0.003(4)
C(38a) 0.079(7) 0.058(6) 0.052(7) -0.013(6) 0.006(6) -0.004(5)
C(38b) 0.044(5) 0.053(5) 0.038(5) -0.007(4) 0.007(4) -0.001(4)
C(38c) 0.048(5) 0.060(6) 0.036(5) -0.020(5) 0.002(4) -0.002(4)
C(39a) 0.075(7) 0.058(6) 0.059(7) -0.006(6) -0.006(6) -0.007(5)
C(39b) 0.048(5) 0.059(6) 0.037(5) -0.002(5) 0.001(4) -0.005(4)
C(39c) 0.038(5) 0.068(6) 0.035(5) -0.015(4) -0.005(4) -0.005(4)
C(40a) 0.096(9) 0.069(7) 0.053(7) -0.009(7) -0.014(7) -0.013(6)
C(40b) 0.056(6) 0.063(6) 0.033(5) -0.009(5) -0.006(4) -0.004(4)
C(40c) 0.058(6) 0.053(5) 0.035(5) -0.011(5) 0.008(4) 0.002(4)
C(41a) 0.109(11) 0.087(9) 0.063(9) 0.003(8) -0.013(8) -0.006(7)
C(41b) 0.082(8) 0.084(8) 0.034(6) -0.005(6) 0.009(5) -0.004(5)
C(41c) 0.061(6) 0.065(6) 0.040(6) -0.013(5) 0.003(5) -0.001(5)
C(42a) 0.172(16) 0.096(10) 0.081(11) -0.011(10) -0.055(11) -0.015(8)
C(42b) 0.112(11) 0.113(10) 0.050(8) 0.018(9) 0.003(7) 0.014(7)
C(42c) 0.102(9) 0.092(8) 0.033(6) -0.015(7) 0.001(6) 0.008(6)

loop_
_atom_type_symbol
_atom_type_description
_atom_type_scat_dispersion_real
_atom_type_scat_dispersion_imag
_atom_type_scat_source
C C 0.0033 0.0016
;
International Tables for Crystallography
(1992, Vol. C, Tables 4.2.6.8 and 6.1.1.4)
;
H H 0.0000 0.0000
;
International Tables for Crystallography
(1992, Vol. C, Table 6.1.1.4)
;
Au Au -2.0133 8.8022
;
International Tables for Crystallography
(1992, Vol. C, Tables 4.2.6.8 and 6.1.1.4)
;
F F 0.0171 0.0103
;
International Tables for Crystallography
(1992, Vol. C, Tables 4.2.6.8 and 6.1.1.4)
;
N N 0.0061 0.0033
;
International Tables for Crystallography
(1992, Vol. C, Tables 4.2.6.8 and 6.1.1.4)
;
P P 0.1023 0.0942
;
International Tables for Crystallography
(1992, Vol. C, Tables 4.2.6.8 and 6.1.1.4)
;
S S 0.1246 0.1234
;
International Tables for Crystallography
(1992, Vol. C, Tables 4.2.6.8 and 6.1.1.4)
;

loop_
_geom_angle_atom_site_label_1
_geom_angle_atom_site_label_2
_geom_angle_atom_site_label_3
_geom_angle
_geom_angle_publ_flag
S(1a) Au(1) S(2a) 89.50(8) yes
S(1a) Au(1) N(1a) 94.86(19) yes
S(1a) Au(1) N(2a) 174.9(2) yes
S(2a) Au(1) N(1a) 175.48(19) yes
S(2a) Au(1) N(2a) 95.6(2) yes
N(1a) Au(1) N(2a) 80.1(3) yes
S(1b) Au(2) S(2b) 89.42(8) yes
S(1b) Au(2) N(1b) 95.87(18) yes
S(1b) Au(2) N(2b) 176.40(18) yes
S(2b) Au(2) N(1b) 174.69(18) yes
S(2b) Au(2) N(2b) 94.07(18) yes
N(1b) Au(2) N(2b) 80.6(3) yes
S(1c) Au(3) S(2c) 89.35(8) yes
S(1c) Au(3) N(1c) 95.05(17) yes
S(1c) Au(3) N(2c) 175.4(2) yes
S(2c) Au(3) N(1c) 175.59(17) yes
S(2c) Au(3) N(2c) 95.2(2) yes
N(1c) Au(3) N(2c) 80.3(3) yes
Au(1) S(1a) C(1a) 104.0(3) yes
Au(2) S(1b) C(1b) 103.9(3) yes
Au(3) S(1c) C(1c) 104.0(3) yes
Au(1) S(2a) C(6a) 103.9(3) yes
Au(2) S(2b) C(6b) 104.2(3) yes
Au(3) S(2c) C(6c) 104.3(3) yes
F(1) P(1) F(2) 179.6(5) yes
F(1) P(1) F(3) 89.7(5) yes
F(1) P(1) F(4) 90.0(5) yes
F(1) P(1) F(5) 89.4(5) yes
F(1) P(1) F(6) 87.0(5) yes
F(2) P(1) F(3) 90.0(5) yes
F(2) P(1) F(4) 89.8(5) yes
F(2) P(1) F(5) 91.0(5) yes
F(2) P(1) F(6) 93.1(5) yes
F(3) P(1) F(4) 90.5(5) yes
F(3) P(1) F(5) 178.4(4) yes
F(3) P(1) F(6) 89.7(4) yes
F(4) P(1) F(5) 90.8(5) yes
F(4) P(1) F(6) 177.0(6) yes
F(5) P(1) F(6) 89.0(5) yes
F(7) P(2) F(8) 91.4(6) yes
F(7) P(2) F(9) 85.8(9) yes
F(7) P(2) F(10) 179.1(6) yes
F(7) P(2) F(11) 92.9(7) yes
F(7) P(2) F(12) 91.4(8) yes
F(8) P(2) F(9) 168.5(9) yes
F(8) P(2) F(10) 89.2(8) yes
F(8) P(2) F(11) 87.2(7) yes
F(8) P(2) F(12) 99.1(11) yes
F(9) P(2) F(10) 93.7(10) yes
F(9) P(2) F(11) 81.9(9) yes
F(9) P(2) F(12) 92.1(11) yes
F(10) P(2) F(11) 87.8(8) yes
F(10) P(2) F(12) 87.8(10) yes
F(11) P(2) F(12) 172.3(11) yes
P(3b) P(3a) F(13) 70.8(8) yes
P(3b) P(3a) F(14) 56.6(7) yes
P(3b) P(3a) F(15) 63.8(9) yes
P(3b) P(3a) F(16a) 128.2(11) yes
P(3b) P(3a) F(17a) 136.1(10) yes
P(3b) P(3a) F(18a) 104.4(10) yes
F(13) P(3a) F(14) 88.9(7) yes
F(13) P(3a) F(15) 94.0(9) yes
F(13) P(3a) F(16a) 90.5(10) yes
F(13) P(3a) F(17a) 90.8(10) yes
F(13) P(3a) F(18a) 174.5(9) yes
F(14) P(3a) F(15) 115.3(11) yes
F(14) P(3a) F(16a) 174.5(12) yes
F(14) P(3a) F(17a) 84.5(10) yes
F(14) P(3a) F(18a) 86.2(8) yes
F(15) P(3a) F(16a) 70.2(12) yes
F(15) P(3a) F(17a) 159.7(12) yes
F(15) P(3a) F(18a) 86.0(11) yes
F(16a) P(3a) F(17a) 90.1(12) yes
F(16a) P(3a) F(18a) 94.6(10) yes
F(17a) P(3a) F(18a) 91.1(11) yes
P(3a) P(3b) F(13) 65.0(8) yes
P(3a) P(3b) F(14) 74.7(9) yes
P(3a) P(3b) F(15) 61.7(10) yes
P(3a) P(3b) F(16b) 129.2(12) yes
P(3a) P(3b) F(17b) 137.0(19) yes
P(3a) P(3b) F(18a) 42.8(7) yes
P(3a) P(3b) F(18b) 117.8(13) yes
F(13) P(3b) F(14) 93.9(10) yes
F(13) P(3b) F(15) 90.1(10) yes
F(13) P(3b) F(16b) 92.9(12) yes
F(13) P(3b) F(17b) 97.5(18) yes
F(13) P(3b) F(18a) 107.7(8) yes
F(13) P(3b) F(18b) 170.6(13) yes
F(14) P(3b) F(15) 129.5(12) yes
F(14) P(3b) F(16b) 155.5(13) yes
F(14) P(3b) F(17b) 67.3(17) yes
F(14) P(3b) F(18a) 69.0(8) yes
F(14) P(3b) F(18b) 95.5(13) yes
F(15) P(3b) F(16b) 74.0(12) yes
F(15) P(3b) F(17b) 161(2) yes
F(15) P(3b) F(18a) 61.9(9) yes
F(15) P(3b) F(18b) 84.0(13) yes
F(16b) P(3b) F(17b) 88.4(19) yes
F(16b) P(3b) F(18a) 130.5(11) yes
F(16b) P(3b) F(18b) 78.5(15) yes
F(17b) P(3b) F(18a) 130.5(17) yes
F(17b) P(3b) F(18b) 86(2) yes
F(18a) P(3b) F(18b) 76.0(12) yes
P(3a) F(13) P(3b) 44.2(6) yes
P(3a) F(14) P(3b) 48.7(7) yes
P(3a) F(14) F(17b) 106.2(15) yes
P(3b) F(14) F(17b) 60.0(15) yes
P(3a) F(15) P(3b) 54.4(8) yes
P(3a) F(15) F(16a) 61.3(11) yes
P(3a) F(15) F(16b) 107.4(13) yes
P(3b) F(15) F(16a) 111.7(14) yes
P(3b) F(15) F(16b) 57.2(11) yes
F(16a) F(15) F(16b) 135.5(16) yes
P(3a) F(16a) F(15) 48.5(9) yes
P(3b) F(16b) F(15) 48.9(10) yes
P(3b) F(17b) F(14) 52.6(15) yes
P(3a) F(18a) P(3b) 32.9(6) yes
Au(1) N(1a) C(7a) 125.9(6) yes
Au(1) N(1a) C(11a) 113.8(6) yes
C(7a) N(1a) C(11a) 120.1(8) yes
Au(2) N(1b) C(7b) 127.7(5) yes
Au(2) N(1b) C(11b) 115.4(5) yes
C(7b) N(1b) C(11b) 116.9(7) yes
Au(3) N(1c) C(7c) 126.5(5) yes
Au(3) N(1c) C(11c) 113.0(6) yes
C(7c) N(1c) C(11c) 120.5(7) yes
Au(1) N(2a) C(12a) 113.0(6) yes
Au(1) N(2a) C(16a) 125.7(6) yes
C(12a) N(2a) C(16a) 121.3(8) yes
Au(2) N(2b) C(12b) 112.9(5) yes
Au(2) N(2b) C(16b) 128.3(5) yes
C(12b) N(2b) C(16b) 118.8(7) yes
Au(3) N(2c) C(12c) 113.0(6) yes
Au(3) N(2c) C(16c) 127.1(6) yes
C(12c) N(2c) C(16c) 119.8(7) yes
S(1a) C(1a) C(2a) 118.6(7) yes
S(1a) C(1a) C(6a) 121.4(6) yes
C(2a) C(1a) C(6a) 120.0(8) yes
S(1b) C(1b) C(2b) 118.3(7) yes
S(1b) C(1b) C(6b) 121.7(6) yes
C(2b) C(1b) C(6b) 120.0(8) yes
S(1c) C(1c) C(2c) 118.3(7) yes
S(1c) C(1c) C(6c) 123.0(6) yes
C(2c) C(1c) C(6c) 118.6(8) yes
C(1a) C(2a) C(3a) 118.1(9) yes
C(1b) C(2b) C(3b) 117.9(9) yes
C(1c) C(2c) C(3c) 119.0(9) yes
C(2a) C(3a) C(4a) 122.3(9) yes
C(2b) C(3b) C(4b) 122.0(9) yes
C(2c) C(3c) C(4c) 121.8(9) yes
C(3a) C(4a) C(5a) 119.9(9) yes
C(3b) C(4b) C(5b) 119.6(8) yes
C(3c) C(4c) C(5c) 118.1(9) yes
C(4a) C(5a) C(6a) 120.0(9) yes
C(4b) C(5b) C(6b) 120.4(9) yes
C(4c) C(5c) C(6c) 120.7(9) yes
S(2a) C(6a) C(1a) 121.2(6) yes
S(2a) C(6a) C(5a) 119.2(7) yes
C(1a) C(6a) C(5a) 119.6(7) yes
S(2b) C(6b) C(1b) 120.8(6) yes
S(2b) C(6b) C(5b) 119.0(7) yes
C(1b) C(6b) C(5b) 120.1(8) yes
S(2c) C(6c) C(1c) 119.2(6) yes
S(2c) C(6c) C(5c) 119.1(7) yes
C(1c) C(6c) C(5c) 121.7(7) yes
N(1a) C(7a) C(8a) 121.0(9) yes
N(1b) C(7b) C(8b) 123.0(8) yes
N(1c) C(7c) C(8c) 121.7(8) yes
C(7a) C(8a) C(9a) 122.9(11) yes
C(7b) C(8b) C(9b) 120.0(9) yes
C(7c) C(8c) C(9c) 121.1(9) yes
C(8a) C(9a) C(10a) 114.8(10) yes
C(8a) C(9a) C(17a) 126.3(11) yes
C(10a) C(9a) C(17a) 118.8(10) yes
C(8b) C(9b) C(10b) 117.3(8) yes
C(8b) C(9b) C(17b) 121.9(8) yes
C(10b) C(9b) C(17b) 120.7(8) yes
C(8c) C(9c) C(10c) 116.5(9) yes
C(8c) C(9c) C(17c) 123.6(9) yes
C(10c) C(9c) C(17c) 119.9(8) yes
C(9a) C(10a) C(11a) 122.3(9) yes
C(9b) C(10b) C(11b) 120.2(8) yes
C(9c) C(10c) C(11c) 120.3(8) yes
N(1a) C(11a) C(10a) 118.7(9) yes
N(1a) C(11a) C(12a) 116.7(8) yes
C(10a) C(11a) C(12a) 124.6(8) yes
N(1b) C(11b) C(10b) 122.6(8) yes
N(1b) C(11b) C(12b) 115.9(7) yes
C(10b) C(11b) C(12b) 121.4(8) yes
N(1c) C(11c) C(10c) 119.7(8) yes
N(1c) C(11c) C(12c) 116.9(7) yes
C(10c) C(11c) C(12c) 123.3(7) yes
N(2a) C(12a) C(11a) 116.4(7) yes
N(2a) C(12a) C(13a) 118.9(9) yes
C(11a) C(12a) C(13a) 124.7(9) yes
N(2b) C(12b) C(11b) 115.0(7) yes
N(2b) C(12b) C(13b) 121.5(8) yes
C(11b) C(12b) C(13b) 123.5(7) yes
N(2c) C(12c) C(11c) 116.6(7) yes
N(2c) C(12c) C(13c) 119.6(8) yes
C(11c) C(12c) C(13c) 123.7(8) yes
C(12a) C(13a) C(14a) 121.8(10) yes
C(12b) C(13b) C(14b) 120.0(7) yes
C(12c) C(13c) C(14c) 120.7(8) yes
C(13a) C(14a) C(15a) 115.1(10) yes
C(13a) C(14a) C(30a) 118.5(11) yes
C(15a) C(14a) C(30a) 126.3(12) yes
C(13b) C(14b) C(15b) 117.2(8) yes
C(13b) C(14b) C(30b) 121.5(7) yes
C(15b) C(14b) C(30b) 121.2(8) yes
C(13c) C(14c) C(15c) 116.8(8) yes
C(13c) C(14c) C(30c) 122.2(8) yes
C(15c) C(14c) C(30c) 120.9(9) yes
C(14a) C(15a) C(16a) 121.2(10) yes
C(14b) C(15b) C(16b) 121.6(8) yes
C(14c) C(15c) C(16c) 121.0(9) yes
N(2a) C(16a) C(15a) 121.7(9) yes
N(2b) C(16b) C(15b) 120.9(7) yes
N(2c) C(16c) C(15c) 121.9(8) yes
C(9a) C(17a) C(18a) 118.0(10) yes
C(9b) C(17b) C(18b) 115.7(8) yes
C(9c) C(17c) C(18c) 115.0(8) yes
C(17a) C(18a) C(19a) 117.3(10) yes
C(17b) C(18b) C(19b) 113.8(8) yes
C(17c) C(18c) C(19c) 111.9(8) yes
C(18a) C(19a) C(20a) 120.7(10) yes
C(18b) C(19b) C(20b) 111.2(7) yes
C(18c) C(19c) C(20c) 113.3(8) yes
C(19a) C(20a) C(21a) 119.1(10) yes
C(19b) C(20b) C(21b) 115.9(8) yes
C(19c) C(20c) C(21c) 113.7(8) yes
C(20a) C(21a) C(22a) 122.7(10) yes
C(20b) C(21b) C(22b) 112.9(7) yes
C(20c) C(21c) C(22c) 114.5(9) yes
C(21a) C(22a) C(23a) 122.2(11) yes
C(21b) C(22b) C(23b) 114.8(8) yes
C(21c) C(22c) C(23c) 115.5(9) yes
C(22a) C(23a) C(24a) 123.5(11) yes
C(22b) C(23b) C(24b) 114.2(7) yes
C(22c) C(23c) C(24c) 114.7(9) yes
C(23a) C(24a) C(25a) 122.0(11) yes
C(23b) C(24b) C(25b) 114.9(7) yes
C(23c) C(24c) C(25c) 116.6(9) yes
C(24a) C(25a) C(26a) 122.2(11) yes
C(24b) C(25b) C(26b) 114.2(7) yes
C(24c) C(25c) C(26c) 113.8(9) yes
C(25a) C(26a) C(27a) 121.1(12) yes
C(25b) C(26b) C(27b) 113.8(8) yes
C(25c) C(26c) C(27c) 115.8(9) yes
C(26a) C(27a) C(28a) 120.6(12) yes
C(26b) C(27b) C(28b) 111.8(8) yes
C(26c) C(27c) C(28c) 114.4(9) yes
C(27a) C(28a) C(29a) 121.8(13) yes
C(27b) C(28b) C(29b) 112.2(10) yes
C(27c) C(28c) C(29c) 115.0(10) yes
C(14a) C(30a) C(31a) 118.2(13) yes
C(14a) C(30a) C(31x) 107.7(10) yes
C(31a) C(30a) C(31x) 25.5(11) yes
C(14b) C(30b) C(31b) 115.6(7) yes
C(14c) C(30c) C(31c) 114.3(8) yes
C(30a) C(31a) C(32a) 115.0(15) yes
C(30a) C(31a) C(32x) 130.8(18) yes
C(30a) C(31a) C(31x) 109(3) yes
C(32a) C(31a) C(32x) 36.7(11) yes
C(32a) C(31a) C(31x) 105(3) yes
C(32x) C(31a) C(31x) 68(2) yes
C(30b) C(31b) C(32b) 113.0(7) yes
C(30c) C(31c) C(32c) 113.3(8) yes
C(31a) C(32a) C(32x) 79.8(18) yes
C(31a) C(32a) C(33a) 113.2(14) yes
C(31a) C(32a) C(33x) 121(3) yes
C(31a) C(32a) C(31x) 24.2(9) yes
C(32x) C(32a) C(33a) 59.5(19) yes
C(32x) C(32a) C(33x) 98(3) yes
C(32x) C(32a) C(31x) 55.7(17) yes
C(33a) C(32a) C(33x) 38.7(17) yes
C(33a) C(32a) C(31x) 98.4(12) yes
C(33x) C(32a) C(31x) 121(3) yes
C(31b) C(32b) C(33b) 113.4(8) yes
C(31c) C(32c) C(33c) 112.3(7) yes
C(31a) C(32x) C(32a) 63.5(17) yes
C(31a) C(32x) C(33a) 115(2) yes
C(31a) C(32x) C(33x) 86.1(17) yes
C(31a) C(32x) C(31x) 28.5(10) yes
C(32a) C(32x) C(33a) 80(2) yes
C(32a) C(32x) C(33x) 38.7(18) yes
C(32a) C(32x) C(31x) 92(2) yes
C(33a) C(32x) C(33x) 41.6(15) yes
C(33a) C(32x) C(31x) 127(3) yes
C(33x) C(32x) C(31x) 111(2) yes
C(32a) C(33a) C(32x) 40.4(13) yes
C(32a) C(33a) C(33x) 35.0(19) yes
C(32a) C(33a) C(34a) 105.8(13) yes
C(32x) C(33a) C(33x) 75(3) yes
C(32x) C(33a) C(34a) 128.3(18) yes
C(33x) C(33a) C(34a) 85.0(18) yes
C(32b) C(33b) C(34b) 112.9(7) yes
C(32c) C(33c) C(34c) 113.7(8) yes
C(32a) C(33x) C(32x) 43.5(18) yes
C(32a) C(33x) C(33a) 106(3) yes
C(32a) C(33x) C(34a) 130(3) yes
C(32x) C(33x) C(33a) 63.1(19) yes
C(32x) C(33x) C(34a) 106.0(18) yes
C(33a) C(33x) C(34a) 59.0(16) yes
C(33a) C(34a) C(33x) 36.0(10) yes
C(33a) C(34a) C(35a) 123.0(13) yes
C(33x) C(34a) C(35a) 97.7(12) yes
C(33b) C(34b) C(35b) 114.5(7) yes
C(33c) C(34c) C(35c) 113.6(8) yes
C(34a) C(35a) C(36a) 116.0(10) yes
C(34b) C(35b) C(36b) 113.0(7) yes
C(34c) C(35c) C(36c) 114.4(7) yes
C(35a) C(36a) C(37a) 115.2(9) yes
C(35b) C(36b) C(37b) 114.1(7) yes
C(35c) C(36c) C(37c) 113.5(7) yes
C(36a) C(37a) C(38a) 116.0(9) yes
C(36b) C(37b) C(38b) 113.1(7) yes
C(36c) C(37c) C(38c) 113.9(7) yes
C(37a) C(38a) C(39a) 115.0(9) yes
C(37b) C(38b) C(39b) 114.2(7) yes
C(37c) C(38c) C(39c) 114.0(7) yes
C(38a) C(39a) C(40a) 114.6(9) yes
C(38b) C(39b) C(40b) 114.5(8) yes
C(38c) C(39c) C(40c) 114.9(7) yes
C(39a) C(40a) C(41a) 113.8(10) yes
C(39b) C(40b) C(41b) 114.2(8) yes
C(39c) C(40c) C(41c) 113.2(8) yes
C(40a) C(41a) C(42a) 115.2(12) yes
C(40b) C(41b) C(42b) 113.7(9) yes
C(40c) C(41c) C(42c) 114.2(9) yes
C(30a) C(31x) C(31a) 45.2(19) yes
C(30a) C(31x) C(32a) 82.0(10) yes
C(30a) C(31x) C(32x) 110.0(14) yes
C(31a) C(31x) C(32a) 50.8(17) yes
C(31a) C(31x) C(32x) 83(2) yes
C(32a) C(31x) C(32x) 32.4(11) yes
C(1a) C(2a) H(2) 120.944 no
C(3a) C(2a) H(2) 120.932 no
C(1b) C(2b) H(2A) 121.043 no
C(3b) C(2b) H(2A) 121.059 no
C(1c) C(2c) H(2B) 120.473 no
C(3c) C(2c) H(2B) 120.490 no
C(2a) C(3a) H(3) 118.864 no
C(4a) C(3a) H(3) 118.858 no
C(2b) C(3b) H(3A) 118.987 no
C(4b) C(3b) H(3A) 118.983 no
C(2c) C(3c) H(3B) 119.081 no
C(4c) C(3c) H(3B) 119.073 no
C(3a) C(4a) H(4) 120.042 no
C(5a) C(4a) H(4) 120.022 no
C(3b) C(4b) H(4A) 120.207 no
C(5b) C(4b) H(4A) 120.221 no
C(3c) C(4c) H(4B) 120.962 no
C(5c) C(4c) H(4B) 120.969 no
C(4a) C(5a) H(5) 119.991 no
C(6a) C(5a) H(5) 120.015 no
C(4b) C(5b) H(5A) 119.788 no
C(6b) C(5b) H(5A) 119.816 no
C(4c) C(5c) H(5B) 119.671 no
C(6c) C(5c) H(5B) 119.677 no
N(1a) C(7a) H(7B) 119.487 no
C(8a) C(7a) H(7B) 119.487 no
N(1b) C(7b) H(7) 118.518 no
C(8b) C(7b) H(7) 118.529 no
N(1c) C(7c) H(7A) 119.150 no
C(8c) C(7c) H(7A) 119.133 no
C(7a) C(8a) H(8B) 118.542 no
C(9a) C(8a) H(8B) 118.576 no
C(7b) C(8b) H(8) 120.008 no
C(9b) C(8b) H(8) 120.038 no
C(7c) C(8c) H(8A) 119.445 no
C(9c) C(8c) H(8A) 119.425 no
C(9a) C(10a) H(10B) 118.879 no
C(11a) C(10a) H(10B) 118.854 no
C(9b) C(10b) H(10) 119.899 no
C(11b) C(10b) H(10) 119.916 no
C(9c) C(10c) H(10A) 119.844 no
C(11c) C(10c) H(10A) 119.847 no
C(12a) C(13a) H(13B) 119.093 no
C(14a) C(13a) H(13B) 119.097 no
C(12b) C(13b) H(13) 120.003 no
C(14b) C(13b) H(13) 120.002 no
C(12c) C(13c) H(13A) 119.643 no
C(14c) C(13c) H(13A) 119.661 no
C(14a) C(15a) H(15B) 119.385 no
C(16a) C(15a) H(15B) 119.385 no
C(14b) C(15b) H(15) 119.187 no
C(16b) C(15b) H(15) 119.168 no
C(14c) C(15c) H(15A) 119.496 no
C(16c) C(15c) H(15A) 119.477 no
N(2a) C(16a) H(16B) 119.160 no
C(15a) C(16a) H(16B) 119.147 no
N(2b) C(16b) H(16) 119.583 no
C(15b) C(16b) H(16) 119.559 no
N(2c) C(16c) H(16A) 119.031 no
C(15c) C(16c) H(16A) 119.033 no
C(9a) C(17a) H(17A) 107.812 no
C(9a) C(17a) H(17B) 107.811 no
C(18a) C(17a) H(17A) 107.785 no
C(18a) C(17a) H(17B) 107.788 no
H(17A) C(17a) H(17B) 107.131 no
C(9b) C(17b) H(17C) 108.340 no
C(9b) C(17b) H(17D) 108.352 no
C(18b) C(17b) H(17C) 108.339 no
C(18b) C(17b) H(17D) 108.334 no
H(17C) C(17b) H(17D) 107.439 no
C(9c) C(17c) H(17E) 108.529 no
C(9c) C(17c) H(17F) 108.528 no
C(18c) C(17c) H(17E) 108.525 no
C(18c) C(17c) H(17F) 108.521 no
H(17E) C(17c) H(17F) 107.530 no
C(17a) C(18a) H(18A) 107.967 no
C(17a) C(18a) H(18B) 107.958 no
C(19a) C(18a) H(18A) 107.969 no
C(19a) C(18a) H(18B) 107.969 no
H(18A) C(18a) H(18B) 107.224 no
C(17b) C(18b) H(18C) 108.790 no
C(17b) C(18b) H(18D) 108.784 no
C(19b) C(18b) H(18C) 108.803 no
C(19b) C(18b) H(18D) 108.805 no
H(18C) C(18b) H(18D) 107.674 no
C(17c) C(18c) H(18E) 109.239 no
C(17c) C(18c) H(18F) 109.232 no
C(19c) C(18c) H(18E) 109.238 no
C(19c) C(18c) H(18F) 109.234 no
H(18E) C(18c) H(18F) 107.922 no
C(18a) C(19a) H(19A) 107.156 no
C(18a) C(19a) H(19B) 107.172 no
C(20a) C(19a) H(19A) 107.163 no
C(20a) C(19a) H(19B) 107.161 no
H(19A) C(19a) H(19B) 106.812 no
C(18b) C(19b) H(19C) 109.399 no
C(18b) C(19b) H(19D) 109.407 no
C(20b) C(19b) H(19C) 109.379 no
C(20b) C(19b) H(19D) 109.386 no
H(19C) C(19b) H(19D) 108.005 no
C(18c) C(19c) H(19E) 108.924 no
C(18c) C(19c) H(19F) 108.906 no
C(20c) C(19c) H(19E) 108.906 no
C(20c) C(19c) H(19F) 108.904 no
H(19E) C(19c) H(19F) 107.732 no
C(19a) C(20a) H(20A) 107.542 no
C(19a) C(20a) H(20B) 107.543 no
C(21a) C(20a) H(20A) 107.536 no
C(21a) C(20a) H(20B) 107.541 no
H(20A) C(20a) H(20B) 107.013 no
C(19b) C(20b) H(20C) 108.295 no
C(19b) C(20b) H(20D) 108.305 no
C(21b) C(20b) H(20C) 108.303 no
C(21b) C(20b) H(20D) 108.293 no
H(20C) C(20b) H(20D) 107.411 no
C(19c) C(20c) H(20E) 108.814 no
C(19c) C(20c) H(20F) 108.824 no
C(21c) C(20c) H(20E) 108.832 no
C(21c) C(20c) H(20F) 108.819 no
H(20E) C(20c) H(20F) 107.684 no
C(20a) C(21a) H(21A) 106.663 no
C(20a) C(21a) H(21B) 106.658 no
C(22a) C(21a) H(21A) 106.670 no
C(22a) C(21a) H(21B) 106.670 no
H(21A) C(21a) H(21B) 106.589 no
C(20b) C(21b) H(21C) 109.000 no
C(20b) C(21b) H(21D) 109.008 no
C(22b) C(21b) H(21C) 108.995 no
C(22b) C(21b) H(21D) 108.985 no
H(21C) C(21b) H(21D) 107.781 no
C(20c) C(21c) H(21E) 108.647 no
C(20c) C(21c) H(21F) 108.651 no
C(22c) C(21c) H(21E) 108.649 no
C(22c) C(21c) H(21F) 108.644 no
H(21E) C(21c) H(21F) 107.591 no
C(21a) C(22a) H(22A) 106.781 no
C(21a) C(22a) H(22B) 106.789 no
C(23a) C(22a) H(22A) 106.791 no
C(23a) C(22a) H(22B) 106.796 no
H(22A) C(22a) H(22B) 106.643 no
C(21b) C(22b) H(22C) 108.577 no
C(21b) C(22b) H(22D) 108.578 no
C(23b) C(22b) H(22C) 108.568 no
C(23b) C(22b) H(22D) 108.560 no
H(22C) C(22b) H(22D) 107.544 no
C(21c) C(22c) H(22E) 108.405 no
C(21c) C(22c) H(22F) 108.404 no
C(23c) C(22c) H(22E) 108.409 no
C(23c) C(22c) H(22F) 108.405 no
H(22E) C(22c) H(22F) 107.464 no
C(22a) C(23a) H(23A) 106.443 no
C(22a) C(23a) H(23B) 106.433 no
C(24a) C(23a) H(23A) 106.453 no
C(24a) C(23a) H(23B) 106.456 no
H(23A) C(23a) H(23B) 106.482 no
C(22b) C(23b) H(23C) 108.699 no
C(22b) C(23b) H(23D) 108.701 no
C(24b) C(23b) H(23C) 108.705 no
C(24b) C(23b) H(23D) 108.698 no
H(23C) C(23b) H(23D) 107.619 no
C(22c) C(23c) H(23E) 108.584 no
C(22c) C(23c) H(23F) 108.586 no
C(24c) C(23c) H(23E) 108.611 no
C(24c) C(23c) H(23F) 108.599 no
H(23E) C(23c) H(23F) 107.562 no
C(23a) C(24a) H(24A) 106.833 no
C(23a) C(24a) H(24B) 106.837 no
C(25a) C(24a) H(24A) 106.830 no
C(25a) C(24a) H(24B) 106.823 no
H(24A) C(24a) H(24B) 106.652 no
C(23b) C(24b) H(24C) 108.537 no
C(23b) C(24b) H(24D) 108.535 no
C(25b) C(24b) H(24C) 108.526 no
C(25b) C(24b) H(24D) 108.535 no
H(24C) C(24b) H(24D) 107.520 no
C(23c) C(24c) H(24E) 108.163 no
C(23c) C(24c) H(24F) 108.155 no
C(25c) C(24c) H(24E) 108.148 no
C(25c) C(24c) H(24F) 108.145 no
H(24E) C(24c) H(24F) 107.331 no
C(24a) C(25a) H(25A) 106.771 no
C(24a) C(25a) H(25B) 106.781 no
C(26a) C(25a) H(25A) 106.786 no
C(26a) C(25a) H(25B) 106.787 no
H(25A) C(25a) H(25B) 106.647 no
C(24b) C(25b) H(25C) 108.720 no
C(24b) C(25b) H(25D) 108.712 no
C(26b) C(25b) H(25C) 108.712 no
C(26b) C(25b) H(25D) 108.719 no
H(25C) C(25b) H(25D) 107.619 no
C(24c) C(25c) H(25E) 108.789 no
C(24c) C(25c) H(25F) 108.790 no
C(26c) C(25c) H(25E) 108.793 no
C(26c) C(25c) H(25F) 108.804 no
H(25E) C(25c) H(25F) 107.664 no
C(25a) C(26a) H(26A) 107.044 no
C(25a) C(26a) H(26B) 107.039 no
C(27a) C(26a) H(26A) 107.063 no
C(27a) C(26a) H(26B) 107.046 no
H(26A) C(26a) H(26B) 106.779 no
C(25b) C(26b) H(26C) 108.802 no
C(25b) C(26b) H(26D) 108.800 no
C(27b) C(26b) H(26C) 108.804 no
C(27b) C(26b) H(26D) 108.818 no
H(26C) C(26b) H(26D) 107.681 no
C(25c) C(26c) H(26E) 108.335 no
C(25c) C(26c) H(26F) 108.329 no
C(27c) C(26c) H(26E) 108.346 no
C(27c) C(26c) H(26F) 108.349 no
H(26E) C(26c) H(26F) 107.421 no
C(26a) C(27a) H(27A) 107.182 no
C(26a) C(27a) H(27B) 107.192 no
C(28a) C(27a) H(27A) 107.175 no
C(28a) C(27a) H(27B) 107.173 no
H(27A) C(27a) H(27B) 106.830 no
C(26b) C(27b) H(27C) 109.252 no
C(26b) C(27b) H(27D) 109.247 no
C(28b) C(27b) H(27C) 109.250 no
C(28b) C(27b) H(27D) 109.257 no
H(27C) C(27b) H(27D) 107.938 no
C(26c) C(27c) H(27E) 108.638 no
C(26c) C(27c) H(27F) 108.655 no
C(28c) C(27c) H(27E) 108.655 no
C(28c) C(27c) H(27F) 108.659 no
H(27E) C(27c) H(27F) 107.614 no
C(27a) C(28a) H(28A) 106.864 no
C(27a) C(28a) H(28B) 106.877 no
C(29a) C(28a) H(28A) 106.869 no
C(29a) C(28a) H(28B) 106.862 no
H(28A) C(28a) H(28B) 106.693 no
C(27b) C(28b) H(28C) 109.163 no
C(27b) C(28b) H(28D) 109.154 no
C(29b) C(28b) H(28C) 109.169 no
C(29b) C(28b) H(28D) 109.173 no
H(28C) C(28b) H(28D) 107.890 no
C(27c) C(28c) H(28E) 108.523 no
C(27c) C(28c) H(28F) 108.521 no
C(29c) C(28c) H(28E) 108.530 no
C(29c) C(28c) H(28F) 108.517 no
H(28E) C(28c) H(28F) 107.527 no
C(28a) C(29a) H(29A) 109.470 no
C(28a) C(29a) H(29B) 109.468 no
C(28a) C(29a) H(29C) 109.465 no
H(29A) C(29a) H(29B) 109.489 no
H(29A) C(29a) H(29C) 109.466 no
H(29B) C(29a) H(29C) 109.469 no
C(28b) C(29b) H(29D) 109.477 no
C(28b) C(29b) H(29E) 109.482 no
C(28b) C(29b) H(29F) 109.471 no
H(29D) C(29b) H(29E) 109.471 no
H(29D) C(29b) H(29F) 109.469 no
H(29E) C(29b) H(29F) 109.457 no
C(28c) C(29c) H(29G) 109.465 no
C(28c) C(29c) H(29H) 109.467 no
C(28c) C(29c) H(29I) 109.464 no
H(29G) C(29c) H(29H) 109.471 no
H(29G) C(29c) H(29I) 109.480 no
H(29H) C(29c) H(29I) 109.480 no
C(14a) C(30a) H(30A) 107.752 no
C(14a) C(30a) H(30B) 107.743 no
C(31a) C(30a) H(30A) 107.753 no
C(31a) C(30a) H(30B) 107.760 no
C(31x) C(30a) H(30A) 132.414 no
C(31x) C(30a) H(30B) 91.047 no
H(30A) C(30a) H(30B) 107.122 no
C(14b) C(30b) H(30C) 108.380 no
C(14b) C(30b) H(30D) 108.384 no
C(31b) C(30b) H(30C) 108.365 no
C(31b) C(30b) H(30D) 108.359 no
H(30C) C(30b) H(30D) 107.435 no
C(14c) C(30c) H(30E) 108.676 no
C(14c) C(30c) H(30F) 108.694 no
C(31c) C(30c) H(30E) 108.690 no
C(31c) C(30c) H(30F) 108.685 no
H(30E) C(30c) H(30F) 107.615 no
C(30b) C(31b) H(31A) 108.975 no
C(30b) C(31b) H(31B) 108.979 no
C(32b) C(31b) H(31A) 108.987 no
C(32b) C(31b) H(31B) 108.993 no
H(31A) C(31b) H(31B) 107.785 no
C(30c) C(31c) H(31C) 108.912 no
C(30c) C(31c) H(31D) 108.913 no
C(32c) C(31c) H(31C) 108.901 no
C(32c) C(31c) H(31D) 108.896 no
H(31C) C(31c) H(31D) 107.742 no
C(31b) C(32b) H(32A) 108.891 no
C(31b) C(32b) H(32B) 108.890 no
C(33b) C(32b) H(32A) 108.912 no
C(33b) C(32b) H(32B) 108.892 no
H(32A) C(32b) H(32B) 107.716 no
C(31c) C(32c) H(32C) 109.129 no
C(31c) C(32c) H(32D) 109.126 no
C(33c) C(32c) H(32C) 109.143 no
C(33c) C(32c) H(32D) 109.140 no
H(32C) C(32c) H(32D) 107.854 no
C(32b) C(33b) H(33A) 109.007 no
C(32b) C(33b) H(33B) 108.993 no
C(34b) C(33b) H(33A) 109.004 no
C(34b) C(33b) H(33B) 109.002 no
H(33A) C(33b) H(33B) 107.797 no
C(32c) C(33c) H(33C) 108.824 no
C(32c) C(33c) H(33D) 108.838 no
C(34c) C(33c) H(33C) 108.830 no
C(34c) C(33c) H(33D) 108.824 no
H(33C) C(33c) H(33D) 107.685 no
C(33b) C(34b) H(34A) 108.612 no
C(33b) C(34b) H(34B) 108.623 no
C(35b) C(34b) H(34A) 108.638 no
C(35b) C(34b) H(34B) 108.642 no
H(34A) C(34b) H(34B) 107.585 no
C(33c) C(34c) H(34C) 108.847 no
C(33c) C(34c) H(34D) 108.850 no
C(35c) C(34c) H(34C) 108.842 no
C(35c) C(34c) H(34D) 108.853 no
H(34C) C(34c) H(34D) 107.708 no
C(34a) C(35a) H(35A) 108.289 no
C(34a) C(35a) H(35B) 108.297 no
C(36a) C(35a) H(35A) 108.283 no
C(36a) C(35a) H(35B) 108.286 no
H(35A) C(35a) H(35B) 107.404 no
C(34b) C(35b) H(35C) 108.976 no
C(34b) C(35b) H(35D) 108.982 no
C(36b) C(35b) H(35C) 108.987 no
C(36b) C(35b) H(35D) 108.975 no
H(35C) C(35b) H(35D) 107.775 no
C(34c) C(35c) H(35E) 108.664 no
C(34c) C(35c) H(35F) 108.671 no
C(36c) C(35c) H(35E) 108.669 no
C(36c) C(35c) H(35F) 108.670 no
H(35E) C(35c) H(35F) 107.597 no
C(35a) C(36a) H(36A) 108.479 no
C(35a) C(36a) H(36B) 108.491 no
C(37a) C(36a) H(36A) 108.485 no
C(37a) C(36a) H(36B) 108.478 no
H(36A) C(36a) H(36B) 107.505 no
C(35b) C(36b) H(36C) 108.724 no
C(35b) C(36b) H(36D) 108.727 no
C(37b) C(36b) H(36C) 108.725 no
C(37b) C(36b) H(36D) 108.726 no
H(36C) C(36b) H(36D) 107.636 no
C(35c) C(36c) H(36E) 108.868 no
C(35c) C(36c) H(36F) 108.867 no
C(37c) C(36c) H(36E) 108.866 no
C(37c) C(36c) H(36F) 108.861 no
H(36E) C(36c) H(36F) 107.712 no
C(36a) C(37a) H(37A) 108.303 no
C(36a) C(37a) H(37B) 108.295 no
C(38a) C(37a) H(37A) 108.285 no
C(38a) C(37a) H(37B) 108.296 no
H(37A) C(37a) H(37B) 107.406 no
C(36b) C(37b) H(37C) 108.963 no
C(36b) C(37b) H(37D) 108.958 no
C(38b) C(37b) H(37C) 108.974 no
C(38b) C(37b) H(37D) 108.965 no
H(37C) C(37b) H(37D) 107.757 no
C(36c) C(37c) H(37E) 108.766 no
C(36c) C(37c) H(37F) 108.769 no
C(38c) C(37c) H(37E) 108.754 no
C(38c) C(37c) H(37F) 108.770 no
H(37E) C(37c) H(37F) 107.653 no
C(37a) C(38a) H(38A) 108.522 no
C(37a) C(38a) H(38B) 108.527 no
C(39a) C(38a) H(38A) 108.525 no
C(39a) C(38a) H(38B) 108.543 no
H(38A) C(38a) H(38B) 107.532 no
C(37b) C(38b) H(38C) 108.699 no
C(37b) C(38b) H(38D) 108.700 no
C(39b) C(38b) H(38C) 108.693 no
C(39b) C(38b) H(38D) 108.689 no
H(38C) C(38b) H(38D) 107.621 no
C(37c) C(38c) H(38E) 108.750 no
C(37c) C(38c) H(38F) 108.746 no
C(39c) C(38c) H(38E) 108.759 no
C(39c) C(38c) H(38F) 108.762 no
H(38E) C(38c) H(38F) 107.645 no
C(38a) C(39a) H(39A) 108.630 no
C(38a) C(39a) H(39B) 108.616 no
C(40a) C(39a) H(39A) 108.620 no
C(40a) C(39a) H(39B) 108.621 no
H(39A) C(39a) H(39B) 107.569 no
C(38b) C(39b) H(39C) 108.635 no
C(38b) C(39b) H(39D) 108.643 no
C(40b) C(39b) H(39C) 108.643 no
C(40b) C(39b) H(39D) 108.641 no
H(39C) C(39b) H(39D) 107.588 no
C(38c) C(39c) H(39E) 108.534 no
C(38c) C(39c) H(39F) 108.543 no
C(40c) C(39c) H(39E) 108.532 no
C(40c) C(39c) H(39F) 108.539 no
H(39E) C(39c) H(39F) 107.536 no
C(39a) C(40a) H(40A) 108.785 no
C(39a) C(40a) H(40B) 108.796 no
C(41a) C(40a) H(40A) 108.798 no
C(41a) C(40a) H(40B) 108.799 no
H(40A) C(40a) H(40B) 107.676 no
C(39b) C(40b) H(40C) 108.716 no
C(39b) C(40b) H(40D) 108.715 no
C(41b) C(40b) H(40C) 108.699 no
C(41b) C(40b) H(40D) 108.705 no
H(40C) C(40b) H(40D) 107.632 no
C(39c) C(40c) H(40E) 108.945 no
C(39c) C(40c) H(40F) 108.941 no
C(41c) C(40c) H(40E) 108.926 no
C(41c) C(40c) H(40F) 108.930 no
H(40E) C(40c) H(40F) 107.757 no
C(40a) C(41a) H(41A) 108.475 no
C(40a) C(41a) H(41B) 108.477 no
C(42a) C(41a) H(41A) 108.485 no
C(42a) C(41a) H(41B) 108.488 no
H(41A) C(41a) H(41B) 107.508 no
C(40b) C(41b) H(41C) 108.843 no
C(40b) C(41b) H(41D) 108.839 no
C(42b) C(41b) H(41C) 108.817 no
C(42b) C(41b) H(41D) 108.822 no
H(41C) C(41b) H(41D) 107.696 no
C(40c) C(41c) H(41E) 108.720 no
C(40c) C(41c) H(41F) 108.711 no
C(42c) C(41c) H(41E) 108.709 no
C(42c) C(41c) H(41F) 108.703 no
H(41E) C(41c) H(41F) 107.632 no
C(41a) C(42a) H(42A) 109.473 no
C(41a) C(42a) H(42B) 109.470 no
C(41a) C(42a) H(42C) 109.468 no
H(42A) C(42a) H(42B) 109.473 no
H(42A) C(42a) H(42C) 109.468 no
H(42B) C(42a) H(42C) 109.475 no
C(41b) C(42b) H(42D) 109.471 no
C(41b) C(42b) H(42E) 109.482 no
C(41b) C(42b) H(42F) 109.475 no
H(42D) C(42b) H(42E) 109.472 no
H(42D) C(42b) H(42F) 109.458 no
H(42E) C(42b) H(42F) 109.469 no
C(41c) C(42c) H(42G) 109.480 no
C(41c) C(42c) H(42H) 109.472 no
C(41c) C(42c) H(42I) 109.474 no
H(42G) C(42c) H(42H) 109.479 no
H(42G) C(42c) H(42I) 109.463 no
H(42H) C(42c) H(42I) 109.460 no

loop_
_geom_bond_atom_site_label_1
_geom_bond_atom_site_label_2
_geom_bond_distance
_geom_bond_publ_flag
Au(1) S(1a) 2.263(2) yes
Au(1) S(2a) 2.270(3) yes
Au(1) N(1a) 2.084(8) yes
Au(1) N(2a) 2.119(7) yes
Au(2) S(1b) 2.279(3) yes
Au(2) S(2b) 2.272(2) yes
Au(2) N(1b) 2.054(6) yes
Au(2) N(2b) 2.083(7) yes
Au(3) S(1c) 2.268(2) yes
Au(3) S(2c) 2.267(3) yes
Au(3) N(1c) 2.097(7) yes
Au(3) N(2c) 2.104(7) yes
S(1a) C(1a) 1.743(9) yes
S(1b) C(1b) 1.746(8) yes
S(1c) C(1c) 1.737(8) yes
S(2a) C(6a) 1.743(8) yes
S(2b) C(6b) 1.755(9) yes
S(2c) C(6c) 1.783(8) yes
P(1) F(1) 1.602(10) yes
P(1) F(2) 1.559(10) yes
P(1) F(3) 1.576(7) yes
P(1) F(4) 1.556(8) yes
P(1) F(5) 1.595(7) yes
P(1) F(6) 1.570(7) yes
P(2) F(7) 1.501(11) yes
P(2) F(8) 1.553(12) yes
P(2) F(9) 1.61(3) yes
P(2) F(10) 1.544(16) yes
P(2) F(11) 1.563(13) yes
P(2) F(12) 1.519(16) yes
P(3a) P(3b) 1.237(13) yes
P(3a) F(13) 1.607(14) yes
P(3a) F(14) 1.589(14) yes
P(3a) F(15) 1.340(19) yes
P(3a) F(16a) 1.57(2) yes
P(3a) F(17a) 1.46(3) yes
P(3a) F(18a) 1.547(18) yes
P(3b) F(13) 1.675(17) yes
P(3b) F(14) 1.375(16) yes
P(3b) F(15) 1.365(18) yes
P(3b) F(16b) 1.52(3) yes
P(3b) F(17b) 1.50(4) yes
P(3b) F(18a) 2.207(19) yes
P(3b) F(18b) 1.54(4) yes
F(14) F(17b) 1.60(5) yes
F(15) F(16a) 1.68(3) yes
F(15) F(16b) 1.74(3) yes
N(1a) C(7a) 1.334(13) yes
N(1a) C(11a) 1.378(11) yes
N(1b) C(7b) 1.342(11) yes
N(1b) C(11b) 1.342(10) yes
N(1c) C(7c) 1.315(12) yes
N(1c) C(11c) 1.371(10) yes
N(2a) C(12a) 1.374(12) yes
N(2a) C(16a) 1.297(12) yes
N(2b) C(12b) 1.394(10) yes
N(2b) C(16b) 1.321(11) yes
N(2c) C(12c) 1.369(11) yes
N(2c) C(16c) 1.315(11) yes
C(1a) C(2a) 1.438(12) yes
C(1a) C(6a) 1.380(12) yes
C(1b) C(2b) 1.432(12) yes
C(1b) C(6b) 1.384(13) yes
C(1c) C(2c) 1.419(11) yes
C(1c) C(6c) 1.369(12) yes
C(2a) C(3a) 1.363(15) yes
C(2b) C(3b) 1.386(12) yes
C(2c) C(3c) 1.363(14) yes
C(3a) C(4a) 1.381(16) yes
C(3b) C(4b) 1.392(14) yes
C(3c) C(4c) 1.402(14) yes
C(4a) C(5a) 1.377(13) yes
C(4b) C(5b) 1.373(13) yes
C(4c) C(5c) 1.379(12) yes
C(5a) C(6a) 1.411(12) yes
C(5b) C(6b) 1.407(11) yes
C(5c) C(6c) 1.370(12) yes
C(7a) C(8a) 1.342(16) yes
C(7b) C(8b) 1.391(12) yes
C(7c) C(8c) 1.343(14) yes
C(8a) C(9a) 1.384(15) yes
C(8b) C(9b) 1.355(13) yes
C(8c) C(9c) 1.401(12) yes
C(9a) C(10a) 1.402(17) yes
C(9a) C(17a) 1.476(18) yes
C(9b) C(10b) 1.396(12) yes
C(9b) C(17b) 1.495(12) yes
C(9c) C(10c) 1.400(13) yes
C(9c) C(17c) 1.494(14) yes
C(10a) C(11a) 1.370(14) yes
C(10b) C(11b) 1.371(11) yes
C(10c) C(11c) 1.373(13) yes
C(11a) C(12a) 1.475(14) yes
C(11b) C(12b) 1.500(12) yes
C(11c) C(12c) 1.476(12) yes
C(12a) C(13a) 1.381(13) yes
C(12b) C(13b) 1.367(12) yes
C(12c) C(13c) 1.378(11) yes
C(13a) C(14a) 1.421(18) yes
C(13b) C(14b) 1.373(12) yes
C(13c) C(14c) 1.389(13) yes
C(14a) C(15a) 1.392(15) yes
C(14a) C(30a) 1.454(17) yes
C(14b) C(15b) 1.395(11) yes
C(14b) C(30b) 1.498(12) yes
C(14c) C(15c) 1.378(13) yes
C(14c) C(30c) 1.501(12) yes
C(15a) C(16a) 1.390(13) yes
C(15b) C(16b) 1.371(13) yes
C(15c) C(16c) 1.358(12) yes
C(17a) C(18a) 1.510(14) yes
C(17b) C(18b) 1.522(13) yes
C(17c) C(18c) 1.511(12) yes
C(18a) C(19a) 1.471(17) yes
C(18b) C(19b) 1.532(13) yes
C(18c) C(19c) 1.511(14) yes
C(19a) C(20a) 1.470(13) yes
C(19b) C(20b) 1.522(12) yes
C(19c) C(20c) 1.530(12) yes
C(20a) C(21a) 1.464(16) yes
C(20b) C(21b) 1.516(13) yes
C(20c) C(21c) 1.513(15) yes
C(21a) C(22a) 1.470(14) yes
C(21b) C(22b) 1.511(12) yes
C(21c) C(22c) 1.506(12) yes
C(22a) C(23a) 1.434(18) yes
C(22b) C(23b) 1.529(12) yes
C(22c) C(23c) 1.518(15) yes
C(23a) C(24a) 1.452(14) yes
C(23b) C(24b) 1.507(12) yes
C(23c) C(24c) 1.511(13) yes
C(24a) C(25a) 1.469(17) yes
C(24b) C(25b) 1.499(12) yes
C(24c) C(25c) 1.497(15) yes
C(25a) C(26a) 1.469(15) yes
C(25b) C(26b) 1.546(12) yes
C(25c) C(26c) 1.514(12) yes
C(26a) C(27a) 1.471(18) yes
C(26b) C(27b) 1.519(13) yes
C(26c) C(27c) 1.497(15) yes
C(27a) C(28a) 1.449(16) yes
C(27b) C(28b) 1.508(14) yes
C(27c) C(28c) 1.519(13) yes
C(28a) C(29a) 1.429(19) yes
C(28b) C(29b) 1.539(17) yes
C(28c) C(29c) 1.496(17) yes
C(30a) C(31a) 1.34(3) yes
C(30a) C(31x) 1.79(3) yes
C(30b) C(31b) 1.515(12) yes
C(30c) C(31c) 1.535(12) yes
C(31a) C(32a) 1.54(3) yes
C(31a) C(32x) 1.70(3) yes
C(31a) C(31x) 0.82(3) yes
C(31b) C(32b) 1.536(12) yes
C(31c) C(32c) 1.513(12) yes
C(32a) C(32x) 1.03(3) yes
C(32a) C(33a) 1.57(3) yes
C(32a) C(33x) 0.94(4) yes
C(32a) C(31x) 1.92(3) yes
C(32b) C(33b) 1.527(12) yes
C(32c) C(33c) 1.528(12) yes
C(32x) C(33a) 1.37(4) yes
C(32x) C(33x) 1.48(4) yes
C(32x) C(31x) 1.59(4) yes
C(33a) C(33x) 1.02(3) yes
C(33a) C(34a) 1.49(2) yes
C(33b) C(34b) 1.525(12) yes
C(33c) C(34c) 1.521(12) yes
C(33x) C(34a) 1.73(3) yes
C(34a) C(35a) 1.520(17) yes
C(34b) C(35b) 1.530(12) yes
C(34c) C(35c) 1.520(12) yes
C(35a) C(36a) 1.521(14) yes
C(35b) C(36b) 1.523(11) yes
C(35c) C(36c) 1.515(12) yes
C(36a) C(37a) 1.518(14) yes
C(36b) C(37b) 1.544(12) yes
C(36c) C(37c) 1.526(12) yes
C(37a) C(38a) 1.512(14) yes
C(37b) C(38b) 1.515(12) yes
C(37c) C(38c) 1.513(12) yes
C(38a) C(39a) 1.504(15) yes
C(38b) C(39b) 1.518(12) yes
C(38c) C(39c) 1.516(12) yes
C(39a) C(40a) 1.517(15) yes
C(39b) C(40b) 1.507(12) yes
C(39c) C(40c) 1.524(12) yes
C(40a) C(41a) 1.512(18) yes
C(40b) C(41b) 1.507(13) yes
C(40c) C(41c) 1.481(13) yes
C(41a) C(42a) 1.502(18) yes
C(41b) C(42b) 1.549(16) yes
C(41c) C(42c) 1.520(14) yes
C(2a) H(2) 0.950 no
C(2b) H(2A) 0.950 no
C(2c) H(2B) 0.950 no
C(3a) H(3) 0.950 no
C(3b) H(3A) 0.950 no
C(3c) H(3B) 0.950 no
C(4a) H(4) 0.950 no
C(4b) H(4A) 0.950 no
C(4c) H(4B) 0.950 no
C(5a) H(5) 0.950 no
C(5b) H(5A) 0.950 no
C(5c) H(5B) 0.950 no
C(7a) H(7B) 0.950 no
C(7b) H(7) 0.950 no
C(7c) H(7A) 0.950 no
C(8a) H(8B) 0.950 no
C(8b) H(8) 0.950 no
C(8c) H(8A) 0.950 no
C(10a) H(10B) 0.950 no
C(10b) H(10) 0.950 no
C(10c) H(10A) 0.950 no
C(13a) H(13B) 0.950 no
C(13b) H(13) 0.950 no
C(13c) H(13A) 0.950 no
C(15a) H(15B) 0.950 no
C(15b) H(15) 0.950 no
C(15c) H(15A) 0.950 no
C(16a) H(16B) 0.950 no
C(16b) H(16) 0.950 no
C(16c) H(16A) 0.950 no
C(17a) H(17A) 0.990 no
C(17a) H(17B) 0.990 no
C(17b) H(17C) 0.990 no
C(17b) H(17D) 0.990 no
C(17c) H(17E) 0.990 no
C(17c) H(17F) 0.990 no
C(18a) H(18A) 0.990 no
C(18a) H(18B) 0.990 no
C(18b) H(18C) 0.990 no
C(18b) H(18D) 0.990 no
C(18c) H(18E) 0.990 no
C(18c) H(18F) 0.990 no
C(19a) H(19A) 0.990 no
C(19a) H(19B) 0.990 no
C(19b) H(19C) 0.990 no
C(19b) H(19D) 0.990 no
C(19c) H(19E) 0.990 no
C(19c) H(19F) 0.990 no
C(20a) H(20A) 0.990 no
C(20a) H(20B) 0.990 no
C(20b) H(20C) 0.990 no
C(20b) H(20D) 0.990 no
C(20c) H(20E) 0.990 no
C(20c) H(20F) 0.990 no
C(21a) H(21A) 0.990 no
C(21a) H(21B) 0.990 no
C(21b) H(21C) 0.990 no
C(21b) H(21D) 0.990 no
C(21c) H(21E) 0.990 no
C(21c) H(21F) 0.990 no
C(22a) H(22A) 0.990 no
C(22a) H(22B) 0.990 no
C(22b) H(22C) 0.990 no
C(22b) H(22D) 0.990 no
C(22c) H(22E) 0.990 no
C(22c) H(22F) 0.990 no
C(23a) H(23A) 0.990 no
C(23a) H(23B) 0.990 no
C(23b) H(23C) 0.990 no
C(23b) H(23D) 0.990 no
C(23c) H(23E) 0.990 no
C(23c) H(23F) 0.990 no
C(24a) H(24A) 0.990 no
C(24a) H(24B) 0.990 no
C(24b) H(24C) 0.990 no
C(24b) H(24D) 0.990 no
C(24c) H(24E) 0.990 no
C(24c) H(24F) 0.990 no
C(25a) H(25A) 0.990 no
C(25a) H(25B) 0.990 no
C(25b) H(25C) 0.990 no
C(25b) H(25D) 0.990 no
C(25c) H(25E) 0.990 no
C(25c) H(25F) 0.990 no
C(26a) H(26A) 0.990 no
C(26a) H(26B) 0.990 no
C(26b) H(26C) 0.990 no
C(26b) H(26D) 0.990 no
C(26c) H(26E) 0.990 no
C(26c) H(26F) 0.990 no
C(27a) H(27A) 0.990 no
C(27a) H(27B) 0.990 no
C(27b) H(27C) 0.990 no
C(27b) H(27D) 0.990 no
C(27c) H(27E) 0.990 no
C(27c) H(27F) 0.990 no
C(28a) H(28A) 0.990 no
C(28a) H(28B) 0.990 no
C(28b) H(28C) 0.990 no
C(28b) H(28D) 0.990 no
C(28c) H(28E) 0.990 no
C(28c) H(28F) 0.990 no
C(29a) H(29A) 0.980 no
C(29a) H(29B) 0.980 no
C(29a) H(29C) 0.980 no
C(29b) H(29D) 0.980 no
C(29b) H(29E) 0.980 no
C(29b) H(29F) 0.980 no
C(29c) H(29G) 0.980 no
C(29c) H(29H) 0.980 no
C(29c) H(29I) 0.980 no
C(30a) H(30A) 0.990 no
C(30a) H(30B) 0.990 no
C(30b) H(30C) 0.990 no
C(30b) H(30D) 0.990 no
C(30c) H(30E) 0.990 no
C(30c) H(30F) 0.990 no
C(31b) H(31A) 0.990 no
C(31b) H(31B) 0.990 no
C(31c) H(31C) 0.990 no
C(31c) H(31D) 0.990 no
C(32b) H(32A) 0.990 no
C(32b) H(32B) 0.990 no
C(32c) H(32C) 0.990 no
C(32c) H(32D) 0.990 no
C(33b) H(33A) 0.990 no
C(33b) H(33B) 0.990 no
C(33c) H(33C) 0.990 no
C(33c) H(33D) 0.990 no
C(34b) H(34A) 0.990 no
C(34b) H(34B) 0.990 no
C(34c) H(34C) 0.990 no
C(34c) H(34D) 0.990 no
C(35a) H(35A) 0.990 no
C(35a) H(35B) 0.990 no
C(35b) H(35C) 0.990 no
C(35b) H(35D) 0.990 no
C(35c) H(35E) 0.990 no
C(35c) H(35F) 0.990 no
C(36a) H(36A) 0.990 no
C(36a) H(36B) 0.990 no
C(36b) H(36C) 0.990 no
C(36b) H(36D) 0.990 no
C(36c) H(36E) 0.990 no
C(36c) H(36F) 0.990 no
C(37a) H(37A) 0.990 no
C(37a) H(37B) 0.990 no
C(37b) H(37C) 0.990 no
C(37b) H(37D) 0.990 no
C(37c) H(37E) 0.990 no
C(37c) H(37F) 0.990 no
C(38a) H(38A) 0.990 no
C(38a) H(38B) 0.990 no
C(38b) H(38C) 0.990 no
C(38b) H(38D) 0.990 no
C(38c) H(38E) 0.990 no
C(38c) H(38F) 0.990 no
C(39a) H(39A) 0.990 no
C(39a) H(39B) 0.990 no
C(39b) H(39C) 0.990 no
C(39b) H(39D) 0.990 no
C(39c) H(39E) 0.990 no
C(39c) H(39F) 0.990 no
C(40a) H(40A) 0.990 no
C(40a) H(40B) 0.990 no
C(40b) H(40C) 0.990 no
C(40b) H(40D) 0.990 no
C(40c) H(40E) 0.990 no
C(40c) H(40F) 0.990 no
C(41a) H(41A) 0.990 no
C(41a) H(41B) 0.990 no
C(41b) H(41C) 0.990 no
C(41b) H(41D) 0.990 no
C(41c) H(41E) 0.990 no
C(41c) H(41F) 0.990 no
C(42a) H(42A) 0.980 no
C(42a) H(42B) 0.980 no
C(42a) H(42C) 0.980 no
C(42b) H(42D) 0.980 no
C(42b) H(42E) 0.980 no
C(42b) H(42F) 0.980 no
C(42c) H(42G) 0.980 no
C(42c) H(42H) 0.980 no
C(42c) H(42I) 0.980 no

loop_
_geom_contact_atom_site_label_1
_geom_contact_atom_site_label_2
_geom_contact_distance
_geom_contact_publ_flag
_geom_contact_site_symmetry_2
S(1a) C(7a) 3.276(11) no .
S(1b) C(7b) 3.336(9) no .
S(1c) C(7c) 3.304(9) no .
S(2a) C(16a) 3.324(9) no .
S(2b) C(16b) 3.301(9) no .
S(2c) C(16c) 3.333(8) no .
F(16a) F(18b) 3.50(4) no .
F(17a) F(17b) 3.38(5) no .
N(1a) C(9a) 2.781(14) no .
N(1b) C(9b) 2.798(10) no .
N(1c) C(9c) 2.760(12) no .
N(2a) C(14a) 2.795(13) no .
N(2b) C(14b) 2.781(11) no .
N(2c) C(14c) 2.764(10) no .
C(1a) C(4a) 2.781(13) no .
C(1b) C(4b) 2.796(12) no .
C(1c) C(4c) 2.792(13) no .
C(2a) C(5a) 2.797(15) no .
C(2b) C(5b) 2.805(14) no .
C(2c) C(5c) 2.771(14) no .
C(3a) C(6a) 2.772(12) no .
C(3b) C(6b) 2.772(13) no .
C(3c) C(6c) 2.738(12) no .
C(7a) C(10a) 2.706(13) no .
C(7b) C(10b) 2.690(13) no .
C(7c) C(10c) 2.721(12) no .
C(8a) C(11a) 2.718(15) no .
C(8b) C(11b) 2.707(12) no .
C(8c) C(11c) 2.718(13) no .
C(10a) C(13a) 3.039(17) no .
C(10a) C(18a) 3.139(15) no .
C(10b) C(13b) 2.971(12) no .
C(10b) C(18b) 2.956(12) no .
C(10c) C(13c) 2.997(13) no .
C(10c) C(18c) 3.157(13) no .
C(12a) C(15a) 2.741(15) no .
C(12b) C(15b) 2.695(12) no .
C(12c) C(15c) 2.714(13) no .
C(13a) C(16a) 2.717(14) no .
C(13a) C(31a) 3.01(2) no .
C(13a) C(31x) 3.34(3) no .
C(13b) C(16b) 2.743(11) no .
C(13b) C(31b) 2.899(13) no .
C(13c) C(16c) 2.705(12) no .
C(13c) C(31c) 2.956(12) no .
C(15a) C(31a) 3.56(2) no .
C(15a) C(31x) 3.58(3) no .
C(30a) C(33x) 3.22(3) no .
C(32a) C(35a) 3.28(3) no .
Au(1) Au(2) 3.5666(6) no .
Au(1) S(2a) 3.531(3) no 2_666
Au(2) Au(1) 3.5666(6) no .
Au(2) S(2c) 3.580(2) no .
Au(3) S(1b) 3.565(3) no .
S(1a) F(18a) 3.556(17) no 2_666
S(1a) N(1b) 3.508(6) no .
S(1a) C(16a) 3.572(8) no 2_666
S(1b) Au(3) 3.565(3) no .
S(1b) F(13) 3.563(13) no 1_455
S(1b) N(1a) 3.547(7) no .
S(1b) N(1c) 3.548(6) no .
S(1c) C(7b) 3.545(8) no .
S(2a) Au(1) 3.531(3) no 2_666
S(2a) F(2) 3.264(9) no 2_666
S(2b) C(16c) 3.529(8) no .
S(2c) Au(2) 3.580(2) no .
S(2c) N(2b) 3.559(6) no .
F(1) C(2c) 3.354(12) no 2_566
F(1) C(17b) 3.482(11) no 2_566
F(1) C(30c) 3.455(13) no 1_545
F(1) C(31c) 3.280(13) no 1_545
F(2) S(2a) 3.264(9) no 2_666
F(2) C(5a) 3.365(13) no 2_666
F(2) C(8a) 3.584(13) no .
F(3) C(5a) 3.585(13) no 2_666
F(3) C(14b) 3.439(10) no 2_666
F(3) C(15b) 3.164(10) no 2_666
F(3) C(30b) 3.280(10) no 2_666
F(3) C(42b) 3.432(13) no 1_554
F(4) C(14c) 3.509(13) no 1_545
F(4) C(15c) 3.056(12) no 1_545
F(4) C(30c) 3.554(14) no 1_545
F(5) C(8b) 3.121(10) no 2_566
F(5) C(9b) 3.481(10) no 2_566
F(5) C(17b) 3.293(11) no 2_566
F(6) C(8a) 3.066(14) no .
F(6) C(9a) 3.255(13) no .
F(6) C(17a) 3.326(12) no .
F(6) C(17b) 3.400(13) no 2_566
F(6) C(42b) 3.500(15) no 1_554
F(7) C(15b) 3.274(14) no 2_676
F(7) C(30c) 3.293(12) no .
F(8) C(4b) 3.309(13) no .
F(8) C(5b) 3.225(12) no .
F(8) C(30a) 3.531(16) no .
F(9) C(5c) 3.352(18) no 2_676
F(9) C(8c) 3.304(15) no 1_655
F(10) C(8c) 3.424(17) no 1_655
F(10) C(9c) 3.570(14) no 1_655
F(10) C(17c) 3.131(14) no 1_655
F(10) C(18c) 3.141(16) no 1_655
F(10) C(19c) 3.51(2) no 1_655
F(10) C(30a) 3.245(18) no .
F(11) C(5b) 3.582(17) no .
F(11) C(14a) 3.525(17) no .
F(11) C(15a) 3.245(15) no .
F(11) C(30a) 3.544(19) no .
F(12) C(14b) 3.569(16) no 2_676
F(12) C(30b) 3.133(15) no 2_676
F(12) C(31b) 3.372(14) no 2_676
F(13) S(1b) 3.563(13) no 1_655
F(13) C(2b) 3.508(15) no 1_655
F(13) C(8a) 3.361(15) no 1_655
F(13) C(8c) 3.460(14) no 1_655
F(14) C(8c) 3.240(17) no 1_655
F(14) C(15a) 3.284(16) no .
F(14) C(30a) 3.47(2) no .
F(14) C(31x) 3.35(3) no .
F(15) C(8a) 3.447(19) no 1_655
F(15) C(8b) 3.444(18) no 2_666
F(15) C(17b) 3.53(2) no 2_666
F(16a) C(7a) 3.55(3) no 1_655
F(16a) C(8a) 3.30(3) no 1_655
F(16b) C(8a) 3.42(3) no 1_655
F(16b) C(9a) 3.47(3) no 1_655
F(16b) C(17a) 2.92(3) no 1_655
F(16b) C(17b) 3.39(3) no 2_666
F(16b) C(18a) 3.20(3) no 1_655
F(16b) C(18b) 3.50(3) no 2_666
F(16b) C(19a) 3.51(3) no 1_655
F(17a) C(7c) 3.29(2) no 1_655
F(17a) C(8c) 3.23(2) no 1_655
F(17b) C(17c) 3.20(4) no 1_655
F(17b) C(30a) 3.59(5) no .
F(17b) C(31a) 3.49(5) no .
F(17b) C(32x) 3.09(6) no .
F(17b) C(31x) 2.93(5) no .
F(18a) S(1a) 3.556(17) no 2_666
F(18a) C(2a) 3.47(2) no 2_666
F(18a) C(15a) 3.428(18) no .
F(18b) C(2a) 3.31(3) no 2_666
F(18b) C(17b) 3.55(3) no 2_666
F(18b) C(18b) 3.45(3) no 2_666
F(18b) C(31a) 3.53(3) no .
F(18b) C(32x) 3.59(4) no .
F(18b) C(31x) 2.76(4) no .
N(1a) S(1b) 3.547(7) no .
N(1a) C(1b) 3.595(10) no .
N(1b) S(1a) 3.508(6) no .
N(1b) C(1a) 3.542(9) no .
N(1b) C(1c) 3.544(9) no .
N(1c) S(1b) 3.548(6) no .
N(1c) C(6c) 3.417(9) no 2_576
N(2a) C(1a) 3.423(10) no 2_666
N(2a) C(6b) 3.570(10) no .
N(2b) S(2c) 3.559(6) no .
N(2b) C(6a) 3.436(9) no .
N(2c) C(1c) 3.518(9) no 2_576
N(2c) C(6b) 3.492(10) no .
C(1a) N(1b) 3.542(9) no .
C(1a) N(2a) 3.423(10) no 2_666
C(1a) C(11b) 3.487(10) no .
C(1b) N(1a) 3.595(10) no .
C(1b) C(11a) 3.481(11) no .
C(1b) C(11c) 3.511(11) no .
C(1b) C(12c) 3.421(11) no .
C(1c) N(1b) 3.544(9) no .
C(1c) N(2c) 3.518(9) no 2_576
C(1c) C(11b) 3.526(10) no .
C(1c) C(12c) 3.538(11) no 2_576
C(2a) F(18a) 3.47(2) no 2_666
C(2a) F(18b) 3.31(3) no 2_666
C(2a) C(10b) 3.481(12) no .
C(2a) C(11b) 3.445(11) no .
C(2b) F(13) 3.508(15) no 1_455
C(2b) C(10a) 3.392(12) no .
C(2b) C(10c) 3.361(11) no .
C(2b) C(11a) 3.567(11) no .
C(2b) C(11c) 3.390(11) no .
C(2b) C(12c) 3.595(12) no .
C(2c) F(1) 3.354(12) no 2_566
C(2c) C(9b) 3.489(12) no .
C(2c) C(10b) 3.475(11) no .
C(2c) C(12c) 3.421(11) no 2_576
C(2c) C(13c) 3.475(12) no 2_576
C(3a) C(13a) 3.571(14) no 2_666
C(3a) C(31x) 3.58(3) no 2_666
C(3c) C(10b) 3.465(12) no .
C(3c) C(13c) 3.512(11) no 2_576
C(4a) C(13b) 3.491(12) no .
C(4b) F(8) 3.309(13) no .
C(4b) C(13a) 3.575(13) no .
C(4b) C(13c) 3.449(12) no .
C(4c) C(10c) 3.588(12) no 2_576
C(5a) F(2) 3.365(13) no 2_666
C(5a) F(3) 3.585(13) no 2_666
C(5a) C(11a) 3.504(12) no 2_666
C(5a) C(13b) 3.573(12) no .
C(5b) F(8) 3.225(12) no .
C(5b) F(11) 3.582(17) no .
C(5b) C(13a) 3.537(13) no .
C(5b) C(13c) 3.528(11) no .
C(5b) C(14c) 3.490(11) no .
C(5c) F(9) 3.352(18) no 2_676
C(5c) C(11c) 3.537(11) no 2_576
C(5c) C(12b) 3.499(11) no .
C(5c) C(13b) 3.517(11) no .
C(6a) N(2b) 3.436(9) no .
C(6a) C(12b) 3.528(10) no .
C(6b) N(2a) 3.570(10) no .
C(6b) N(2c) 3.492(10) no .
C(6b) C(12a) 3.531(12) no .
C(6b) C(12c) 3.536(10) no .
C(6c) N(1c) 3.417(9) no 2_576
C(6c) C(11b) 3.447(10) no .
C(6c) C(11c) 3.552(11) no 2_576
C(6c) C(12b) 3.548(10) no .
C(7a) F(16a) 3.55(3) no 1_455
C(7b) S(1c) 3.545(8) no .
C(7c) F(17a) 3.29(2) no 1_455
C(8a) F(2) 3.584(13) no .
C(8a) F(6) 3.066(14) no .
C(8a) F(13) 3.361(15) no 1_455
C(8a) F(15) 3.447(19) no 1_455
C(8a) F(16a) 3.30(3) no 1_455
C(8a) F(16b) 3.42(3) no 1_455
C(8b) F(5) 3.121(10) no 2_566
C(8b) F(15) 3.444(18) no 2_666
C(8c) F(9) 3.304(15) no 1_455
C(8c) F(10) 3.424(17) no 1_455
C(8c) F(13) 3.460(14) no 1_455
C(8c) F(14) 3.240(17) no 1_455
C(8c) F(17a) 3.23(2) no 1_455
C(9a) F(6) 3.255(13) no .
C(9a) F(16b) 3.47(3) no 1_455
C(9b) F(5) 3.481(10) no 2_566
C(9b) C(2c) 3.489(12) no .
C(9c) F(10) 3.570(14) no 1_455
C(10a) C(2b) 3.392(12) no .
C(10b) C(2a) 3.481(12) no .
C(10b) C(2c) 3.475(11) no .
C(10b) C(3c) 3.465(12) no .
C(10c) C(2b) 3.361(11) no .
C(10c) C(4c) 3.588(12) no 2_576
C(11a) C(1b) 3.481(11) no .
C(11a) C(2b) 3.567(11) no .
C(11a) C(5a) 3.504(12) no 2_666
C(11b) C(1a) 3.487(10) no .
C(11b) C(1c) 3.526(10) no .
C(11b) C(2a) 3.445(11) no .
C(11b) C(6c) 3.447(10) no .
C(11c) C(1b) 3.511(11) no .
C(11c) C(2b) 3.390(11) no .
C(11c) C(5c) 3.537(11) no 2_576
C(11c) C(6c) 3.552(11) no 2_576
C(12a) C(6b) 3.531(12) no .
C(12b) C(5c) 3.499(11) no .
C(12b) C(6a) 3.528(10) no .
C(12b) C(6c) 3.548(10) no .
C(12c) C(1b) 3.421(11) no .
C(12c) C(1c) 3.538(11) no 2_576
C(12c) C(2b) 3.595(12) no .
C(12c) C(2c) 3.421(11) no 2_576
C(12c) C(6b) 3.536(10) no .
C(13a) C(3a) 3.571(14) no 2_666
C(13a) C(4b) 3.575(13) no .
C(13a) C(5b) 3.537(13) no .
C(13b) C(4a) 3.491(12) no .
C(13b) C(5a) 3.573(12) no .
C(13b) C(5c) 3.517(11) no .
C(13c) C(2c) 3.475(12) no 2_576
C(13c) C(3c) 3.512(11) no 2_576
C(13c) C(4b) 3.449(12) no .
C(13c) C(5b) 3.528(11) no .
C(14a) F(11) 3.525(17) no .
C(14b) F(3) 3.439(10) no 2_666
C(14b) F(12) 3.569(16) no 2_676
C(14c) F(4) 3.509(13) no 1_565
C(14c) C(5b) 3.490(11) no .
C(15a) F(11) 3.245(15) no .
C(15a) F(14) 3.284(16) no .
C(15a) F(18a) 3.428(18) no .
C(15b) F(3) 3.164(10) no 2_666
C(15b) F(7) 3.274(14) no 2_676
C(15c) F(4) 3.056(12) no 1_565
C(16a) S(1a) 3.572(8) no 2_666
C(16c) S(2b) 3.529(8) no .
C(17a) F(6) 3.326(12) no .
C(17a) F(16b) 2.92(3) no 1_455
C(17b) F(1) 3.482(11) no 2_566
C(17b) F(5) 3.293(11) no 2_566
C(17b) F(6) 3.400(13) no 2_566
C(17b) F(15) 3.53(2) no 2_666
C(17b) F(16b) 3.39(3) no 2_666
C(17b) F(18b) 3.55(3) no 2_666
C(17c) F(10) 3.131(14) no 1_455
C(17c) F(17b) 3.20(4) no 1_455
C(18a) F(16b) 3.20(3) no 1_455
C(18b) F(16b) 3.50(3) no 2_666
C(18b) F(18b) 3.45(3) no 2_666
C(18c) F(10) 3.141(16) no 1_455
C(19a) F(16b) 3.51(3) no 1_455
C(19c) F(10) 3.51(2) no 1_455
C(30a) F(8) 3.531(16) no .
C(30a) F(10) 3.245(18) no .
C(30a) F(11) 3.544(19) no .
C(30a) F(14) 3.47(2) no .
C(30a) F(17b) 3.59(5) no .
C(30b) F(3) 3.280(10) no 2_666
C(30b) F(12) 3.133(15) no 2_676
C(30c) F(1) 3.455(13) no 1_565
C(30c) F(4) 3.554(14) no 1_565
C(30c) F(7) 3.293(12) no .
C(31a) F(17b) 3.49(5) no .
C(31a) F(18b) 3.53(3) no .
C(31b) F(12) 3.372(14) no 2_676
C(31c) F(1) 3.280(13) no 1_565
C(32x) F(17b) 3.09(6) no .
C(32x) F(18b) 3.59(4) no .
C(42b) F(3) 3.432(13) no 1_556
C(42b) F(6) 3.500(15) no 1_556
C(31x) F(14) 3.35(3) no .
C(31x) F(17b) 2.93(5) no .
C(31x) F(18b) 2.76(4) no .
C(31x) C(3a) 3.58(3) no 2_666
Au(1) H(7B) 3.1447 no .
Au(1) H(16B) 3.1278 no .
Au(2) H(7) 3.1521 no .
Au(2) H(16) 3.1861 no .
Au(3) H(7A) 3.1450 no .
Au(3) H(16A) 3.1619 no .
S(1a) H(2) 2.8514 no .
S(1a) H(7B) 2.6820 no .
S(1b) H(2A) 2.8439 no .
S(1b) H(7) 2.7520 no .
S(1c) H(2B) 2.8166 no .
S(1c) H(7A) 2.7126 no .
S(2a) H(5) 2.8246 no .
S(2a) H(16B) 2.7184 no .
S(2b) H(5A) 2.8215 no .
S(2b) H(16) 2.7323 no .
S(2c) H(5B) 2.8038 no .
S(2c) H(16A) 2.7432 no .
N(1a) H(8B) 3.1740 no .
N(1a) H(10B) 3.2194 no .
N(1b) H(8) 3.2469 no .
N(1b) H(10) 3.2267 no .
N(1c) H(8A) 3.1689 no .
N(1c) H(10A) 3.2305 no .
N(2a) H(13B) 3.2278 no .
N(2a) H(15B) 3.1891 no .
N(2b) H(13) 3.2633 no .
N(2b) H(15) 3.1875 no .
N(2c) H(13A) 3.2305 no .
N(2c) H(15A) 3.1825 no .
C(1a) H(3) 3.2645 no .
C(1a) H(5) 3.2687 no .
C(1b) H(3A) 3.2753 no .
C(1b) H(5A) 3.2725 no .
C(1c) H(3B) 3.2573 no .
C(1c) H(5B) 3.2421 no .
C(2a) H(4) 3.2528 no .
C(2b) H(4A) 3.2824 no .
C(2c) H(4B) 3.2715 no .
C(3a) H(5) 3.2464 no .
C(3b) H(5A) 3.2488 no .
C(3c) H(5B) 3.2472 no .
C(4a) H(2) 3.2608 no .
C(4b) H(2A) 3.2885 no .
C(4c) H(2B) 3.2740 no .
C(5a) H(3) 3.2386 no .
C(5b) H(3A) 3.2409 no .
C(5c) H(3B) 3.2403 no .
C(6a) H(2) 3.3000 no .
C(6a) H(4) 3.2742 no .
C(6b) H(2A) 3.2986 no .
C(6b) H(4A) 3.2722 no .
C(6c) H(2B) 3.2594 no .
C(6c) H(4B) 3.2485 no .
C(8a) H(10B) 3.2120 no .
C(8a) H(17A) 2.6047 no .
C(8a) H(17B) 3.1253 no .
C(8b) H(10) 3.2114 no .
C(8b) H(17C) 2.5896 no .
C(8b) H(17D) 2.8991 no .
C(8c) H(10A) 3.2487 no .
C(8c) H(17E) 2.5949 no .
C(8c) H(17F) 3.1753 no .
C(8c) H(18F) 3.5118 no .
C(9a) H(7B) 3.2423 no .
C(9a) H(18A) 2.7129 no .
C(9a) H(18B) 2.7930 no .
C(9b) H(7) 3.2235 no .
C(9b) H(18C) 2.7006 no .
C(9b) H(18D) 2.8063 no .
C(9c) H(7A) 3.2426 no .
C(9c) H(18E) 2.7814 no .
C(9c) H(18F) 2.6939 no .
C(10a) H(8B) 3.2130 no .
C(10a) H(13B) 2.7574 no .
C(10a) H(17A) 3.2765 no .
C(10a) H(17B) 2.7076 no .
C(10a) H(18A) 3.3282 no .
C(10a) H(18B) 2.9033 no .
C(10b) H(8) 3.2184 no .
C(10b) H(13) 2.6757 no .
C(10b) H(17C) 3.2683 no .
C(10b) H(17D) 2.9466 no .
C(10b) H(18C) 2.6302 no .
C(10b) H(18D) 3.1550 no .
C(10c) H(8A) 3.2459 no .
C(10c) H(13A) 2.7093 no .
C(10c) H(17E) 3.3009 no .
C(10c) H(17F) 2.7159 no .
C(10c) H(18E) 2.9394 no .
C(10c) H(18F) 3.3716 no .
C(11a) H(7B) 3.2076 no .
C(11a) H(13B) 2.7096 no .
C(11b) H(7) 3.1460 no .
C(11b) H(13) 2.7043 no .
C(11c) H(7A) 3.1875 no .
C(11c) H(13A) 2.6969 no .
C(12a) H(10B) 2.6941 no .
C(12a) H(16B) 3.1827 no .
C(12b) H(10) 2.6680 no .
C(12b) H(16) 3.2011 no .
C(12c) H(10A) 2.6872 no .
C(12c) H(16A) 3.1792 no .
C(13a) H(10B) 2.7475 no .
C(13a) H(15B) 3.2445 no .
C(13a) H(30A) 2.7116 no .
C(13a) H(30B) 3.2759 no .
C(13b) H(10) 2.6604 no .
C(13b) H(15) 3.2227 no .
C(13b) H(30C) 3.2051 no .
C(13b) H(30D) 3.0414 no .
C(13b) H(31A) 2.6573 no .
C(13b) H(31B) 2.9718 no .
C(13c) H(10A) 2.7070 no .
C(13c) H(15A) 3.2217 no .
C(13c) H(30E) 2.9782 no .
C(13c) H(30F) 3.2771 no .
C(13c) H(31C) 2.7619 no .
C(13c) H(31D) 2.9824 no .
C(14a) H(16B) 3.2722 no .
C(14b) H(16) 3.2661 no .
C(14b) H(31A) 2.7133 no .
C(14b) H(31B) 2.7875 no .
C(14c) H(16A) 3.2309 no .
C(14c) H(31C) 2.7753 no .
C(14c) H(31D) 2.7148 no .
C(15a) H(13B) 3.2386 no .
C(15a) H(30A) 3.0979 no .
C(15a) H(30B) 2.5874 no .
C(15b) H(13) 3.2309 no .
C(15b) H(30C) 2.6699 no .
C(15b) H(30D) 2.8309 no .
C(15c) H(13A) 3.2211 no .
C(15c) H(30E) 2.9441 no .
C(15c) H(30F) 2.5831 no .
C(17a) H(8B) 2.7362 no .
C(17a) H(10B) 2.6128 no .
C(17a) H(19A) 2.6642 no .
C(17a) H(19B) 2.7622 no .
C(17b) H(8) 2.6588 no .
C(17b) H(10) 2.6727 no .
C(17b) H(19C) 2.7823 no .
C(17b) H(19D) 2.7316 no .
C(17c) H(8A) 2.7256 no .
C(17c) H(10A) 2.6596 no .
C(17c) H(19E) 2.6820 no .
C(17c) H(19F) 2.6894 no .
C(18a) H(10B) 2.9655 no .
C(18a) H(20A) 2.7901 no .
C(18a) H(20B) 2.7074 no .
C(18b) H(10) 2.6396 no .
C(18b) H(20C) 2.6995 no .
C(18b) H(20D) 2.6669 no .
C(18c) H(10A) 3.0278 no .
C(18c) H(20E) 2.7561 no .
C(18c) H(20F) 2.6998 no .
C(19a) H(17A) 2.6934 no .
C(19a) H(17B) 2.7744 no .
C(19a) H(21A) 2.7094 no .
C(19a) H(21B) 2.6879 no .
C(19b) H(17C) 2.7896 no .
C(19b) H(17D) 2.6788 no .
C(19b) H(21C) 2.7833 no .
C(19b) H(21D) 2.7614 no .
C(19c) H(17E) 2.6326 no .
C(19c) H(17F) 2.7250 no .
C(19c) H(21E) 2.7220 no .
C(19c) H(21F) 2.7339 no .
C(20a) H(18A) 2.8031 no .
C(20a) H(18B) 2.7121 no .
C(20a) H(22A) 2.7827 no .
C(20a) H(22B) 2.7401 no .
C(20b) H(18C) 2.7226 no .
C(20b) H(18D) 2.6699 no .
C(20b) H(22C) 2.7130 no .
C(20b) H(22D) 2.6891 no .
C(20c) H(18E) 2.7353 no .
C(20c) H(18F) 2.7279 no .
C(20c) H(22E) 2.7118 no .
C(20c) H(22F) 2.7266 no .
C(21a) H(19A) 2.6685 no .
C(21a) H(19B) 2.7529 no .
C(21a) H(23A) 2.7203 no .
C(21a) H(23B) 2.7149 no .
C(21b) H(19C) 2.7664 no .
C(21b) H(19D) 2.7967 no .
C(21b) H(23C) 2.7565 no .
C(21b) H(23D) 2.7431 no .
C(21c) H(19E) 2.7657 no .
C(21c) H(19F) 2.7097 no .
C(21c) H(23E) 2.7404 no .
C(21c) H(23F) 2.7553 no .
C(22a) H(20A) 2.7847 no .
C(22a) H(20B) 2.7646 no .
C(22a) H(24A) 2.7389 no .
C(22a) H(24B) 2.7369 no .
C(22b) H(20C) 2.6852 no .
C(22b) H(20D) 2.7080 no .
C(22b) H(24C) 2.7096 no .
C(22b) H(24D) 2.7483 no .
C(22c) H(20E) 2.7351 no .
C(22c) H(20F) 2.7234 no .
C(22c) H(24E) 2.7326 no .
C(22c) H(24F) 2.7189 no .
C(23a) H(21A) 2.7511 no .
C(23a) H(21B) 2.7087 no .
C(23a) H(25A) 2.7544 no .
C(23a) H(25B) 2.7267 no .
C(23b) H(21C) 2.7635 no .
C(23b) H(21D) 2.7399 no .
C(23b) H(25C) 2.7406 no .
C(23b) H(25D) 2.7080 no .
C(23c) H(21E) 2.7391 no .
C(23c) H(21F) 2.7536 no .
C(23c) H(25E) 2.7550 no .
C(23c) H(25F) 2.7539 no .
C(24a) H(22A) 2.7361 no .
C(24a) H(22B) 2.7310 no .
C(24a) H(26A) 2.7684 no .
C(24a) H(26B) 2.7532 no .
C(24b) H(22C) 2.7413 no .
C(24b) H(22D) 2.7276 no .
C(24b) H(26C) 2.7308 no .
C(24b) H(26D) 2.7666 no .
C(24c) H(22E) 2.7251 no .
C(24c) H(22F) 2.7400 no .
C(24c) H(26E) 2.7009 no .
C(24c) H(26F) 2.7041 no .
C(25a) H(23A) 2.7295 no .
C(25a) H(23B) 2.7318 no .
C(25a) H(27A) 2.7279 no .
C(25a) H(27B) 2.7677 no .
C(25b) H(23C) 2.7449 no .
C(25b) H(23D) 2.7069 no .
C(25b) H(27C) 2.7552 no .
C(25b) H(27D) 2.7601 no .
C(25c) H(23E) 2.7473 no .
C(25c) H(23F) 2.7603 no .
C(25c) H(27E) 2.7426 no .
C(25c) H(27F) 2.7366 no .
C(26a) H(24A) 2.7707 no .
C(26a) H(24B) 2.7427 no .
C(26a) H(28A) 2.7101 no .
C(26a) H(28B) 2.7177 no .
C(26b) H(24C) 2.7490 no .
C(26b) H(24D) 2.7157 no .
C(26b) H(28C) 2.6922 no .
C(26b) H(28D) 2.6927 no .
C(26c) H(24E) 2.6953 no .
C(26c) H(24F) 2.6943 no .
C(26c) H(28E) 2.7333 no .
C(26c) H(28F) 2.7096 no .
C(27a) H(25A) 2.7472 no .
C(27a) H(25B) 2.7315 no .
C(27a) H(29A) 2.7469 no .
C(27a) H(29B) 2.7606 no .
C(27a) H(29C) 3.3158 no .
C(27b) H(25C) 2.7345 no .
C(27b) H(25D) 2.7711 no .
C(27b) H(29D) 2.7205 no .
C(27b) H(29E) 2.7375 no .
C(27b) H(29F) 3.3642 no .
C(27c) H(25E) 2.7449 no .
C(27c) H(25F) 2.7481 no .
C(27c) H(29G) 2.7570 no .
C(27c) H(29H) 2.7381 no .
C(27c) H(29I) 3.3711 no .
C(28a) H(26A) 2.7026 no .
C(28a) H(26B) 2.7423 no .
C(28b) H(26C) 2.6904 no .
C(28b) H(26D) 2.6853 no .
C(28c) H(26E) 2.7157 no .
C(28c) H(26F) 2.7095 no .
C(29a) H(27A) 2.7148 no .
C(29a) H(27B) 2.7075 no .
C(29b) H(27C) 2.7141 no .
C(29b) H(27D) 2.7149 no .
C(29c) H(27E) 2.7458 no .
C(29c) H(27F) 2.7221 no .
C(30a) H(13B) 2.6166 no .
C(30a) H(15B) 2.7416 no .
C(30b) H(13) 2.6712 no .
C(30b) H(15) 2.6735 no .
C(30b) H(32A) 2.6772 no .
C(30b) H(32B) 2.7868 no .
C(30c) H(13A) 2.6959 no .
C(30c) H(15A) 2.6570 no .
C(30c) H(32C) 2.7352 no .
C(30c) H(32D) 2.7332 no .
C(31a) H(13B) 2.8403 no .
C(31b) H(13) 2.5376 no .
C(31b) H(33A) 2.8673 no .
C(31b) H(33B) 2.6399 no .
C(31c) H(13A) 2.6543 no .
C(31c) H(33C) 2.6512 no .
C(31c) H(33D) 2.7692 no .
C(32a) H(30A) 2.5259 no .
C(32a) H(30B) 2.6585 no .
C(32a) H(35A) 3.0970 no .
C(32a) H(35B) 3.5475 no .
C(32b) H(30C) 2.7545 no .
C(32b) H(30D) 2.6759 no .
C(32b) H(34A) 2.7578 no .
C(32b) H(34B) 2.6875 no .
C(32c) H(30E) 2.7620 no .
C(32c) H(30F) 2.7000 no .
C(32c) H(34C) 2.7366 no .
C(32c) H(34D) 2.7377 no .
C(32x) H(30A) 3.1719 no .
C(32x) H(30B) 2.8181 no .
C(33a) H(35A) 2.9615 no .
C(33a) H(35B) 2.7683 no .
C(33b) H(31A) 2.6950 no .
C(33b) H(31B) 2.8043 no .
C(33b) H(35C) 2.8286 no .
C(33b) H(35D) 2.7006 no .
C(33c) H(31C) 2.7072 no .
C(33c) H(31D) 2.7051 no .
C(33c) H(35E) 2.6875 no .
C(33c) H(35F) 2.7678 no .
C(33x) H(30A) 3.2189 no .
C(33x) H(30B) 3.5644 no .
C(33x) H(35A) 2.4196 no .
C(33x) H(35B) 2.6346 no .
C(34a) H(36A) 2.7792 no .
C(34a) H(36B) 2.7540 no .
C(34b) H(32A) 2.6219 no .
C(34b) H(32B) 2.8496 no .
C(34b) H(36C) 2.7140 no .
C(34b) H(36D) 2.7383 no .
C(34c) H(32C) 2.6886 no .
C(34c) H(32D) 2.8044 no .
C(34c) H(36E) 2.7410 no .
C(34c) H(36F) 2.7392 no .
C(35a) H(37A) 2.7439 no .
C(35a) H(37B) 2.7471 no .
C(35b) H(33A) 2.7965 no .
C(35b) H(33B) 2.7280 no .
C(35b) H(37C) 2.7847 no .
C(35b) H(37D) 2.7463 no .
C(35c) H(33C) 2.7309 no .
C(35c) H(33D) 2.7295 no .
C(35c) H(37E) 2.7174 no .
C(35c) H(37F) 2.7406 no .
C(36a) H(38A) 2.7659 no .
C(36a) H(38B) 2.7488 no .
C(36b) H(34A) 2.7941 no .
C(36b) H(34B) 2.6629 no .
C(36b) H(38C) 2.7270 no .
C(36b) H(38D) 2.7308 no .
C(36c) H(34C) 2.7814 no .
C(36c) H(34D) 2.7023 no .
C(36c) H(38E) 2.7420 no .
C(36c) H(38F) 2.7215 no .
C(37a) H(35A) 2.7590 no .
C(37a) H(35B) 2.7333 no .
C(37a) H(39A) 2.7178 no .
C(37a) H(39B) 2.7419 no .
C(37b) H(35C) 2.7490 no .
C(37b) H(35D) 2.7729 no .
C(37b) H(39C) 2.7198 no .
C(37b) H(39D) 2.7439 no .
C(37c) H(35E) 2.7254 no .
C(37c) H(35F) 2.7234 no .
C(37c) H(39E) 2.7408 no .
C(37c) H(39F) 2.7044 no .
C(38a) H(36A) 2.7594 no .
C(38a) H(36B) 2.7559 no .
C(38a) H(40A) 2.7373 no .
C(38a) H(40B) 2.7282 no .
C(38b) H(36C) 2.7560 no .
C(38b) H(36D) 2.7170 no .
C(38b) H(40C) 2.7347 no .
C(38b) H(40D) 2.7255 no .
C(38c) H(36E) 2.7257 no .
C(38c) H(36F) 2.7489 no .
C(38c) H(40E) 2.7510 no .
C(38c) H(40F) 2.7619 no .
C(39a) H(37A) 2.7165 no .
C(39a) H(37B) 2.7338 no .
C(39a) H(41A) 2.7371 no .
C(39a) H(41B) 2.6965 no .
C(39b) H(37C) 2.7360 no .
C(39b) H(37D) 2.7396 no .
C(39b) H(41C) 2.7453 no .
C(39b) H(41D) 2.6956 no .
C(39c) H(37E) 2.7363 no .
C(39c) H(37F) 2.7161 no .
C(39c) H(41E) 2.7182 no .
C(39c) H(41F) 2.6568 no .
C(40a) H(38A) 2.7122 no .
C(40a) H(38B) 2.7366 no .
C(40a) H(42A) 2.7485 no .
C(40a) H(42B) 2.7538 no .
C(40a) H(42C) 3.3705 no .
C(40b) H(38C) 2.7201 no .
C(40b) H(38D) 2.7441 no .
C(40b) H(42D) 2.7696 no .
C(40b) H(42E) 2.7566 no .
C(40b) H(42F) 3.3854 no .
C(40c) H(38E) 2.7331 no .
C(40c) H(38F) 2.7693 no .
C(40c) H(42G) 2.7230 no .
C(40c) H(42H) 2.7362 no .
C(40c) H(42I) 3.3460 no .
C(41a) H(39A) 2.7253 no .
C(41a) H(39B) 2.7162 no .
C(41b) H(39C) 2.7207 no .
C(41b) H(39D) 2.7114 no .
C(41c) H(39E) 2.6881 no .
C(41c) H(39F) 2.6991 no .
C(42a) H(40A) 2.7178 no .
C(42a) H(40B) 2.7572 no .
C(42b) H(40C) 2.7102 no .
C(42b) H(40D) 2.7610 no .
C(42c) H(40E) 2.7376 no .
C(42c) H(40F) 2.6773 no .
C(31x) H(13B) 3.2962 no .
H(2) H(3) 2.3101 no .
H(2A) H(3A) 2.3368 no .
H(2B) H(3B) 2.3072 no .
H(3) H(4) 2.3157 no .
H(3A) H(4A) 2.3308 no .
H(3B) H(4B) 2.3525 no .
H(4) H(5) 2.3275 no .
H(4A) H(5A) 2.3232 no .
H(4B) H(5B) 2.3382 no .
H(7) H(8) 2.3202 no .
H(7A) H(8A) 2.2726 no .
H(7B) H(8B) 2.2637 no .
H(8) H(17C) 2.4254 no .
H(8) H(17D) 2.9945 no .
H(8A) H(17E) 2.4100 no .
H(8A) H(17F) 3.4084 no .
H(8B) H(17A) 2.4272 no .
H(8B) H(17B) 3.3382 no .
H(10) H(13) 2.0926 no .
H(10) H(17C) 3.5471 no .
H(10) H(17D) 3.0505 no .
H(10) H(18C) 2.0358 no .
H(10) H(18D) 2.8987 no .
H(10A) H(13A) 2.1491 no .
H(10A) H(17E) 3.5952 no .
H(10A) H(17F) 2.6548 no .
H(10A) H(18E) 2.5430 no .
H(10A) H(18F) 3.4123 no .
H(10B) H(13B) 2.1960 no .
H(10B) H(17A) 3.5534 no .
H(10B) H(17B) 2.6418 no .
H(10B) H(18A) 3.3191 no .
H(10B) H(18B) 2.4591 no .
H(13) H(30C) 3.4561 no .
H(13) H(30D) 3.2154 no .
H(13) H(31A) 2.0696 no .
H(13) H(31B) 2.5726 no .
H(13A) H(30E) 3.0730 no .
H(13A) H(30F) 3.5674 no .
H(13A) H(31C) 2.1820 no .
H(13A) H(31D) 2.7324 no .
H(13B) H(30A) 2.6826 no .
H(13B) H(30B) 3.5603 no .
H(15) H(16) 2.3029 no .
H(15) H(30C) 2.5413 no .
H(15) H(30D) 2.8493 no .
H(15A) H(16A) 2.2862 no .
H(15A) H(30E) 3.0164 no .
H(15A) H(30F) 2.4092 no .
H(15B) H(16B) 2.3191 no .
H(15B) H(30A) 3.3327 no .
H(15B) H(30B) 2.4273 no .
H(17A) H(18A) 2.3815 no .
H(17A) H(18B) 2.8329 no .
H(17A) H(19A) 2.8394 no .
H(17A) H(19B) 2.5452 no .
H(17B) H(18A) 2.8331 no .
H(17B) H(18B) 2.3088 no .
H(17B) H(19A) 2.5280 no .
H(17B) H(19B) 3.1261 no .
H(17C) H(18C) 2.8531 no .
H(17C) H(18D) 2.3231 no .
H(17C) H(19C) 3.1428 no .
H(17C) H(19D) 2.6012 no .
H(17D) H(18C) 2.4130 no .
H(17D) H(18D) 2.8524 no .
H(17D) H(19C) 2.5383 no .
H(17D) H(19D) 2.8933 no .
H(17E) H(18E) 2.8505 no .
H(17E) H(18F) 2.3997 no .
H(17E) H(19E) 2.4306 no .
H(17E) H(19F) 2.8855 no .
H(17F) H(18E) 2.3268 no .
H(17F) H(18F) 2.8513 no .
H(17F) H(19E) 3.0162 no .
H(17F) H(19F) 2.5372 no .
H(18A) H(19A) 2.7973 no .
H(18A) H(19B) 2.2611 no .
H(18A) H(20A) 2.6774 no .
H(18A) H(20B) 3.0405 no .
H(18B) H(19A) 2.3483 no .
H(18B) H(19B) 2.7983 no .
H(18B) H(20A) 3.0271 no .
H(18B) H(20B) 2.4901 no .
H(18C) H(19C) 2.3653 no .
H(18C) H(19D) 2.8721 no .
H(18C) H(20C) 3.0163 no .
H(18C) H(20D) 2.4951 no .
H(18D) H(19C) 2.8718 no .
H(18D) H(19D) 2.4062 no .
H(18D) H(20C) 2.4733 no .
H(18D) H(20D) 2.8859 no .
H(18E) H(19E) 2.8565 no .
H(18E) H(19F) 2.3632 no .
H(18E) H(20E) 3.0563 no .
H(18E) H(20F) 2.5216 no .
H(18F) H(19E) 2.3694 no .
H(18F) H(19F) 2.8565 no .
H(18F) H(20E) 2.5740 no .
H(18F) H(20F) 2.9577 no .
H(19A) H(20A) 2.7937 no .
H(19A) H(20B) 2.3397 no .
H(19A) H(21A) 2.9132 no .
H(19A) H(21B) 2.4492 no .
H(19B) H(20A) 2.2600 no .
H(19B) H(20B) 2.7938 no .
H(19B) H(21A) 2.5626 no .
H(19B) H(21B) 3.0166 no .
H(19C) H(20C) 2.8601 no .
H(19C) H(20D) 2.3843 no .
H(19C) H(21C) 2.6103 no .
H(19C) H(21D) 3.0243 no .
H(19D) H(20C) 2.3590 no .
H(19D) H(20D) 2.8598 no .
H(19D) H(21C) 3.1057 no .
H(19D) H(21D) 2.6195 no .
H(19E) H(20E) 2.3577 no .
H(19E) H(20F) 2.8666 no .
H(19E) H(21E) 3.0405 no .
H(19E) H(21F) 2.5836 no .
H(19F) H(20E) 2.8666 no .
H(19F) H(20F) 2.4033 no .
H(19F) H(21E) 2.5105 no .
H(19F) H(21F) 2.9718 no .
H(20A) H(21A) 2.2797 no .
H(20A) H(21B) 2.7871 no .
H(20A) H(22A) 2.6294 no .
H(20A) H(22B) 3.0246 no .
H(20B) H(21A) 2.7874 no .
H(20B) H(21B) 2.2998 no .
H(20B) H(22A) 3.0625 no .
H(20B) H(22B) 2.5622 no .
H(20C) H(21C) 2.8524 no .
H(20C) H(21D) 2.3726 no .
H(20C) H(22C) 2.9657 no .
H(20C) H(22D) 2.4736 no .
H(20D) H(21C) 2.3539 no .
H(20D) H(21D) 2.8526 no .
H(20D) H(22C) 2.5236 no .
H(20D) H(22D) 2.9642 no .
H(20E) H(21E) 2.8519 no .
H(20E) H(21F) 2.3574 no .
H(20E) H(22E) 2.9959 no .
H(20E) H(22F) 2.5515 no .
H(20F) H(21E) 2.3668 no .
H(20F) H(21F) 2.8519 no .
H(20F) H(22E) 2.5231 no .
H(20F) H(22F) 3.0007 no .
H(21A) H(22A) 2.2666 no .
H(21A) H(22B) 2.7844 no .
H(21A) H(23A) 2.5590 no .
H(21A) H(23B) 3.0200 no .
H(21B) H(22A) 2.7843 no .
H(21B) H(22B) 2.3099 no .
H(21B) H(23A) 2.9571 no .
H(21B) H(23B) 2.5077 no .
H(21C) H(22C) 2.3514 no .
H(21C) H(22D) 2.8510 no .
H(21C) H(23C) 2.5925 no .
H(21C) H(23D) 3.0366 no .
H(21D) H(22C) 2.8510 no .
H(21D) H(22D) 2.3705 no .
H(21D) H(23C) 3.0211 no .
H(21D) H(23D) 2.5526 no .
H(21E) H(22E) 2.3587 no .
H(21E) H(22F) 2.8434 no .
H(21E) H(23E) 2.5514 no .
H(21E) H(23F) 3.0239 no .
H(21F) H(22E) 2.8434 no .
H(21F) H(22F) 2.3464 no .
H(21F) H(23E) 3.0233 no .
H(21F) H(23F) 2.5829 no .
H(22A) H(23A) 2.2519 no .
H(22A) H(23B) 2.7572 no .
H(22A) H(24A) 3.0168 no .
H(22A) H(24B) 2.5596 no .
H(22B) H(23A) 2.7572 no .
H(22B) H(23B) 2.2572 no .
H(22B) H(24A) 2.5562 no .
H(22B) H(24B) 3.0046 no .
H(22C) H(23C) 2.3691 no .
H(22C) H(23D) 2.8621 no .
H(22C) H(24C) 2.9833 no .
H(22C) H(24D) 2.5711 no .
H(22D) H(23C) 2.8619 no .
H(22D) H(23D) 2.3803 no .
H(22D) H(24C) 2.5149 no .
H(22D) H(24D) 3.0220 no .
H(22E) H(23E) 2.3691 no .
H(22E) H(23F) 2.8519 no .
H(22E) H(24E) 2.9956 no .
H(22E) H(24F) 2.5213 no .
H(22F) H(23E) 2.8517 no .
H(22F) H(23F) 2.3566 no .
H(22F) H(24E) 2.5518 no .
H(22F) H(24F) 2.9977 no .
H(23A) H(24A) 2.7703 no .
H(23A) H(24B) 2.2717 no .
H(23A) H(25A) 3.0214 no .
H(23A) H(25B) 2.5300 no .
H(23B) H(24A) 2.2695 no .
H(23B) H(24B) 2.7704 no .
H(23B) H(25A) 2.5622 no .
H(23B) H(25B) 2.9785 no .
H(23C) H(24C) 2.8452 no .
H(23C) H(24D) 2.3391 no .
H(23C) H(25C) 3.0577 no .
H(23C) H(25D) 2.5471 no .
H(23D) H(24C) 2.3708 no .
H(23D) H(24D) 2.8452 no .
H(23D) H(25C) 2.5412 no .
H(23D) H(25D) 2.9476 no .
H(23E) H(24E) 2.8441 no .
H(23E) H(24F) 2.3596 no .
H(23E) H(25E) 3.0268 no .
H(23E) H(25F) 2.5744 no .
H(23F) H(24E) 2.3483 no .
H(23F) H(24F) 2.8440 no .
H(23F) H(25E) 2.5894 no .
H(23F) H(25F) 3.0458 no .
H(24A) H(25A) 2.2746 no .
H(24A) H(25B) 2.7854 no .
H(24A) H(26A) 2.6016 no .
H(24A) H(26B) 3.0390 no .
H(24B) H(25A) 2.7852 no .
H(24B) H(25B) 2.3027 no .
H(24B) H(26A) 3.0177 no .
H(24B) H(26B) 2.5552 no .
H(24C) H(25C) 2.3345 no .
H(24C) H(25D) 2.8395 no .
H(24C) H(26C) 2.5541 no .
H(24C) H(26D) 3.0661 no .
H(24D) H(25C) 2.8396 no .
H(24D) H(25D) 2.3615 no .
H(24D) H(26C) 2.9588 no .
H(24D) H(26D) 2.5573 no .
H(24E) H(25E) 2.3426 no .
H(24E) H(25F) 2.8353 no .
H(24E) H(26E) 2.4972 no .
H(24E) H(26F) 2.9677 no .
H(24F) H(25E) 2.8353 no .
H(24F) H(25F) 2.3433 no .
H(24F) H(26E) 2.9611 no .
H(24F) H(26F) 2.4997 no .
H(25A) H(26A) 2.2827 no .
H(25A) H(26B) 2.7874 no .
H(25A) H(27A) 2.5456 no .
H(25A) H(27B) 3.0563 no .
H(25B) H(26A) 2.7872 no .
H(25B) H(26B) 2.2981 no .
H(25B) H(27A) 2.9645 no .
H(25B) H(27B) 2.5714 no .
H(25C) H(26C) 2.4073 no .
H(25C) H(26D) 2.8767 no .
H(25C) H(27C) 2.9991 no .
H(25C) H(27D) 2.5588 no .
H(25D) H(26C) 2.8769 no .
H(25D) H(26D) 2.3777 no .
H(25D) H(27C) 2.5926 no .
H(25D) H(27D) 3.0635 no .
H(25E) H(26E) 2.3613 no .
H(25E) H(26F) 2.8496 no .
H(25E) H(27E) 2.5681 no .
H(25E) H(27F) 3.0161 no .
H(25F) H(26E) 2.8496 no .
H(25F) H(26F) 2.3586 no .
H(25F) H(27E) 3.0308 no .
H(25F) H(27F) 2.5652 no .
H(26A) H(27A) 2.3155 no .
H(26A) H(27B) 2.7920 no .
H(26A) H(28A) 2.9455 no .
H(26A) H(28B) 2.5107 no .
H(26B) H(27A) 2.7921 no .
H(26B) H(27B) 2.2766 no .
H(26B) H(28A) 2.5450 no .
H(26B) H(28B) 3.0240 no .
H(26C) H(27C) 2.8619 no .
H(26C) H(27D) 2.3707 no .
H(26C) H(28C) 2.9676 no .
H(26C) H(28D) 2.4984 no .
H(26D) H(27C) 2.3751 no .
H(26D) H(27D) 2.8618 no .
H(26D) H(28C) 2.4924 no .
H(26D) H(28D) 2.9606 no .
H(26E) H(27E) 2.3403 no .
H(26E) H(27F) 2.8355 no .
H(26E) H(28E) 2.5416 no .
H(26E) H(28F) 2.9739 no .
H(26F) H(27E) 2.8354 no .
H(26F) H(27F) 2.3459 no .
H(26F) H(28E) 3.0014 no .
H(26F) H(28F) 2.5095 no .
H(27A) H(28A) 2.7747 no .
H(27A) H(28B) 2.2710 no .
H(27A) H(29A) 3.0306 no .
H(27A) H(29B) 2.5944 no .
H(27A) H(29C) 3.5830 no .
H(27B) H(28A) 2.2781 no .
H(27B) H(28B) 2.7747 no .
H(27B) H(29A) 2.5714 no .
H(27B) H(29B) 3.0409 no .
H(27B) H(29C) 3.5705 no .
H(27C) H(28C) 2.3662 no .
H(27C) H(28D) 2.8566 no .
H(27C) H(29D) 2.9932 no .
H(27C) H(29E) 2.5540 no .
H(27D) H(28C) 2.8567 no .
H(27D) H(28D) 2.3656 no .
H(27D) H(29D) 2.5364 no .
H(27D) H(29E) 3.0201 no .
H(27D) H(29F) 3.5977 no .
H(27E) H(28E) 2.3551 no .
H(27E) H(28F) 2.8537 no .
H(27E) H(29G) 2.5959 no .
H(27E) H(29H) 3.0333 no .
H(27F) H(28E) 2.8538 no .
H(27F) H(28F) 2.3749 no .
H(27F) H(29G) 3.0253 no .
H(27F) H(29H) 2.5501 no .
H(28A) H(29A) 2.2720 no .
H(28A) H(29B) 2.7698 no .
H(28A) H(29C) 2.2235 no .
H(28B) H(29A) 2.7704 no .
H(28B) H(29B) 2.2587 no .
H(28B) H(29C) 2.2359 no .
H(28C) H(29D) 2.8735 no .
H(28C) H(29E) 2.3800 no .
H(28C) H(29F) 2.3802 no .
H(28D) H(29D) 2.3929 no .
H(28D) H(29E) 2.8733 no .
H(28D) H(29F) 2.3675 no .
H(28E) H(29G) 2.3334 no .
H(28E) H(29H) 2.8349 no .
H(28E) H(29I) 2.3291 no .
H(28F) H(29G) 2.8344 no .
H(28F) H(29H) 2.3485 no .
H(28F) H(29I) 2.3141 no .
H(30C) H(31A) 2.8510 no .
H(30C) H(31B) 2.3317 no .
H(30C) H(32A) 2.9673 no .
H(30C) H(32B) 2.6326 no .
H(30D) H(31A) 2.3943 no .
H(30D) H(31B) 2.8504 no .
H(30D) H(32A) 2.4311 no .
H(30D) H(32B) 3.0162 no .
H(30E) H(31C) 2.3590 no .
H(30E) H(31D) 2.8692 no .
H(30E) H(32C) 2.5825 no .
H(30E) H(32D) 3.0535 no .
H(30F) H(31C) 2.8689 no .
H(30F) H(31D) 2.4089 no .
H(30F) H(32C) 2.9605 no .
H(30F) H(32D) 2.5139 no .
H(31A) H(32A) 2.4316 no .
H(31A) H(32B) 2.8704 no .
H(31A) H(33A) 3.1174 no .
H(31A) H(33B) 2.4000 no .
H(31B) H(32A) 2.8702 no .
H(31B) H(32B) 2.3441 no .
H(31B) H(33A) 2.7611 no .
H(31B) H(33B) 2.9350 no .
H(31C) H(32C) 2.3659 no .
H(31C) H(32D) 2.8566 no .
H(31C) H(33C) 2.4574 no .
H(31C) H(33D) 3.0711 no .
H(31D) H(32C) 2.8566 no .
H(31D) H(32D) 2.3674 no .
H(31D) H(33C) 2.8863 no .
H(31D) H(33D) 2.5814 no .
H(32A) H(33A) 2.8546 no .
H(32A) H(33B) 2.4746 no .
H(32A) H(34A) 2.8751 no .
H(32A) H(34B) 2.3909 no .
H(32B) H(33A) 2.2932 no .
H(32B) H(33B) 2.8547 no .
H(32B) H(34A) 2.7097 no .
H(32B) H(34B) 3.1194 no .
H(32C) H(33C) 2.4276 no .
H(32C) H(33D) 2.8645 no .
H(32C) H(34C) 2.9275 no .
H(32C) H(34D) 2.5034 no .
H(32D) H(33C) 2.8640 no .
H(32D) H(33D) 2.3345 no .
H(32D) H(34C) 2.6267 no .
H(32D) H(34D) 3.1081 no .
H(33A) H(34A) 2.3470 no .
H(33A) H(34B) 2.8614 no .
H(33A) H(35C) 2.6971 no .
H(33A) H(35D) 2.9959 no .
H(33B) H(34A) 2.8616 no .
H(33B) H(34B) 2.4030 no .
H(33B) H(35C) 3.0888 no .
H(33B) H(35D) 2.4858 no .
H(33C) H(34C) 2.8600 no .
H(33C) H(34D) 2.3709 no .
H(33C) H(35E) 2.5006 no .
H(33C) H(35F) 3.0641 no .
H(33D) H(34C) 2.3718 no .
H(33D) H(34D) 2.8599 no .
H(33D) H(35E) 2.9379 no .
H(33D) H(35F) 2.5852 no .
H(34A) H(35C) 2.3283 no .
H(34A) H(35D) 2.8628 no .
H(34A) H(36C) 2.5989 no .
H(34A) H(36D) 3.1141 no .
H(34B) H(35C) 2.8621 no .
H(34B) H(35D) 2.4334 no .
H(34B) H(36C) 2.8740 no .
H(34B) H(36D) 2.4848 no .
H(34C) H(35E) 2.8564 no .
H(34C) H(35F) 2.3374 no .
H(34C) H(36E) 3.0807 no .
H(34C) H(36F) 2.6038 no .
H(34D) H(35E) 2.4024 no .
H(34D) H(35F) 2.8566 no .
H(34D) H(36E) 2.5209 no .
H(34D) H(36F) 2.9549 no .
H(35A) H(36A) 2.3527 no .
H(35A) H(36B) 2.8520 no .
H(35A) H(37A) 3.0317 no .
H(35A) H(37B) 2.5726 no .
H(35B) H(36A) 2.8518 no .
H(35B) H(36B) 2.3744 no .
H(35B) H(37A) 2.5418 no .
H(35B) H(37B) 2.9964 no .
H(35C) H(36C) 2.3831 no .
H(35C) H(36D) 2.8616 no .
H(35C) H(37C) 2.5941 no .
H(35C) H(37D) 2.9914 no .
H(35D) H(36C) 2.8614 no .
H(35D) H(36D) 2.3638 no .
H(35D) H(37C) 3.0877 no .
H(35D) H(37D) 2.5784 no .
H(35E) H(36E) 2.3641 no .
H(35E) H(36F) 2.8544 no .
H(35E) H(37E) 2.5262 no .
H(35E) H(37F) 3.0181 no .
H(35F) H(36E) 2.8543 no .
H(35F) H(36F) 2.3657 no .
H(35F) H(37E) 2.9791 no .
H(35F) H(37F) 2.5490 no .
H(36A) H(37A) 2.8497 no .
H(36A) H(37B) 2.3592 no .
H(36A) H(38A) 2.5892 no .
H(36A) H(38B) 3.0219 no .
H(36B) H(37A) 2.3619 no .
H(36B) H(37B) 2.8496 no .
H(36B) H(38A) 3.0434 no .
H(36B) H(38B) 2.5673 no .
H(36C) H(37C) 2.3770 no .
H(36C) H(37D) 2.8771 no .
H(36C) H(38C) 2.5610 no .
H(36C) H(38D) 3.0351 no .
H(36D) H(37C) 2.8771 no .
H(36D) H(37D) 2.4082 no .
H(36D) H(38C) 2.9689 no .
H(36D) H(38D) 2.5232 no .
H(36E) H(37E) 2.3851 no .
H(36E) H(37F) 2.8633 no .
H(36E) H(38E) 2.5490 no .
H(36E) H(38F) 2.9756 no .
H(36F) H(37E) 2.8634 no .
H(36F) H(37F) 2.3663 no .
H(36F) H(38E) 3.0432 no .
H(36F) H(38F) 2.5519 no .
H(37A) H(38A) 2.8456 no .
H(37A) H(38B) 2.3630 no .
H(37A) H(39A) 2.9675 no .
H(37A) H(39B) 2.5441 no .
H(37B) H(38A) 2.3487 no .
H(37B) H(38B) 2.8457 no .
H(37B) H(39A) 2.5367 no .
H(37B) H(39B) 3.0323 no .
H(37C) H(38C) 2.3673 no .
H(37C) H(38D) 2.8554 no .
H(37C) H(39C) 2.5370 no .
H(37C) H(39D) 3.0268 no .
H(37D) H(38C) 2.8552 no .
H(37D) H(38D) 2.3642 no .
H(37D) H(39C) 2.9951 no .
H(37D) H(39D) 2.5668 no .
H(37E) H(38E) 2.3539 no .
H(37E) H(38F) 2.8521 no .
H(37E) H(39E) 3.0411 no .
H(37E) H(39F) 2.5281 no .
H(37F) H(38E) 2.8521 no .
H(37F) H(38F) 2.3707 no .
H(37F) H(39E) 2.5455 no .
H(37F) H(39F) 2.9527 no .
H(38A) H(39A) 2.3612 no .
H(38A) H(39B) 2.8420 no .
H(38A) H(40A) 2.5356 no .
H(38A) H(40B) 2.9776 no .
H(38B) H(39A) 2.8422 no .
H(38B) H(39B) 2.3409 no .
H(38B) H(40A) 3.0298 no .
H(38B) H(40B) 2.5522 no .
H(38C) H(39C) 2.3751 no .
H(38C) H(39D) 2.8541 no .
H(38C) H(40C) 2.5392 no .
H(38C) H(40D) 2.9807 no .
H(38D) H(39C) 2.8543 no .
H(38D) H(39D) 2.3554 no .
H(38D) H(40C) 3.0324 no .
H(38D) H(40D) 2.5549 no .
H(38E) H(39E) 2.8527 no .
H(38E) H(39F) 2.3788 no .
H(38E) H(40E) 2.9955 no .
H(38E) H(40F) 2.5636 no .
H(38F) H(39E) 2.3488 no .
H(38F) H(39F) 2.8527 no .
H(38F) H(40E) 2.5908 no .
H(38F) H(40F) 3.0687 no .
H(39A) H(40A) 2.3617 no .
H(39A) H(40B) 2.8547 no .
H(39A) H(41A) 3.0276 no .
H(39A) H(41B) 2.5106 no .
H(39B) H(40A) 2.8546 no .
H(39B) H(40B) 2.3693 no .
H(39B) H(41A) 2.5443 no .
H(39B) H(41B) 2.9503 no .
H(39C) H(40C) 2.3523 no .
H(39C) H(40D) 2.8468 no .
H(39C) H(41C) 3.0399 no .
H(39C) H(41D) 2.5115 no .
H(39D) H(40C) 2.8467 no .
H(39D) H(40D) 2.3598 no .
H(39D) H(41C) 2.5550 no .
H(39D) H(41D) 2.9483 no .
H(39E) H(40E) 2.3763 no .
H(39E) H(40F) 2.8600 no .
H(39E) H(41E) 2.5235 no .
H(39E) H(41F) 2.9064 no .
H(39F) H(40E) 2.8601 no .
H(39F) H(40F) 2.3674 no .
H(39F) H(41E) 3.0178 no .
H(39F) H(41F) 2.4695 no .
H(40A) H(41A) 2.8489 no .
H(40A) H(41B) 2.3759 no .
H(40A) H(42A) 2.9999 no .
H(40A) H(42B) 2.5617 no .
H(40B) H(41A) 2.3426 no .
H(40B) H(41B) 2.8488 no .
H(40B) H(42A) 2.5978 no .
H(40B) H(42B) 3.0694 no .
H(40C) H(41C) 2.8477 no .
H(40C) H(41D) 2.3779 no .
H(40C) H(42D) 2.5572 no .
H(40C) H(42E) 2.9828 no .
H(40D) H(41C) 2.3373 no .
H(40D) H(41D) 2.8476 no .
H(40D) H(42D) 3.0804 no .
H(40D) H(42E) 2.5968 no .
H(40E) H(41E) 2.3100 no .
H(40E) H(41F) 2.8283 no .
H(40E) H(42G) 3.0444 no .
H(40E) H(42H) 2.5881 no .
H(40F) H(41E) 2.8286 no .
H(40F) H(41F) 2.3593 no .
H(40F) H(42G) 2.5096 no .
H(40F) H(42H) 2.9724 no .
H(40F) H(42I) 3.5646 no .
H(41A) H(42A) 2.3484 no .
H(41A) H(42B) 2.8390 no .
H(41A) H(42C) 2.3244 no .
H(41B) H(42A) 2.8393 no .
H(41B) H(42B) 2.3441 no .
H(41B) H(42C) 2.3287 no .
H(41C) H(42D) 2.8773 no .
H(41C) H(42E) 2.3971 no .
H(41C) H(42F) 2.3709 no .
H(41D) H(42D) 2.3866 no .
H(41D) H(42E) 2.8775 no .
H(41D) H(42F) 2.3810 no .
H(41E) H(42G) 2.8550 no .
H(41E) H(42H) 2.3596 no .
H(41E) H(42I) 2.3530 no .
H(41F) H(42G) 2.3703 no .
H(41F) H(42H) 2.8548 no .
H(41F) H(42I) 2.3426 no .
S(1a) H(16B) 3.4128 no 2_666
S(2a) H(16) 3.5596 no .
S(2b) H(16A) 3.4978 no .
S(2c) H(7A) 3.5302 no 2_576
P(1) H(2B) 3.4082 no 2_566
P(1) H(5) 3.4005 no 2_666
P(1) H(17D) 3.3589 no 2_566
P(1) H(30F) 3.5329 no 1_545
P(1) H(42F) 3.4547 no 1_554
P(2) H(5A) 3.3669 no .
P(2) H(18F) 3.5612 no 1_655
P(2) H(30C) 3.4727 no 2_676
P(2) H(30E) 3.4788 no .
P(3a) H(8B) 3.5379 no 1_655
P(3b) H(8B) 3.5630 no 1_655
P(3b) H(17A) 3.5755 no 1_655
P(3b) H(17C) 3.5786 no 2_666
F(1) H(2B) 2.5574 no 2_566
F(1) H(3B) 3.1993 no 2_566
F(1) H(17D) 2.5421 no 2_566
F(1) H(30F) 2.9956 no 1_545
F(1) H(31D) 2.5609 no 1_545
F(1) H(32D) 3.3035 no 1_545
F(1) H(42F) 3.3870 no 1_554
F(2) H(5) 2.5122 no 2_666
F(2) H(8B) 3.5641 no .
F(3) H(5) 2.7104 no 2_666
F(3) H(15) 2.7756 no 2_666
F(3) H(30C) 3.4773 no 2_666
F(3) H(30D) 2.5393 no 2_666
F(3) H(30F) 2.9490 no 1_545
F(3) H(32D) 3.1772 no 1_545
F(3) H(42E) 3.4021 no 1_554
F(3) H(42F) 2.7033 no 1_554
F(4) H(2B) 3.1291 no 2_566
F(4) H(15) 2.8950 no 2_666
F(4) H(15A) 2.6557 no 1_545
F(4) H(30F) 2.8300 no 1_545
F(5) H(2B) 2.7753 no 2_566
F(5) H(8) 2.6088 no 2_566
F(5) H(8B) 3.4325 no .
F(5) H(17C) 3.1354 no 2_566
F(5) H(17D) 2.7990 no 2_566
F(6) H(5) 3.3646 no 2_666
F(6) H(8B) 2.8046 no .
F(6) H(17A) 3.0331 no .
F(6) H(17B) 3.0842 no .
F(6) H(17C) 2.9739 no 2_566
F(6) H(17D) 2.8776 no 2_566
F(6) H(42F) 2.5584 no 1_554
F(7) H(5A) 3.1677 no .
F(7) H(15) 2.8250 no 2_676
F(7) H(15A) 3.1261 no .
F(7) H(30C) 2.9026 no 2_676
F(7) H(30E) 2.7149 no .
F(7) H(30F) 3.0706 no .
F(8) H(4A) 2.7332 no .
F(8) H(5A) 2.5503 no .
F(8) H(30A) 2.7531 no .
F(8) H(30B) 3.5301 no .
F(8) H(30E) 2.6998 no .
F(8) H(42A) 3.4453 no 2_675
F(8) H(42C) 2.9596 no 2_675
F(9) H(5B) 2.4297 no 2_676
F(9) H(8A) 3.0147 no 1_655
F(9) H(18F) 3.4926 no 1_655
F(10) H(8A) 2.8715 no 1_655
F(10) H(17E) 2.5416 no 1_655
F(10) H(18F) 2.5979 no 1_655
F(10) H(19E) 2.9415 no 1_655
F(10) H(30A) 2.9049 no .
F(10) H(30B) 2.6593 no .
F(11) H(5A) 2.6651 no .
F(11) H(8A) 3.2078 no 1_655
F(11) H(15B) 2.9298 no .
F(11) H(30A) 3.3037 no .
F(11) H(30B) 3.1839 no .
F(12) H(5B) 3.3436 no 2_676
F(12) H(18F) 2.9359 no 1_655
F(12) H(20E) 3.5328 no 1_655
F(12) H(30C) 2.4162 no 2_676
F(12) H(30E) 3.5687 no .
F(12) H(31B) 2.8317 no 2_676
F(12) H(32B) 3.4504 no 2_676
F(13) H(2A) 2.6268 no 1_655
F(13) H(8A) 3.4892 no 1_655
F(13) H(8B) 3.1527 no 1_655
F(13) H(17A) 3.5939 no 1_655
F(13) H(18A) 3.0848 no 1_655
F(14) H(8A) 2.6596 no 1_655
F(14) H(15B) 2.6059 no .
F(14) H(17E) 3.1737 no 1_655
F(14) H(30B) 2.7221 no .
F(15) H(2) 3.4848 no 2_666
F(15) H(8) 3.0163 no 2_666
F(15) H(8B) 2.6921 no 1_655
F(15) H(17A) 3.4069 no 1_655
F(15) H(17C) 2.7383 no 2_666
F(16a) H(7) 3.3772 no 1_655
F(16a) H(7B) 3.2289 no 1_655
F(16a) H(8) 3.3595 no 2_666
F(16a) H(8B) 2.7496 no 1_655
F(16b) H(8B) 2.8568 no 1_655
F(16b) H(17A) 2.1523 no 1_655
F(16b) H(17C) 2.5758 no 2_666
F(16b) H(18A) 2.8686 no 1_655
F(16b) H(18D) 3.0425 no 2_666
F(16b) H(19B) 2.8474 no 1_655
F(16b) H(19D) 3.0997 no 2_666
F(17a) H(7) 3.5333 no 1_655
F(17a) H(7A) 3.0661 no 1_655
F(17a) H(8A) 2.9430 no 1_655
F(17a) H(15B) 3.3249 no .
F(17b) H(8A) 3.3416 no 1_655
F(17b) H(17E) 2.6060 no 1_655
F(17b) H(17F) 3.0023 no 1_655
F(17b) H(18A) 3.3599 no 1_655
F(17b) H(19B) 3.3507 no 1_655
F(17b) H(30B) 2.8702 no .
F(18a) H(2) 2.6057 no 2_666
F(18a) H(15B) 3.0165 no .
F(18b) H(2) 2.4565 no 2_666
F(18b) H(3) 3.3881 no 2_666
F(18b) H(17C) 3.1186 no 2_666
F(18b) H(18D) 2.6265 no 2_666
F(18b) H(30B) 3.5500 no .
C(2b) H(10A) 3.3913 no .
C(2b) H(10B) 3.5872 no .
C(2b) H(18A) 3.1418 no .
C(2c) H(17D) 3.3385 no .
C(3a) H(10) 3.5622 no .
C(3a) H(42G) 3.5321 no 1_546
C(3a) H(42I) 3.2148 no 1_546
C(3b) H(10A) 3.3721 no .
C(3b) H(10B) 3.4510 no .
C(3b) H(13A) 3.4066 no .
C(3b) H(18A) 3.3557 no .
C(3b) H(18B) 3.3429 no .
C(3b) H(29C) 3.5941 no 2_575
C(3b) H(29H) 3.3799 no 2_575
C(3c) H(10) 3.3382 no .
C(3c) H(13A) 3.4339 no 2_576
C(3c) H(17D) 3.3659 no .
C(3c) H(29F) 2.9710 no 2_567
C(3c) H(31D) 3.3109 no 2_576
C(4a) H(13) 3.5160 no .
C(4a) H(42D) 3.4929 no 2_667
C(4a) H(42G) 3.4897 no 1_546
C(4a) H(42I) 3.3635 no 1_546
C(4b) H(13A) 3.4150 no .
C(4b) H(13B) 3.4800 no .
C(4b) H(30E) 3.4959 no .
C(4c) H(10) 3.3842 no .
C(4c) H(13) 3.4992 no .
C(4c) H(18F) 3.5518 no 2_576
C(4c) H(29F) 3.0225 no 2_567
C(5b) H(30E) 3.5924 no .
C(5c) H(13) 3.5600 no .
C(8c) H(5B) 3.5645 no 2_576
C(9a) H(2A) 3.3429 no .
C(9b) H(2) 3.4881 no .
C(9b) H(2B) 3.4562 no .
C(9c) H(2A) 3.4879 no .
C(10a) H(2A) 3.4388 no .
C(10a) H(29I) 3.5846 no 2_575
C(10b) H(2) 3.4642 no .
C(10c) H(2A) 3.1792 no .
C(11c) H(2A) 3.4349 no .
C(12b) H(5B) 3.5736 no .
C(13a) H(29I) 3.5844 no 2_575
C(13b) H(5B) 3.3955 no .
C(13c) H(2B) 3.5060 no 2_576
C(13c) H(3B) 3.5464 no 2_576
C(14a) H(5A) 3.5883 no .
C(14b) H(5) 3.5614 no .
C(14c) H(2B) 3.4960 no 2_576
C(14c) H(5A) 3.4853 no .
C(15a) H(2) 3.5159 no 2_666
C(15b) H(5) 3.5319 no .
C(15c) H(5A) 3.5487 no .
C(17a) H(19D) 3.2031 no 2_566
C(17a) H(41D) 3.2320 no 1_554
C(17a) H(42D) 3.5479 no 1_554
C(17a) H(42F) 3.5008 no 1_554
C(18a) H(2A) 3.3031 no .
C(18a) H(3A) 3.3119 no .
C(18a) H(29H) 3.5311 no 2_575
C(18a) H(41D) 3.5706 no 1_554
C(18c) H(4B) 3.4995 no 2_576
C(18c) H(28B) 3.4748 no 2_575
C(19a) H(19D) 3.2717 no 2_566
C(19a) H(21D) 3.1674 no 2_566
C(19a) H(28F) 3.5527 no 2_575
C(19a) H(41D) 3.2626 no 1_554
C(19b) H(17A) 3.4050 no 2_566
C(19b) H(19B) 3.5125 no 2_566
C(19b) H(28C) 3.4926 no 2_567
C(19c) H(28B) 3.1971 no 2_575
C(20a) H(28F) 3.5144 no 2_575
C(20b) H(19B) 3.5794 no 2_566
C(20b) H(28C) 3.2842 no 2_567
C(20b) H(41F) 3.2673 no 1_546
C(20c) H(28B) 3.3423 no 2_575
C(20c) H(33A) 3.5485 no 2_576
C(21a) H(21D) 3.3229 no 2_566
C(21a) H(22D) 3.5519 no 2_566
C(21a) H(23D) 3.3399 no 2_566
C(21b) H(19A) 3.4687 no 2_566
C(21b) H(21B) 3.5643 no 2_566
C(21b) H(26D) 3.3085 no 2_567
C(21b) H(28C) 3.3091 no 2_567
C(21b) H(41D) 3.5563 no 2_567
C(21c) H(26A) 3.3162 no 2_575
C(21c) H(36A) 3.5027 no 1_455
C(22a) H(26F) 3.5558 no 2_575
C(22a) H(28A) 3.4233 no 2_575
C(22a) H(28B) 3.5088 no 2_575
C(22b) H(21A) 3.5245 no 2_566
C(22b) H(21B) 3.5688 no 2_566
C(22b) H(26D) 3.1380 no 2_567
C(22b) H(39F) 3.4329 no 1_546
C(22b) H(41F) 3.4524 no 1_546
C(22c) H(26A) 3.4492 no 2_575
C(22c) H(33A) 3.3781 no 2_576
C(22c) H(35C) 3.3926 no 2_576
C(22c) H(41A) 3.5974 no 2_575
C(23a) H(23D) 3.5056 no 2_566
C(23a) H(24C) 3.2989 no 2_566
C(23a) H(24F) 3.5675 no 2_575
C(23a) H(25C) 3.4921 no 2_566
C(23b) H(21B) 3.3979 no 2_566
C(23b) H(23B) 3.4692 no 2_566
C(23b) H(24D) 3.3142 no 2_567
C(23b) H(26D) 3.2600 no 2_567
C(23b) H(37D) 3.5330 no 2_567
C(23b) H(39D) 3.4833 no 2_567
C(23c) H(24A) 3.3478 no 2_575
C(23c) H(36A) 3.3878 no 1_455
C(23c) H(38A) 3.3935 no 1_455
C(24a) H(24F) 3.5359 no 2_575
C(24a) H(26A) 3.4016 no 2_575
C(24a) H(26B) 3.4029 no 2_575
C(24a) H(36A) 3.5708 no 1_455
C(24b) H(23A) 3.5824 no 2_566
C(24b) H(23B) 3.3310 no 2_566
C(24b) H(23C) 3.5123 no 2_567
C(24b) H(24D) 3.1663 no 2_567
C(24b) H(25D) 3.5802 no 2_567
C(24b) H(37E) 3.5418 no 1_546
C(24c) H(24A) 3.4181 no 2_575
C(24c) H(35C) 3.2227 no 2_576
C(24c) H(36C) 3.4232 no 2_576
C(24c) H(37C) 3.5942 no 2_576
C(24c) H(39B) 3.5833 no 2_575
C(25a) H(22E) 3.5194 no 2_575
C(25a) H(26C) 3.1887 no 2_566
C(25b) H(22C) 3.4026 no 2_567
C(25b) H(23B) 3.3524 no 2_566
C(25b) H(24D) 3.3409 no 2_567
C(25b) H(25A) 3.4305 no 2_566
C(25b) H(37D) 3.4270 no 2_567
C(25c) H(22B) 3.3888 no 2_575
C(25c) H(38A) 3.3229 no 1_455
C(25c) H(40A) 3.3120 no 1_455
C(26a) H(22E) 3.5615 no 2_575
C(26a) H(24A) 3.4074 no 2_575
C(26a) H(24B) 3.3921 no 2_575
C(26a) H(38A) 3.5891 no 1_455
C(26b) H(21C) 3.5209 no 2_567
C(26b) H(22C) 3.2123 no 2_567
C(26b) H(23C) 3.4641 no 2_567
C(26b) H(25A) 3.1873 no 2_566
C(26b) H(35E) 3.5594 no 1_546
C(26b) H(35F) 3.5804 no 1_546
C(26c) H(22B) 3.4477 no 2_575
C(26c) H(37A) 3.5981 no 2_575
C(26c) H(37C) 3.3973 no 2_576
C(26c) H(38C) 3.2975 no 2_576
C(27a) H(20F) 3.4949 no 2_575
C(27a) H(28D) 3.1749 no 2_566
C(27b) H(20D) 3.5151 no 2_567
C(27b) H(22C) 3.4209 no 2_567
C(27b) H(25A) 3.3946 no 2_566
C(27b) H(27A) 3.5373 no 2_566
C(27b) H(35D) 3.5309 no 2_567
C(27c) H(20B) 3.3438 no 2_575
C(27c) H(40A) 3.3535 no 1_455
C(27c) H(42B) 3.3054 no 1_455
C(28a) H(18E) 3.5310 no 2_575
C(28a) H(19F) 3.5898 no 2_575
C(28a) H(20F) 3.4943 no 2_575
C(28a) H(22A) 3.4649 no 2_575
C(28a) H(22B) 3.4602 no 2_575
C(28b) H(20D) 3.3666 no 2_567
C(28b) H(21C) 3.4751 no 2_567
C(28b) H(27A) 3.1426 no 2_566
C(28b) H(33D) 3.4276 no 1_546
C(28c) H(18B) 3.5236 no 2_575
C(28c) H(20B) 3.3845 no 2_575
C(28c) H(38C) 3.5291 no 2_576
C(28c) H(40C) 3.2189 no 2_576
C(28c) H(40F) 3.5121 no 1_455
C(29a) H(10A) 3.4879 no 2_575
C(29a) H(18E) 3.2602 no 2_575
C(29a) H(31C) 3.1840 no 2_575
C(29a) H(33C) 3.4288 no 2_575
C(29b) H(3B) 3.2760 no 2_567
C(29b) H(4B) 2.9738 no 2_567
C(29b) H(18C) 3.5713 no 2_567
C(29b) H(20D) 3.5443 no 2_567
C(29c) H(10B) 3.2617 no 2_575
C(29c) H(13B) 3.1259 no 2_575
C(29c) H(18B) 3.1259 no 2_575
C(29c) H(42B) 3.3863 no 1_455
C(30b) H(30F) 3.5007 no 2_676
C(30b) H(32D) 3.2807 no 2_676
C(30b) H(42E) 3.5465 no 2_667
C(30c) H(30C) 3.4550 no 2_676
C(31a) H(3) 3.4036 no 2_666
C(31a) H(29G) 3.3080 no 2_575
C(31b) H(42H) 3.5889 no 1_546
C(31c) H(3B) 3.4822 no 2_576
C(31c) H(42A) 3.5105 no 2_675
C(32a) H(19E) 3.1799 no 1_655
C(32a) H(29G) 3.2692 no 2_575
C(32b) H(32C) 3.5121 no 2_676
C(32b) H(32D) 3.5021 no 2_676
C(32b) H(34C) 3.3897 no 2_676
C(32b) H(42E) 3.3309 no 2_667
C(32b) H(42H) 3.4721 no 1_546
C(32c) H(30C) 3.4904 no 2_676
C(32c) H(32A) 3.5248 no 2_676
C(32c) H(32B) 3.4759 no 2_676
C(32c) H(42A) 3.2795 no 2_675
C(32x) H(19E) 3.5909 no 1_655
C(33a) H(20C) 3.4382 no 2_666
C(33a) H(41F) 3.0132 no 2_675
C(33b) H(22F) 3.3525 no 2_576
C(33b) H(41E) 3.5265 no 1_546
C(33b) H(42H) 3.3416 no 1_546
C(33c) H(28D) 3.4603 no 1_564
C(33c) H(40B) 3.3487 no 2_675
C(33c) H(41C) 3.5048 no 1_564
C(33x) H(29G) 2.9644 no 2_575
C(34a) H(21A) 3.3057 no 1_655
C(34a) H(22D) 3.5888 no 2_666
C(34a) H(23A) 3.2732 no 1_655
C(34a) H(39F) 3.4529 no 2_675
C(34b) H(22F) 3.2842 no 2_576
C(34b) H(34C) 3.5126 no 2_676
C(34b) H(34D) 3.5660 no 2_676
C(34b) H(36F) 3.5112 no 2_676
C(34c) H(32A) 3.3493 no 2_676
C(34c) H(34A) 3.5409 no 2_676
C(34c) H(34B) 3.5420 no 2_676
C(34c) H(40B) 3.2152 no 2_675
C(34c) H(41C) 3.1832 no 1_564
C(35a) H(27E) 3.4586 no 2_575
C(35a) H(39F) 3.4219 no 2_675
C(35b) H(24E) 3.3104 no 2_576
C(35b) H(25C) 3.5781 no 2_567
C(35b) H(27D) 3.5564 no 2_567
C(35b) H(40E) 3.4003 no 1_546
C(35b) H(41E) 3.5927 no 1_546
C(35c) H(26C) 3.5542 no 1_564
C(35c) H(26D) 3.5893 no 1_564
C(35c) H(38B) 3.3303 no 2_675
C(35c) H(39D) 3.4264 no 1_564
C(35c) H(41C) 3.3626 no 1_564
C(36a) H(23A) 3.3577 no 1_655
C(36a) H(25B) 3.2849 no 1_655
C(36a) H(37E) 3.4201 no 2_675
C(36b) H(24E) 3.2890 no 2_576
C(36b) H(36F) 3.4721 no 2_676
C(36b) H(38F) 3.5061 no 1_546
C(36b) H(38F) 3.5541 no 2_676
C(36b) H(40E) 3.5799 no 1_546
C(36c) H(34B) 3.5642 no 2_676
C(36c) H(36C) 3.4719 no 2_676
C(36c) H(38B) 3.3412 no 2_675
C(36c) H(39D) 3.2459 no 1_564
C(36c) H(40D) 3.5998 no 1_564
C(37a) H(23F) 3.4945 no 1_655
C(37a) H(25E) 3.4596 no 2_575
C(37a) H(36E) 3.5743 no 2_675
C(37a) H(37E) 3.5943 no 2_675
C(37a) H(38E) 3.5006 no 2_675
C(37b) H(23D) 3.4751 no 2_567
C(37b) H(25C) 3.4702 no 2_567
C(37b) H(26E) 3.5637 no 2_576
C(37b) H(26F) 3.4770 no 2_576
C(37b) H(38F) 3.3381 no 1_546
C(37c) H(24D) 3.5252 no 1_564
C(37c) H(36B) 3.4417 no 2_675
C(37c) H(37D) 3.4807 no 1_564
C(37c) H(39D) 3.4014 no 1_564
C(38a) H(25B) 3.4375 no 1_655
C(38a) H(25E) 3.5717 no 1_655
C(38a) H(27B) 3.2376 no 1_655
C(38a) H(35E) 3.5660 no 2_675
C(38a) H(36E) 3.3569 no 2_675
C(38b) H(26E) 3.4742 no 2_576
C(38b) H(26F) 3.5533 no 2_576
C(38b) H(36F) 3.4038 no 1_546
C(38b) H(38F) 3.4346 no 1_546
C(38b) H(38F) 3.4822 no 2_676
C(38b) H(40E) 3.5897 no 2_676
C(38c) H(35B) 3.5973 no 2_675
C(38c) H(36C) 3.5859 no 2_676
C(38c) H(37A) 3.4884 no 2_675
C(38c) H(37D) 3.3341 no 1_564
C(38c) H(38C) 3.4873 no 2_676
C(39a) H(23F) 3.4190 no 2_575
C(39a) H(25E) 3.4733 no 1_655
C(39a) H(34D) 3.5772 no 2_675
C(39a) H(36E) 3.4151 no 2_675
C(39b) H(21D) 3.5477 no 2_567
C(39b) H(23D) 3.4425 no 2_567
C(39b) H(28F) 3.5206 no 2_576
C(39b) H(36F) 3.2307 no 1_546
C(39c) H(22C) 3.4465 no 1_564
C(39c) H(35B) 3.4096 no 2_675
C(39c) H(35D) 3.4467 no 1_564
C(39c) H(37D) 3.4431 no 1_564
C(40a) H(25E) 3.5590 no 1_655
C(40a) H(27B) 3.3839 no 1_655
C(40a) H(29A) 3.2980 no 1_655
C(40a) H(34D) 3.2604 no 2_675
C(40b) H(28F) 3.4274 no 2_576
C(40b) H(34C) 3.3894 no 1_546
C(40b) H(36F) 3.3732 no 1_546
C(40b) H(40E) 3.4610 no 2_676
C(40c) H(28E) 3.5010 no 1_655
C(40c) H(35B) 3.4772 no 2_675
C(40c) H(35D) 3.3120 no 1_564
C(40c) H(40C) 3.5345 no 2_676
C(41a) H(21F) 3.4177 no 2_575
C(41a) H(23F) 3.5433 no 2_575
C(41a) H(27E) 3.5504 no 1_655
C(41a) H(34D) 3.5604 no 2_675
C(41b) H(17B) 3.0626 no 1_556
C(41b) H(19A) 3.3273 no 1_556
C(41b) H(21D) 3.4992 no 2_567
C(41b) H(34C) 3.1563 no 1_546
C(41c) H(20D) 3.3170 no 1_564
C(41c) H(22C) 3.5232 no 1_564
C(41c) H(33B) 3.2817 no 1_564
C(41c) H(35D) 3.4114 no 1_564
C(42a) H(4A) 3.3846 no 2_675
C(42a) H(27E) 3.5525 no 1_655
C(42a) H(29A) 3.4821 no 1_655
C(42a) H(32C) 3.3375 no 2_675
C(42b) H(4) 3.3476 no 2_667
C(42b) H(17B) 2.8653 no 1_556
C(42b) H(30D) 3.3671 no 2_667
C(42b) H(32A) 3.3791 no 2_667
C(42b) H(32D) 3.5724 no 1_546
C(42b) H(34C) 3.3871 no 1_546
C(42b) H(42H) 3.4895 no 2_676
C(42c) H(3) 3.1610 no 1_564
C(42c) H(4) 3.0835 no 1_564
C(42c) H(31A) 3.3648 no 1_564
C(42c) H(33B) 3.1891 no 1_564
C(31x) H(2) 3.5197 no 2_666
C(31x) H(3) 2.9744 no 2_666
H(2) F(15) 3.4848 no 2_666
H(2) F(18a) 2.6057 no 2_666
H(2) F(18b) 2.4565 no 2_666
H(2) C(9b) 3.4881 no .
H(2) C(10b) 3.4642 no .
H(2) C(15a) 3.5159 no 2_666
H(2) C(31x) 3.5197 no 2_666
H(2) H(18D) 3.5110 no .
H(2A) F(13) 2.6268 no 1_455
H(2A) C(9a) 3.3429 no .
H(2A) C(9c) 3.4879 no .
H(2A) C(10a) 3.4388 no .
H(2A) C(10c) 3.1792 no .
H(2A) C(11c) 3.4349 no .
H(2A) C(18a) 3.3031 no .
H(2A) H(10A) 3.3282 no .
H(2A) H(17F) 3.5522 no .
H(2A) H(18A) 2.4939 no .
H(2A) H(18B) 3.3774 no .
H(2B) P(1) 3.4082 no 2_566
H(2B) F(1) 2.5574 no 2_566
H(2B) F(4) 3.1291 no 2_566
H(2B) F(5) 2.7753 no 2_566
H(2B) C(9b) 3.4562 no .
H(2B) C(13c) 3.5060 no 2_576
H(2B) C(14c) 3.4960 no 2_576
H(2B) H(17D) 2.9886 no .
H(2B) H(31D) 3.3752 no 2_576
H(3) F(18b) 3.3881 no 2_666
H(3) C(31a) 3.4036 no 2_666
H(3) C(42c) 3.1610 no 1_546
H(3) C(31x) 2.9744 no 2_666
H(3) H(10) 3.4843 no .
H(3) H(18D) 3.0996 no .
H(3) H(42G) 2.9072 no 1_546
H(3) H(42I) 2.5445 no 1_546
H(3A) C(18a) 3.3119 no .
H(3A) H(10A) 3.2700 no .
H(3A) H(10B) 3.4971 no .
H(3A) H(13A) 3.5779 no .
H(3A) H(18A) 2.9073 no .
H(3A) H(18B) 2.7723 no .
H(3A) H(29C) 2.8491 no 2_575
H(3A) H(29H) 2.8421 no 2_575
H(3B) F(1) 3.1993 no 2_566
H(3B) C(13c) 3.5464 no 2_576
H(3B) C(29b) 3.2760 no 2_567
H(3B) C(31c) 3.4822 no 2_576
H(3B) H(10) 3.5550 no .
H(3B) H(13A) 3.3258 no 2_576
H(3B) H(17D) 3.0398 no .
H(3B) H(29E) 3.4975 no 2_567
H(3B) H(29F) 2.3445 no 2_567
H(3B) H(31C) 3.5729 no 2_576
H(3B) H(31D) 2.5915 no 2_576
H(4) C(42b) 3.3476 no 2_667
H(4) C(42c) 3.0835 no 1_546
H(4) H(13) 3.5869 no .
H(4) H(30D) 3.4409 no .
H(4) H(31A) 3.5037 no .
H(4) H(42D) 2.6441 no 2_667
H(4) H(42E) 3.3397 no 2_667
H(4) H(42G) 2.8318 no 1_546
H(4) H(42H) 3.0233 no 1_546
H(4) H(42I) 2.8714 no 1_546
H(4A) F(8) 2.7332 no .
H(4A) C(42a) 3.3846 no 2_675
H(4A) H(13B) 3.5243 no .
H(4A) H(29H) 3.2903 no 2_575
H(4A) H(30A) 3.2340 no .
H(4A) H(30E) 3.1289 no .
H(4A) H(42A) 3.1478 no 2_675
H(4A) H(42B) 3.1102 no 2_675
H(4A) H(42C) 3.3313 no 2_675
H(4B) C(18c) 3.4995 no 2_576
H(4B) C(29b) 2.9738 no 2_567
H(4B) H(13) 3.4305 no .
H(4B) H(18E) 3.1059 no 2_576
H(4B) H(18F) 2.9619 no 2_576
H(4B) H(29D) 2.8436 no 2_567
H(4B) H(29E) 3.1365 no 2_567
H(4B) H(29F) 2.4740 no 2_567
H(4B) H(31B) 3.2162 no .
H(5) P(1) 3.4005 no 2_666
H(5) F(2) 2.5122 no 2_666
H(5) F(3) 2.7104 no 2_666
H(5) F(6) 3.3646 no 2_666
H(5) C(14b) 3.5614 no .
H(5) C(15b) 3.5319 no .
H(5) H(30D) 3.5664 no .
H(5A) P(2) 3.3669 no .
H(5A) F(7) 3.1677 no .
H(5A) F(8) 2.5503 no .
H(5A) F(11) 2.6651 no .
H(5A) C(14a) 3.5883 no .
H(5A) C(14c) 3.4853 no .
H(5A) C(15c) 3.5487 no .
H(5A) H(30E) 3.2912 no .
H(5B) F(9) 2.4297 no 2_676
H(5B) F(12) 3.3436 no 2_676
H(5B) C(8c) 3.5645 no 2_576
H(5B) C(12b) 3.5736 no .
H(5B) C(13b) 3.3955 no .
H(5B) H(13) 3.5616 no .
H(5B) H(18F) 3.2479 no 2_576
H(7) F(16a) 3.3772 no 1_455
H(7) F(17a) 3.5333 no 1_455
H(7A) S(2c) 3.5302 no 2_576
H(7A) F(17a) 3.0661 no 1_455
H(7B) F(16a) 3.2289 no 1_455
H(8) F(5) 2.6088 no 2_566
H(8) F(15) 3.0163 no 2_666
H(8) F(16a) 3.3595 no 2_666
H(8) H(8B) 3.3466 no 2_566
H(8A) F(9) 3.0147 no 1_455
H(8A) F(10) 2.8715 no 1_455
H(8A) F(11) 3.2078 no 1_455
H(8A) F(13) 3.4892 no 1_455
H(8A) F(14) 2.6596 no 1_455
H(8A) F(17a) 2.9430 no 1_455
H(8A) F(17b) 3.3416 no 1_455
H(8A) H(15B) 3.2311 no 1_455
H(8A) H(30B) 3.2990 no 1_455
H(8B) P(3a) 3.5379 no 1_455
H(8B) P(3b) 3.5630 no 1_455
H(8B) F(2) 3.5641 no .
H(8B) F(5) 3.4325 no .
H(8B) F(6) 2.8046 no .
H(8B) F(13) 3.1527 no 1_455
H(8B) F(15) 2.6921 no 1_455
H(8B) F(16a) 2.7496 no 1_455
H(8B) F(16b) 2.8568 no 1_455
H(8B) H(8) 3.3466 no 2_566
H(8B) H(17C) 2.9447 no 2_566
H(10) C(3a) 3.5622 no .
H(10) C(3c) 3.3382 no .
H(10) C(4c) 3.3842 no .
H(10) H(3) 3.4843 no .
H(10) H(3B) 3.5550 no .
H(10A) C(2b) 3.3913 no .
H(10A) C(3b) 3.3721 no .
H(10A) C(29a) 3.4879 no 2_575
H(10A) H(2A) 3.3282 no .
H(10A) H(3A) 3.2700 no .
H(10A) H(29B) 3.0530 no 2_575
H(10A) H(29C) 3.0106 no 2_575
H(10B) C(2b) 3.5872 no .
H(10B) C(3b) 3.4510 no .
H(10B) C(29c) 3.2617 no 2_575
H(10B) H(3A) 3.4971 no .
H(10B) H(29H) 3.0014 no 2_575
H(10B) H(29I) 2.6393 no 2_575
H(10B) H(42D) 3.5901 no 1_554
H(13) C(4a) 3.5160 no .
H(13) C(4c) 3.4992 no .
H(13) C(5c) 3.5600 no .
H(13) H(4) 3.5869 no .
H(13) H(4B) 3.4305 no .
H(13) H(5B) 3.5616 no .
H(13A) C(3b) 3.4066 no .
H(13A) C(3c) 3.4339 no 2_576
H(13A) C(4b) 3.4150 no .
H(13A) H(3A) 3.5779 no .
H(13A) H(3B) 3.3258 no 2_576
H(13A) H(29B) 3.2500 no 2_575
H(13A) H(29C) 3.4694 no 2_575
H(13B) C(4b) 3.4800 no .
H(13B) C(29c) 3.1259 no 2_575
H(13B) H(4A) 3.5243 no .
H(13B) H(29G) 3.1253 no 2_575
H(13B) H(29H) 3.1091 no 2_575
H(13B) H(29I) 2.6372 no 2_575
H(15) F(3) 2.7756 no 2_666
H(15) F(4) 2.8950 no 2_666
H(15) F(7) 2.8250 no 2_676
H(15) H(15A) 2.9744 no 2_676
H(15) H(30F) 2.7550 no 2_676
H(15A) F(4) 2.6557 no 1_565
H(15A) F(7) 3.1261 no .
H(15A) H(15) 2.9744 no 2_676
H(15B) F(11) 2.9298 no .
H(15B) F(14) 2.6059 no .
H(15B) F(17a) 3.3249 no .
H(15B) F(18a) 3.0165 no .
H(15B) H(8A) 3.2311 no 1_655
H(16) S(2a) 3.5596 no .
H(16A) S(2b) 3.4978 no .
H(16B) S(1a) 3.4128 no 2_666
H(17A) P(3b) 3.5755 no 1_455
H(17A) F(6) 3.0331 no .
H(17A) F(13) 3.5939 no 1_455
H(17A) F(15) 3.4069 no 1_455
H(17A) F(16b) 2.1523 no 1_455
H(17A) C(19b) 3.4050 no 2_566
H(17A) H(17C) 2.8232 no 2_566
H(17A) H(19D) 2.4675 no 2_566
H(17A) H(41D) 3.4284 no 1_554
H(17B) F(6) 3.0842 no .
H(17B) C(41b) 3.0626 no 1_554
H(17B) C(42b) 2.8653 no 1_554
H(17B) H(19D) 3.1535 no 2_566
H(17B) H(41D) 2.4040 no 1_554
H(17B) H(42D) 2.5931 no 1_554
H(17B) H(42F) 2.6250 no 1_554
H(17C) P(3b) 3.5786 no 2_666
H(17C) F(5) 3.1354 no 2_566
H(17C) F(6) 2.9739 no 2_566
H(17C) F(15) 2.7383 no 2_666
H(17C) F(16b) 2.5758 no 2_666
H(17C) F(18b) 3.1186 no 2_666
H(17C) H(8B) 2.9447 no 2_566
H(17C) H(17A) 2.8232 no 2_566
H(17D) P(1) 3.3589 no 2_566
H(17D) F(1) 2.5421 no 2_566
H(17D) F(5) 2.7990 no 2_566
H(17D) F(6) 2.8776 no 2_566
H(17D) C(2c) 3.3385 no .
H(17D) C(3c) 3.3659 no .
H(17D) H(2B) 2.9886 no .
H(17D) H(3B) 3.0398 no .
H(17E) F(10) 2.5416 no 1_455
H(17E) F(14) 3.1737 no 1_455
H(17E) F(17b) 2.6060 no 1_455
H(17E) H(30B) 2.8453 no 1_455
H(17F) F(17b) 3.0023 no 1_455
H(17F) H(2A) 3.5522 no .
H(17F) H(18A) 3.3121 no .
H(17F) H(20A) 2.7828 no .
H(17F) H(29C) 3.4783 no 2_575
H(18A) F(13) 3.0848 no 1_455
H(18A) F(16b) 2.8686 no 1_455
H(18A) F(17b) 3.3599 no 1_455
H(18A) C(2b) 3.1418 no .
H(18A) C(3b) 3.3557 no .
H(18A) H(2A) 2.4939 no .
H(18A) H(3A) 2.9073 no .
H(18A) H(17F) 3.3121 no .
H(18B) C(3b) 3.3429 no .
H(18B) C(28c) 3.5236 no 2_575
H(18B) C(29c) 3.1259 no 2_575
H(18B) H(2A) 3.3774 no .
H(18B) H(3A) 2.7723 no .
H(18B) H(28F) 2.9817 no 2_575
H(18B) H(29H) 2.5438 no 2_575
H(18B) H(29I) 3.0455 no 2_575
H(18C) C(29b) 3.5713 no 2_567
H(18C) H(29E) 2.8509 no 2_567
H(18C) H(29F) 3.4739 no 2_567
H(18C) H(42I) 3.4492 no 1_546
H(18D) F(16b) 3.0425 no 2_666
H(18D) F(18b) 2.6265 no 2_666
H(18D) H(2) 3.5110 no .
H(18D) H(3) 3.0996 no .
H(18E) C(28a) 3.5310 no 2_575
H(18E) C(29a) 3.2602 no 2_575
H(18E) H(4B) 3.1059 no 2_576
H(18E) H(28B) 2.8906 no 2_575
H(18E) H(29B) 2.7009 no 2_575
H(18E) H(29C) 3.1923 no 2_575
H(18E) H(29D) 3.5381 no 1_564
H(18F) P(2) 3.5612 no 1_455
H(18F) F(9) 3.4926 no 1_455
H(18F) F(10) 2.5979 no 1_455
H(18F) F(12) 2.9359 no 1_455
H(18F) C(4c) 3.5518 no 2_576
H(18F) H(4B) 2.9619 no 2_576
H(18F) H(5B) 3.2479 no 2_576
H(19A) C(21b) 3.4687 no 2_566
H(19A) C(41b) 3.3273 no 1_554
H(19A) H(19D) 2.9958 no 2_566
H(19A) H(21D) 2.5212 no 2_566
H(19A) H(28F) 3.1343 no 2_575
H(19A) H(39C) 3.0407 no 1_554
H(19A) H(41D) 2.3533 no 1_554
H(19B) F(16b) 2.8474 no 1_455
H(19B) F(17b) 3.3507 no 1_455
H(19B) C(19b) 3.5125 no 2_566
H(19B) C(20b) 3.5794 no 2_566
H(19B) H(19D) 2.7204 no 2_566
H(19B) H(20C) 3.1688 no 2_566
H(19B) H(21D) 2.9677 no 2_566
H(19C) H(28C) 2.8516 no 2_567
H(19C) H(29E) 3.5334 no 2_567
H(19C) H(29F) 3.5938 no 2_567
H(19C) H(33D) 3.4078 no 2_576
H(19C) H(41C) 3.2838 no 2_567
H(19C) H(41D) 3.5319 no 2_567
H(19D) F(16b) 3.0997 no 2_666
H(19D) C(17a) 3.2031 no 2_566
H(19D) C(19a) 3.2717 no 2_566
H(19D) H(17A) 2.4675 no 2_566
H(19D) H(17B) 3.1535 no 2_566
H(19D) H(19A) 2.9958 no 2_566
H(19D) H(19B) 2.7204 no 2_566
H(19D) H(41D) 3.1298 no 2_567
H(19E) F(10) 2.9415 no 1_455
H(19E) C(32a) 3.1799 no 1_455
H(19E) C(32x) 3.5909 no 1_455
H(19F) C(28a) 3.5898 no 2_575
H(19F) H(20A) 3.0316 no .
H(19F) H(22A) 2.8047 no .
H(19F) H(28B) 2.6088 no 2_575
H(20A) H(17F) 2.7828 no .
H(20A) H(19F) 3.0316 no .
H(20A) H(28B) 3.3662 no 2_575
H(20A) H(29C) 3.4674 no 2_575
H(20B) C(27c) 3.3438 no 2_575
H(20B) C(28c) 3.3845 no 2_575
H(20B) H(26F) 3.1595 no 2_575
H(20B) H(27F) 2.7387 no 2_575
H(20B) H(28A) 3.3022 no 2_575
H(20B) H(28F) 2.7729 no 2_575
H(20B) H(29C) 3.5352 no 2_575
H(20B) H(29H) 3.3477 no 2_575
H(20C) C(33a) 3.4382 no 2_666
H(20C) H(19B) 3.1688 no 2_566
H(20C) H(21A) 3.5437 no 2_566
H(20C) H(41F) 2.8070 no 1_546
H(20D) C(27b) 3.5151 no 2_567
H(20D) C(28b) 3.3666 no 2_567
H(20D) C(29b) 3.5443 no 2_567
H(20D) C(41c) 3.3170 no 1_546
H(20D) H(27C) 2.8689 no 2_567
H(20D) H(28C) 2.8046 no 2_567
H(20D) H(29E) 2.9021 no 2_567
H(20D) H(41E) 2.9435 no 1_546
H(20D) H(41F) 2.8453 no 1_546
H(20D) H(42I) 3.4185 no 1_546
H(20E) F(12) 3.5328 no 1_455
H(20E) H(29D) 3.4806 no 1_564
H(20E) H(31B) 3.4418 no 2_576
H(20E) H(32B) 3.3736 no 2_576
H(20E) H(33A) 2.8908 no 2_576
H(20F) C(27a) 3.4949 no 2_575
H(20F) C(28a) 3.4943 no 2_575
H(20F) H(26A) 3.1117 no 2_575
H(20F) H(27A) 2.9688 no 2_575
H(20F) H(28B) 2.7667 no 2_575
H(20F) H(29D) 2.8910 no 1_564
H(20F) H(33A) 3.4247 no 2_576
H(21A) C(22b) 3.5245 no 2_566
H(21A) C(34a) 3.3057 no 1_455
H(21A) H(20C) 3.5437 no 2_566
H(21A) H(21D) 3.0513 no 2_566
H(21A) H(22D) 2.8712 no 2_566
H(21A) H(23D) 3.3238 no 2_566
H(21B) C(21b) 3.5643 no 2_566
H(21B) C(22b) 3.5688 no 2_566
H(21B) C(23b) 3.3979 no 2_566
H(21B) H(21D) 2.7686 no 2_566
H(21B) H(22D) 3.2977 no 2_566
H(21B) H(23D) 2.5493 no 2_566
H(21B) H(26F) 3.1161 no 2_575
H(21B) H(39C) 2.9184 no 1_554
H(21C) C(26b) 3.5209 no 2_567
H(21C) C(28b) 3.4751 no 2_567
H(21C) H(26D) 2.6533 no 2_567
H(21C) H(27C) 3.5138 no 2_567
H(21C) H(28C) 2.5941 no 2_567
H(21C) H(35F) 3.0413 no 2_576
H(21C) H(39D) 3.1430 no 2_567
H(21C) H(41C) 3.0297 no 2_567
H(21C) H(41D) 3.4046 no 2_567
H(21D) C(19a) 3.1674 no 2_566
H(21D) C(21a) 3.3229 no 2_566
H(21D) C(39b) 3.5477 no 2_567
H(21D) C(41b) 3.4992 no 2_567
H(21D) H(19A) 2.5212 no 2_566
H(21D) H(19B) 2.9677 no 2_566
H(21D) H(21A) 3.0513 no 2_566
H(21D) H(21B) 2.7686 no 2_566
H(21D) H(39C) 2.9746 no 2_567
H(21D) H(39D) 3.2729 no 2_567
H(21D) H(41C) 3.2904 no 2_567
H(21D) H(41D) 2.8602 no 2_567
H(21E) H(22A) 2.9153 no .
H(21E) H(24B) 2.8527 no .
H(21E) H(26A) 2.6811 no 2_575
H(21E) H(28B) 3.3878 no 2_575
H(21E) H(36A) 3.0921 no 1_455
H(21F) C(41a) 3.4177 no 2_575
H(21F) H(35A) 3.0646 no 1_455
H(21F) H(36A) 3.0796 no 1_455
H(21F) H(41A) 3.1371 no 2_575
H(21F) H(41B) 2.8451 no 2_575
H(21F) H(42C) 3.5038 no 2_575
H(22A) C(28a) 3.4649 no 2_575
H(22A) H(19F) 2.8047 no .
H(22A) H(21E) 2.9153 no .
H(22A) H(26A) 3.1853 no 2_575
H(22A) H(26B) 3.5940 no 2_575
H(22A) H(28A) 3.1729 no 2_575
H(22A) H(28B) 2.8368 no 2_575
H(22B) C(25c) 3.3888 no 2_575
H(22B) C(26c) 3.4477 no 2_575
H(22B) C(28a) 3.4602 no 2_575
H(22B) H(24F) 3.1914 no 2_575
H(22B) H(25F) 2.7693 no 2_575
H(22B) H(26A) 3.5535 no 2_575
H(22B) H(26B) 3.2175 no 2_575
H(22B) H(26F) 2.8228 no 2_575
H(22B) H(27F) 3.4490 no 2_575
H(22B) H(28A) 2.7585 no 2_575
H(22B) H(28B) 3.2600 no 2_575
H(22C) C(25b) 3.4026 no 2_567
H(22C) C(26b) 3.2123 no 2_567
H(22C) C(27b) 3.4209 no 2_567
H(22C) C(39c) 3.4465 no 1_546
H(22C) C(41c) 3.5232 no 1_546
H(22C) H(25D) 2.7724 no 2_567
H(22C) H(26D) 2.6412 no 2_567
H(22C) H(27C) 2.8153 no 2_567
H(22C) H(39E) 2.9631 no 1_546
H(22C) H(39F) 3.0536 no 1_546
H(22C) H(41E) 3.1268 no 1_546
H(22C) H(41F) 3.0598 no 1_546
H(22D) C(21a) 3.5519 no 2_566
H(22D) C(34a) 3.5888 no 2_666
H(22D) H(21A) 2.8712 no 2_566
H(22D) H(21B) 3.2977 no 2_566
H(22D) H(23A) 3.4452 no 2_566
H(22D) H(39F) 2.9231 no 1_546
H(22D) H(41F) 3.0183 no 1_546
H(22E) C(25a) 3.5194 no 2_575
H(22E) C(26a) 3.5615 no 2_575
H(22E) H(24A) 3.1515 no 2_575
H(22E) H(25A) 2.9531 no 2_575
H(22E) H(26A) 2.8613 no 2_575
H(22E) H(27D) 3.2978 no 1_564
H(22E) H(33A) 3.2393 no 2_576
H(22E) H(35C) 2.9918 no 2_576
H(22F) C(33b) 3.3525 no 2_576
H(22F) C(34b) 3.2842 no 2_576
H(22F) H(32B) 3.5855 no 2_576
H(22F) H(33A) 2.6745 no 2_576
H(22F) H(34A) 2.7108 no 2_576
H(22F) H(35C) 2.9795 no 2_576
H(22F) H(41A) 2.9380 no 2_575
H(22F) H(41B) 3.5731 no 2_575
H(23A) C(24b) 3.5824 no 2_566
H(23A) C(34a) 3.2732 no 1_455
H(23A) C(36a) 3.3577 no 1_455
H(23A) H(22D) 3.4452 no 2_566
H(23A) H(23D) 3.4374 no 2_566
H(23A) H(24C) 2.7737 no 2_566
H(23A) H(36A) 2.9951 no 1_455
H(23A) H(36B) 2.9023 no 1_455
H(23B) C(23b) 3.4692 no 2_566
H(23B) C(24b) 3.3310 no 2_566
H(23B) C(25b) 3.3524 no 2_566
H(23B) H(23D) 2.7876 no 2_566
H(23B) H(24C) 2.8783 no 2_566
H(23B) H(24F) 3.0412 no 2_575
H(23B) H(25C) 2.6117 no 2_566
H(23B) H(37C) 3.4846 no 1_554
H(23C) C(24b) 3.5123 no 2_567
H(23C) C(26b) 3.4641 no 2_567
H(23C) H(24D) 2.6530 no 2_567
H(23C) H(25D) 3.4662 no 2_567
H(23C) H(26D) 2.5956 no 2_567
H(23C) H(37D) 3.0853 no 2_567
H(23C) H(37F) 2.8756 no 2_576
H(23C) H(39C) 3.5403 no 2_567
H(23C) H(39D) 2.9632 no 2_567
H(23D) C(21a) 3.3399 no 2_566
H(23D) C(23a) 3.5056 no 2_566
H(23D) C(37b) 3.4751 no 2_567
H(23D) C(39b) 3.4425 no 2_567
H(23D) H(21A) 3.3238 no 2_566
H(23D) H(21B) 2.5493 no 2_566
H(23D) H(23A) 3.4374 no 2_566
H(23D) H(23B) 2.7876 no 2_566
H(23D) H(37C) 2.9674 no 2_567
H(23D) H(37D) 3.1418 no 2_567
H(23D) H(39C) 2.9035 no 2_567
H(23D) H(39D) 3.1247 no 2_567
H(23E) H(24A) 2.7370 no 2_575
H(23E) H(24B) 2.9047 no .
H(23E) H(26A) 3.4722 no 2_575
H(23E) H(26B) 2.8235 no .
H(23E) H(36A) 2.9617 no 1_455
H(23E) H(38A) 2.9966 no 1_455
H(23F) C(37a) 3.4945 no 1_455
H(23F) C(39a) 3.4190 no 2_575
H(23F) C(41a) 3.5433 no 2_575
H(23F) H(36A) 2.9479 no 1_455
H(23F) H(37B) 2.9503 no 1_455
H(23F) H(38A) 2.9690 no 1_455
H(23F) H(39A) 2.8429 no 2_575
H(23F) H(39B) 3.1260 no 2_575
H(23F) H(41A) 3.3152 no 2_575
H(23F) H(41B) 2.9387 no 2_575
H(24A) C(23c) 3.3478 no 2_575
H(24A) C(24c) 3.4181 no 2_575
H(24A) C(26a) 3.4074 no 2_575
H(24A) H(22E) 3.1515 no 2_575
H(24A) H(23E) 2.7370 no 2_575
H(24A) H(24A) 3.5850 no 2_575
H(24A) H(24B) 3.1736 no 2_575
H(24A) H(24F) 2.8018 no 2_575
H(24A) H(25F) 3.4275 no 2_575
H(24A) H(26A) 3.1723 no 2_575
H(24A) H(26B) 2.7424 no 2_575
H(24B) C(26a) 3.3921 no 2_575
H(24B) H(21E) 2.8527 no .
H(24B) H(23E) 2.9047 no .
H(24B) H(24A) 3.1736 no 2_575
H(24B) H(24B) 3.5121 no 2_575
H(24B) H(26A) 2.7324 no 2_575
H(24B) H(26B) 3.1574 no 2_575
H(24B) H(36A) 3.0680 no 1_455
H(24C) C(23a) 3.2989 no 2_566
H(24C) H(23A) 2.7737 no 2_566
H(24C) H(23B) 2.8783 no 2_566
H(24C) H(25A) 3.5686 no 2_566
H(24C) H(25B) 3.4196 no 2_566
H(24C) H(36B) 3.3452 no 2_666
H(24C) H(37E) 2.9735 no 1_546
H(24C) H(37F) 3.5081 no 1_546
H(24C) H(39F) 3.1154 no 1_546
H(24D) C(23b) 3.3142 no 2_567
H(24D) C(24b) 3.1663 no 2_567
H(24D) C(25b) 3.3409 no 2_567
H(24D) C(37c) 3.5252 no 1_546
H(24D) H(23C) 2.6530 no 2_567
H(24D) H(24D) 2.6402 no 2_567
H(24D) H(25D) 2.7179 no 2_567
H(24D) H(37E) 3.2170 no 1_546
H(24D) H(37F) 2.9515 no 1_546
H(24D) H(39E) 3.1626 no 1_546
H(24D) H(39F) 3.2940 no 1_546
H(24E) C(35b) 3.3104 no 2_576
H(24E) C(36b) 3.2890 no 2_576
H(24E) H(34A) 2.9985 no 2_576
H(24E) H(35C) 2.7784 no 2_576
H(24E) H(36C) 2.6211 no 2_576
H(24E) H(37C) 3.3862 no 2_576
H(24E) H(39A) 3.5871 no 2_575
H(24E) H(39B) 2.9103 no 2_575
H(24F) C(23a) 3.5675 no 2_575
H(24F) C(24a) 3.5359 no 2_575
H(24F) H(22B) 3.1914 no 2_575
H(24F) H(23B) 3.0412 no 2_575
H(24F) H(24A) 2.8018 no 2_575
H(24F) H(35C) 2.7974 no 2_576
H(24F) H(36C) 3.4047 no 2_576
H(24F) H(37C) 2.9755 no 2_576
H(25A) C(25b) 3.4305 no 2_566
H(25A) C(26b) 3.1873 no 2_566
H(25A) C(27b) 3.3946 no 2_566
H(25A) H(22E) 2.9531 no 2_575
H(25A) H(24C) 3.5686 no 2_566
H(25A) H(25C) 2.8661 no 2_566
H(25A) H(26C) 2.5908 no 2_566
H(25A) H(27D) 2.8007 no 2_566
H(25A) H(28D) 3.5935 no 2_566
H(25B) C(36a) 3.2849 no 1_455
H(25B) C(38a) 3.4375 no 1_455
H(25B) H(24C) 3.4196 no 2_566
H(25B) H(26C) 2.8566 no 2_566
H(25B) H(36A) 2.9304 no 1_455
H(25B) H(36B) 2.7823 no 1_455
H(25B) H(38A) 3.1173 no 1_455
H(25B) H(38B) 2.9462 no 1_455
H(25C) C(23a) 3.4921 no 2_566
H(25C) C(35b) 3.5781 no 2_567
H(25C) C(37b) 3.4702 no 2_567
H(25C) H(23B) 2.6117 no 2_566
H(25C) H(25A) 2.8661 no 2_566
H(25C) H(35C) 3.0316 no 2_567
H(25C) H(35D) 3.2909 no 2_567
H(25C) H(37C) 2.9717 no 2_567
H(25C) H(37D) 3.1029 no 2_567
H(25D) C(24b) 3.5802 no 2_567
H(25D) H(22C) 2.7724 no 2_567
H(25D) H(23C) 3.4662 no 2_567
H(25D) H(24D) 2.7179 no 2_567
H(25D) H(35D) 3.1266 no 2_567
H(25D) H(37C) 3.5519 no 2_567
H(25D) H(37D) 2.8840 no 2_567
H(25D) H(39E) 2.8026 no 2_576
H(25E) C(37a) 3.4596 no 2_575
H(25E) C(38a) 3.5717 no 1_455
H(25E) C(39a) 3.4733 no 1_455
H(25E) C(40a) 3.5590 no 1_455
H(25E) H(37A) 3.1289 no 2_575
H(25E) H(37B) 2.9020 no 2_575
H(25E) H(38A) 2.8741 no 1_455
H(25E) H(39A) 2.9836 no 1_455
H(25E) H(39A) 3.0629 no 2_575
H(25E) H(39B) 3.3647 no 2_575
H(25E) H(40A) 2.8471 no 1_455
H(25F) H(22B) 2.7693 no 2_575
H(25F) H(24A) 3.4275 no 2_575
H(25F) H(26B) 2.8897 no .
H(25F) H(28A) 2.8426 no .
H(25F) H(38A) 2.9314 no 1_455
H(25F) H(40A) 2.9444 no 1_455
H(26A) C(21c) 3.3162 no 2_575
H(26A) C(22c) 3.4492 no 2_575
H(26A) C(24a) 3.4016 no 2_575
H(26A) H(20F) 3.1117 no 2_575
H(26A) H(21E) 2.6811 no 2_575
H(26A) H(22A) 3.1853 no 2_575
H(26A) H(22B) 3.5535 no 2_575
H(26A) H(22E) 2.8613 no 2_575
H(26A) H(23E) 3.4722 no 2_575
H(26A) H(24A) 3.1723 no 2_575
H(26A) H(24B) 2.7324 no 2_575
H(26B) C(24a) 3.4029 no 2_575
H(26B) H(22A) 3.5940 no 2_575
H(26B) H(22B) 3.2175 no 2_575
H(26B) H(23E) 2.8235 no .
H(26B) H(24A) 2.7424 no 2_575
H(26B) H(24B) 3.1574 no 2_575
H(26B) H(25F) 2.8897 no .
H(26B) H(38A) 3.0579 no 1_455
H(26C) C(25a) 3.1887 no 2_566
H(26C) C(35c) 3.5542 no 1_546
H(26C) H(25A) 2.5908 no 2_566
H(26C) H(25B) 2.8566 no 2_566
H(26C) H(27A) 3.3303 no 2_566
H(26C) H(35E) 2.9007 no 1_546
H(26C) H(35F) 3.3272 no 1_546
H(26C) H(37E) 3.0866 no 1_546
H(26C) H(37F) 3.5407 no 1_546
H(26D) C(21b) 3.3085 no 2_567
H(26D) C(22b) 3.1380 no 2_567
H(26D) C(23b) 3.2600 no 2_567
H(26D) C(35c) 3.5893 no 1_546
H(26D) H(21C) 2.6533 no 2_567
H(26D) H(22C) 2.6412 no 2_567
H(26D) H(23C) 2.5956 no 2_567
H(26D) H(35E) 3.3423 no 1_546
H(26D) H(35F) 2.9536 no 1_546
H(26D) H(37E) 3.4626 no 1_546
H(26D) H(37F) 3.1458 no 1_546
H(26E) C(37b) 3.5637 no 2_576
H(26E) C(38b) 3.4742 no 2_576
H(26E) H(36C) 2.8861 no 2_576
H(26E) H(37A) 2.9390 no 2_575
H(26E) H(37C) 3.1775 no 2_576
H(26E) H(38C) 2.6755 no 2_576
H(26E) H(38E) 3.2244 no 1_455
H(26F) C(22a) 3.5558 no 2_575
H(26F) C(37b) 3.4770 no 2_576
H(26F) C(38b) 3.5533 no 2_576
H(26F) H(20B) 3.1595 no 2_575
H(26F) H(21B) 3.1161 no 2_575
H(26F) H(22B) 2.8228 no 2_575
H(26F) H(37C) 2.7451 no 2_576
H(26F) H(38C) 3.0472 no 2_576
H(26F) H(39C) 3.1865 no 2_576
H(27A) C(27b) 3.5373 no 2_566
H(27A) C(28b) 3.1426 no 2_566
H(27A) H(20F) 2.9688 no 2_575
H(27A) H(26C) 3.3303 no 2_566
H(27A) H(27D) 3.1516 no 2_566
H(27A) H(28D) 2.3276 no 2_566
H(27A) H(29D) 3.2690 no 2_566
H(27B) C(38a) 3.2376 no 1_455
H(27B) C(40a) 3.3839 no 1_455
H(27B) H(28D) 3.1718 no 2_566
H(27B) H(33C) 3.3471 no 2_575
H(27B) H(35E) 3.2768 no 2_575
H(27B) H(38A) 2.8938 no 1_455
H(27B) H(38B) 2.7256 no 1_455
H(27B) H(40A) 3.0983 no 1_455
H(27B) H(40B) 2.8689 no 1_455
H(27C) H(20D) 2.8689 no 2_567
H(27C) H(21C) 3.5138 no 2_567
H(27C) H(22C) 2.8153 no 2_567
H(27C) H(33B) 3.1906 no 2_567
H(27C) H(35C) 3.5331 no 2_567
H(27C) H(35D) 2.9658 no 2_567
H(27C) H(41E) 2.7673 no 2_576
H(27D) C(35b) 3.5564 no 2_567
H(27D) H(22E) 3.2978 no 1_546
H(27D) H(25A) 2.8007 no 2_566
H(27D) H(27A) 3.1516 no 2_566
H(27D) H(33A) 3.1860 no 2_567
H(27D) H(33B) 3.5093 no 2_567
H(27D) H(35C) 3.0008 no 2_567
H(27D) H(35D) 3.2305 no 2_567
H(27E) C(35a) 3.4586 no 2_575
H(27E) C(41a) 3.5504 no 1_455
H(27E) C(42a) 3.5525 no 1_455
H(27E) H(35A) 2.9373 no 2_575
H(27E) H(35B) 3.0831 no 2_575
H(27E) H(37A) 3.3388 no 2_575
H(27E) H(37B) 3.1583 no 2_575
H(27E) H(40A) 2.9024 no 1_455
H(27E) H(41B) 3.1163 no 1_455
H(27E) H(42B) 2.7979 no 1_455
H(27F) H(20B) 2.7387 no 2_575
H(27F) H(22B) 3.4490 no 2_575
H(27F) H(28A) 2.9896 no .
H(27F) H(40A) 2.9769 no 1_455
H(27F) H(42B) 2.9698 no 1_455
H(28A) C(22a) 3.4233 no 2_575
H(28A) H(20B) 3.3022 no 2_575
H(28A) H(22A) 3.1729 no 2_575
H(28A) H(22B) 2.7585 no 2_575
H(28A) H(25F) 2.8426 no .
H(28A) H(27F) 2.9896 no .
H(28A) H(40A) 3.1543 no 1_455
H(28B) C(18c) 3.4748 no 2_575
H(28B) C(19c) 3.1971 no 2_575
H(28B) C(20c) 3.3423 no 2_575
H(28B) C(22a) 3.5088 no 2_575
H(28B) H(18E) 2.8906 no 2_575
H(28B) H(19F) 2.6088 no 2_575
H(28B) H(20A) 3.3662 no 2_575
H(28B) H(20F) 2.7667 no 2_575
H(28B) H(21E) 3.3878 no 2_575
H(28B) H(22A) 2.8368 no 2_575
H(28B) H(22B) 3.2600 no 2_575
H(28C) C(19b) 3.4926 no 2_567
H(28C) C(20b) 3.2842 no 2_567
H(28C) C(21b) 3.3091 no 2_567
H(28C) H(19C) 2.8516 no 2_567
H(28C) H(20D) 2.8046 no 2_567
H(28C) H(21C) 2.5941 no 2_567
H(28C) H(33C) 3.4854 no 1_546
H(28C) H(33D) 2.8818 no 1_546
H(28C) H(35E) 3.4944 no 1_546
H(28C) H(35F) 3.0807 no 1_546
H(28D) C(27a) 3.1749 no 2_566
H(28D) C(33c) 3.4603 no 1_546
H(28D) H(25A) 3.5935 no 2_566
H(28D) H(27A) 2.3276 no 2_566
H(28D) H(27B) 3.1718 no 2_566
H(28D) H(29B) 3.4058 no 2_566
H(28D) H(33C) 2.9124 no 1_546
H(28D) H(33D) 3.1194 no 1_546
H(28D) H(35E) 3.0647 no 1_546
H(28D) H(35F) 3.4326 no 1_546
H(28E) C(40c) 3.5010 no 1_455
H(28E) H(35B) 2.9541 no 2_575
H(28E) H(38C) 2.9787 no 2_576
H(28E) H(40C) 2.8402 no 2_576
H(28E) H(40F) 2.5432 no 1_455
H(28E) H(42G) 3.5665 no 1_455
H(28F) C(19a) 3.5527 no 2_575
H(28F) C(20a) 3.5144 no 2_575
H(28F) C(39b) 3.5206 no 2_576
H(28F) C(40b) 3.4274 no 2_576
H(28F) H(18B) 2.9817 no 2_575
H(28F) H(19A) 3.1343 no 2_575
H(28F) H(20B) 2.7729 no 2_575
H(28F) H(38C) 3.2788 no 2_576
H(28F) H(39C) 2.9847 no 2_576
H(28F) H(40C) 2.7105 no 2_576
H(28F) H(41D) 3.5196 no 2_576
H(29A) C(40a) 3.2980 no 1_455
H(29A) C(42a) 3.4821 no 1_455
H(29A) H(31C) 2.7490 no 2_575
H(29A) H(33C) 2.7987 no 2_575
H(29A) H(40A) 2.9921 no 1_455
H(29A) H(40B) 2.7485 no 1_455
H(29A) H(42A) 2.9503 no 1_455
H(29A) H(42B) 3.2681 no 1_455
H(29B) H(10A) 3.0530 no 2_575
H(29B) H(13A) 3.2500 no 2_575
H(29B) H(18E) 2.7009 no 2_575
H(29B) H(28D) 3.4058 no 2_566
H(29B) H(29F) 3.4921 no 2_566
H(29B) H(31C) 2.8757 no 2_575
H(29B) H(33C) 3.2122 no 2_575
H(29C) C(3b) 3.5941 no 2_575
H(29C) H(3A) 2.8491 no 2_575
H(29C) H(10A) 3.0106 no 2_575
H(29C) H(13A) 3.4694 no 2_575
H(29C) H(17F) 3.4783 no 2_575
H(29C) H(18E) 3.1923 no 2_575
H(29C) H(20A) 3.4674 no 2_575
H(29C) H(20B) 3.5352 no 2_575
H(29C) H(31C) 3.4541 no 2_575
H(29D) H(4B) 2.8436 no 2_567
H(29D) H(18E) 3.5381 no 1_546
H(29D) H(20E) 3.4806 no 1_546
H(29D) H(20F) 2.8910 no 1_546
H(29D) H(27A) 3.2690 no 2_566
H(29D) H(31B) 3.4622 no 2_567
H(29D) H(33A) 3.0327 no 2_567
H(29D) H(33B) 3.4790 no 2_567
H(29E) H(3B) 3.4975 no 2_567
H(29E) H(4B) 3.1365 no 2_567
H(29E) H(18C) 2.8509 no 2_567
H(29E) H(19C) 3.5334 no 2_567
H(29E) H(20D) 2.9021 no 2_567
H(29E) H(31A) 3.4842 no 2_567
H(29E) H(31B) 3.5678 no 2_567
H(29E) H(33A) 3.5197 no 2_567
H(29E) H(33B) 3.1961 no 2_567
H(29F) C(3c) 2.9710 no 2_567
H(29F) C(4c) 3.0225 no 2_567
H(29F) H(3B) 2.3445 no 2_567
H(29F) H(4B) 2.4740 no 2_567
H(29F) H(18C) 3.4739 no 2_567
H(29F) H(19C) 3.5938 no 2_567
H(29F) H(29B) 3.4921 no 2_566
H(29F) H(33D) 3.5976 no 1_546
H(29G) C(31a) 3.3080 no 2_575
H(29G) C(32a) 3.2692 no 2_575
H(29G) C(33x) 2.9644 no 2_575
H(29G) H(13B) 3.1253 no 2_575
H(29G) H(30A) 3.3082 no 2_575
H(29G) H(35A) 3.2628 no 2_575
H(29G) H(35B) 3.3646 no 2_575
H(29G) H(42B) 2.9143 no 1_455
H(29H) C(3b) 3.3799 no 2_575
H(29H) C(18a) 3.5311 no 2_575
H(29H) H(3A) 2.8421 no 2_575
H(29H) H(4A) 3.2903 no 2_575
H(29H) H(10B) 3.0014 no 2_575
H(29H) H(13B) 3.1091 no 2_575
H(29H) H(18B) 2.5438 no 2_575
H(29H) H(20B) 3.3477 no 2_575
H(29H) H(42B) 3.0896 no 1_455
H(29I) C(10a) 3.5846 no 2_575
H(29I) C(13a) 3.5844 no 2_575
H(29I) H(10B) 2.6393 no 2_575
H(29I) H(13B) 2.6372 no 2_575
H(29I) H(18B) 3.0455 no 2_575
H(29I) H(40C) 3.5286 no 2_576
H(29I) H(42D) 3.5993 no 2_576
H(29I) H(42G) 3.1801 no 1_455
H(30A) F(8) 2.7531 no .
H(30A) F(10) 2.9049 no .
H(30A) F(11) 3.3037 no .
H(30A) H(4A) 3.2340 no .
H(30A) H(29G) 3.3082 no 2_575
H(30A) H(42C) 3.4062 no 2_675
H(30B) F(8) 3.5301 no .
H(30B) F(10) 2.6593 no .
H(30B) F(11) 3.1839 no .
H(30B) F(14) 2.7221 no .
H(30B) F(17b) 2.8702 no .
H(30B) F(18b) 3.5500 no .
H(30B) H(8A) 3.2990 no 1_655
H(30B) H(17E) 2.8453 no 1_655
H(30C) P(2) 3.4727 no 2_676
H(30C) F(3) 3.4773 no 2_666
H(30C) F(7) 2.9026 no 2_676
H(30C) F(12) 2.4162 no 2_676
H(30C) C(30c) 3.4550 no 2_676
H(30C) C(32c) 3.4904 no 2_676
H(30C) H(30E) 3.2223 no 2_676
H(30C) H(30F) 2.8389 no 2_676
H(30C) H(32C) 3.1961 no 2_676
H(30C) H(32D) 2.9450 no 2_676
H(30D) F(3) 2.5393 no 2_666
H(30D) C(42b) 3.3671 no 2_667
H(30D) H(4) 3.4409 no .
H(30D) H(5) 3.5664 no .
H(30D) H(30F) 3.3292 no 2_676
H(30D) H(32D) 2.7311 no 2_676
H(30D) H(42E) 2.6741 no 2_667
H(30D) H(42F) 3.3169 no 2_667
H(30E) P(2) 3.4788 no .
H(30E) F(7) 2.7149 no .
H(30E) F(8) 2.6998 no .
H(30E) F(12) 3.5687 no .
H(30E) C(4b) 3.4959 no .
H(30E) C(5b) 3.5924 no .
H(30E) H(4A) 3.1289 no .
H(30E) H(5A) 3.2912 no .
H(30E) H(30C) 3.2223 no 2_676
H(30E) H(42A) 3.1795 no 2_675
H(30F) P(1) 3.5329 no 1_565
H(30F) F(1) 2.9956 no 1_565
H(30F) F(3) 2.9490 no 1_565
H(30F) F(4) 2.8300 no 1_565
H(30F) F(7) 3.0706 no .
H(30F) C(30b) 3.5007 no 2_676
H(30F) H(15) 2.7550 no 2_676
H(30F) H(30C) 2.8389 no 2_676
H(30F) H(30D) 3.3292 no 2_676
H(31A) C(42c) 3.3648 no 1_546
H(31A) H(4) 3.5037 no .
H(31A) H(29E) 3.4842 no 2_567
H(31A) H(42H) 2.8864 no 1_546
H(31A) H(42I) 2.9432 no 1_546
H(31B) F(12) 2.8317 no 2_676
H(31B) H(4B) 3.2162 no .
H(31B) H(20E) 3.4418 no 2_576
H(31B) H(29D) 3.4622 no 2_567
H(31B) H(29E) 3.5678 no 2_567
H(31C) C(29a) 3.1840 no 2_575
H(31C) H(3B) 3.5729 no 2_576
H(31C) H(29A) 2.7490 no 2_575
H(31C) H(29B) 2.8757 no 2_575
H(31C) H(29C) 3.4541 no 2_575
H(31C) H(42A) 3.0799 no 2_675
H(31D) F(1) 2.5609 no 1_565
H(31D) C(3c) 3.3109 no 2_576
H(31D) H(2B) 3.3752 no 2_576
H(31D) H(3B) 2.5915 no 2_576
H(32A) C(32c) 3.5248 no 2_676
H(32A) C(34c) 3.3493 no 2_676
H(32A) C(42b) 3.3791 no 2_667
H(32A) H(32C) 3.3073 no 2_676
H(32A) H(32D) 2.9586 no 2_676
H(32A) H(34C) 2.6206 no 2_676
H(32A) H(34D) 3.2574 no 2_676
H(32A) H(40D) 3.4108 no 2_667
H(32A) H(42E) 2.4018 no 2_667
H(32A) H(42H) 3.1061 no 1_546
H(32B) F(12) 3.4504 no 2_676
H(32B) C(32c) 3.4759 no 2_676
H(32B) H(20E) 3.3736 no 2_576
H(32B) H(22F) 3.5855 no 2_576
H(32B) H(32C) 2.8370 no 2_676
H(32B) H(32D) 3.2421 no 2_676
H(32B) H(34C) 3.3394 no 2_676
H(32B) H(34D) 3.1955 no 2_676
H(32B) H(41A) 3.3457 no 1_556
H(32C) C(32b) 3.5121 no 2_676
H(32C) C(42a) 3.3375 no 2_675
H(32C) H(30C) 3.1961 no 2_676
H(32C) H(32A) 3.3073 no 2_676
H(32C) H(32B) 2.8370 no 2_676
H(32C) H(40B) 3.3699 no 2_675
H(32C) H(41A) 3.3386 no 2_675
H(32C) H(42A) 2.4900 no 2_675
H(32D) F(1) 3.3035 no 1_565
H(32D) F(3) 3.1772 no 1_565
H(32D) C(30b) 3.2807 no 2_676
H(32D) C(32b) 3.5021 no 2_676
H(32D) C(42b) 3.5724 no 1_564
H(32D) H(30C) 2.9450 no 2_676
H(32D) H(30D) 2.7311 no 2_676
H(32D) H(32A) 2.9586 no 2_676
H(32D) H(32B) 3.2421 no 2_676
H(32D) H(42E) 3.0148 no 1_564
H(32D) H(42F) 3.3051 no 1_564
H(33A) C(20c) 3.5485 no 2_576
H(33A) C(22c) 3.3781 no 2_576
H(33A) H(20E) 2.8908 no 2_576
H(33A) H(20F) 3.4247 no 2_576
H(33A) H(22E) 3.2393 no 2_576
H(33A) H(22F) 2.6745 no 2_576
H(33A) H(27D) 3.1860 no 2_567
H(33A) H(29D) 3.0327 no 2_567
H(33A) H(29E) 3.5197 no 2_567
H(33B) C(41c) 3.2817 no 1_546
H(33B) C(42c) 3.1891 no 1_546
H(33B) H(27C) 3.1906 no 2_567
H(33B) H(27D) 3.5093 no 2_567
H(33B) H(29D) 3.4790 no 2_567
H(33B) H(29E) 3.1961 no 2_567
H(33B) H(40E) 3.5589 no 1_546
H(33B) H(41E) 2.6145 no 1_546
H(33B) H(42H) 2.6602 no 1_546
H(33B) H(42I) 3.2338 no 1_546
H(33C) C(29a) 3.4288 no 2_575
H(33C) H(27B) 3.3471 no 2_575
H(33C) H(28C) 3.4854 no 1_564
H(33C) H(28D) 2.9124 no 1_564
H(33C) H(29A) 2.7987 no 2_575
H(33C) H(29B) 3.2122 no 2_575
H(33C) H(40B) 2.7886 no 2_675
H(33C) H(42A) 3.5459 no 2_675
H(33D) C(28b) 3.4276 no 1_564
H(33D) H(19C) 3.4078 no 2_576
H(33D) H(28C) 2.8818 no 1_564
H(33D) H(28D) 3.1194 no 1_564
H(33D) H(29F) 3.5976 no 1_564
H(33D) H(41C) 2.9567 no 1_564
H(34A) C(34c) 3.5409 no 2_676
H(34A) H(22F) 2.7108 no 2_576
H(34A) H(24E) 2.9985 no 2_576
H(34A) H(34C) 3.2900 no 2_676
H(34A) H(34D) 2.9218 no 2_676
H(34A) H(36E) 3.1413 no 2_676
H(34A) H(36F) 3.3260 no 2_676
H(34A) H(39B) 3.4770 no 1_556
H(34A) H(41A) 3.4918 no 1_556
H(34B) C(34c) 3.5420 no 2_676
H(34B) C(36c) 3.5642 no 2_676
H(34B) H(34C) 2.9058 no 2_676
H(34B) H(34D) 3.3473 no 2_676
H(34B) H(36E) 3.4640 no 2_676
H(34B) H(36F) 2.8575 no 2_676
H(34B) H(40D) 2.6498 no 2_667
H(34B) H(40E) 3.0556 no 1_546
H(34B) H(42H) 3.3126 no 1_546
H(34C) C(32b) 3.3897 no 2_676
H(34C) C(34b) 3.5126 no 2_676
H(34C) C(40b) 3.3894 no 1_564
H(34C) C(41b) 3.1563 no 1_564
H(34C) C(42b) 3.3871 no 1_564
H(34C) H(32A) 2.6206 no 2_676
H(34C) H(32B) 3.3394 no 2_676
H(34C) H(34A) 3.2900 no 2_676
H(34C) H(34B) 2.9058 no 2_676
H(34C) H(40D) 2.7813 no 1_564
H(34C) H(41C) 2.5546 no 1_564
H(34C) H(42E) 2.8179 no 1_564
H(34D) C(34b) 3.5660 no 2_676
H(34D) C(39a) 3.5772 no 2_675
H(34D) C(40a) 3.2604 no 2_675
H(34D) C(41a) 3.5604 no 2_675
H(34D) H(32A) 3.2574 no 2_676
H(34D) H(32B) 3.1955 no 2_676
H(34D) H(34A) 2.9218 no 2_676
H(34D) H(34B) 3.3473 no 2_676
H(34D) H(38B) 3.5933 no 2_675
H(34D) H(39B) 3.0712 no 2_675
H(34D) H(40B) 2.5563 no 2_675
H(34D) H(41A) 3.0203 no 2_675
H(35A) H(21F) 3.0646 no 1_655
H(35A) H(27E) 2.9373 no 2_575
H(35A) H(29G) 3.2628 no 2_575
H(35A) H(41B) 2.7599 no 2_675
H(35B) C(38c) 3.5973 no 2_675
H(35B) C(39c) 3.4096 no 2_675
H(35B) C(40c) 3.4772 no 2_675
H(35B) H(27E) 3.0831 no 2_575
H(35B) H(28E) 2.9541 no 2_575
H(35B) H(29G) 3.3646 no 2_575
H(35B) H(38E) 2.9500 no 2_675
H(35B) H(39F) 2.8918 no 2_675
H(35B) H(40F) 2.7818 no 2_675
H(35C) C(22c) 3.3926 no 2_576
H(35C) C(24c) 3.2227 no 2_576
H(35C) H(22E) 2.9918 no 2_576
H(35C) H(22F) 2.9795 no 2_576
H(35C) H(24E) 2.7784 no 2_576
H(35C) H(24F) 2.7974 no 2_576
H(35C) H(25C) 3.0316 no 2_567
H(35C) H(27C) 3.5331 no 2_567
H(35C) H(27D) 3.0008 no 2_567
H(35D) C(27b) 3.5309 no 2_567
H(35D) C(39c) 3.4467 no 1_546
H(35D) C(40c) 3.3120 no 1_546
H(35D) C(41c) 3.4114 no 1_546
H(35D) H(25C) 3.2909 no 2_567
H(35D) H(25D) 3.1266 no 2_567
H(35D) H(27C) 2.9658 no 2_567
H(35D) H(27D) 3.2305 no 2_567
H(35D) H(39E) 2.7767 no 1_546
H(35D) H(40E) 2.8077 no 1_546
H(35D) H(41E) 2.7006 no 1_546
H(35E) C(26b) 3.5594 no 1_564
H(35E) C(38a) 3.5660 no 2_675
H(35E) H(26C) 2.9007 no 1_564
H(35E) H(26D) 3.3423 no 1_564
H(35E) H(27B) 3.2768 no 2_575
H(35E) H(28C) 3.4944 no 1_564
H(35E) H(28D) 3.0647 no 1_564
H(35E) H(38B) 2.6269 no 2_675
H(35E) H(40B) 3.1699 no 2_675
H(35F) C(26b) 3.5804 no 1_564
H(35F) H(21C) 3.0413 no 2_576
H(35F) H(26C) 3.3272 no 1_564
H(35F) H(26D) 2.9536 no 1_564
H(35F) H(28C) 3.0807 no 1_564
H(35F) H(28D) 3.4326 no 1_564
H(35F) H(39D) 2.7912 no 1_564
H(35F) H(40D) 3.5671 no 1_564
H(35F) H(41C) 2.7411 no 1_564
H(36A) C(21c) 3.5027 no 1_655
H(36A) C(23c) 3.3878 no 1_655
H(36A) C(24a) 3.5708 no 1_655
H(36A) H(21E) 3.0921 no 1_655
H(36A) H(21F) 3.0796 no 1_655
H(36A) H(23A) 2.9951 no 1_655
H(36A) H(23E) 2.9617 no 1_655
H(36A) H(23F) 2.9479 no 1_655
H(36A) H(24B) 3.0680 no 1_655
H(36A) H(25B) 2.9304 no 1_655
H(36B) C(37c) 3.4417 no 2_675
H(36B) H(23A) 2.9023 no 1_655
H(36B) H(24C) 3.3452 no 2_666
H(36B) H(25B) 2.7823 no 1_655
H(36B) H(37E) 2.5881 no 2_675
H(36B) H(38E) 3.3101 no 2_675
H(36B) H(39F) 3.0436 no 2_675
H(36C) C(24c) 3.4232 no 2_576
H(36C) C(36c) 3.4719 no 2_676
H(36C) C(38c) 3.5859 no 2_676
H(36C) H(24E) 2.6211 no 2_576
H(36C) H(24F) 3.4047 no 2_576
H(36C) H(26E) 2.8861 no 2_576
H(36C) H(36E) 2.9622 no 2_676
H(36C) H(36F) 3.1076 no 2_676
H(36C) H(38E) 3.1380 no 2_676
H(36C) H(38F) 3.1840 no 2_676
H(36D) H(36F) 2.9685 no 2_676
H(36D) H(38D) 2.7030 no 2_667
H(36D) H(38F) 2.8637 no 1_546
H(36D) H(38F) 3.0708 no 2_676
H(36D) H(39E) 3.5641 no 1_546
H(36D) H(40D) 3.5911 no 2_667
H(36D) H(40E) 2.9405 no 1_546
H(36E) C(37a) 3.5743 no 2_675
H(36E) C(38a) 3.3569 no 2_675
H(36E) C(39a) 3.4151 no 2_675
H(36E) H(34A) 3.1413 no 2_676
H(36E) H(34B) 3.4640 no 2_676
H(36E) H(36C) 2.9622 no 2_676
H(36E) H(37A) 2.9316 no 2_675
H(36E) H(38B) 2.8316 no 2_675
H(36E) H(39B) 2.7167 no 2_675
H(36F) C(34b) 3.5112 no 2_676
H(36F) C(36b) 3.4721 no 2_676
H(36F) C(38b) 3.4038 no 1_564
H(36F) C(39b) 3.2307 no 1_564
H(36F) C(40b) 3.3732 no 1_564
H(36F) H(34A) 3.3260 no 2_676
H(36F) H(34B) 2.8575 no 2_676
H(36F) H(36C) 3.1076 no 2_676
H(36F) H(36D) 2.9685 no 2_676
H(36F) H(38D) 2.7504 no 1_564
H(36F) H(39D) 2.7000 no 1_564
H(36F) H(40D) 2.7266 no 1_564
H(37A) C(26c) 3.5981 no 2_575
H(37A) C(38c) 3.4884 no 2_675
H(37A) H(25E) 3.1289 no 2_575
H(37A) H(26E) 2.9390 no 2_575
H(37A) H(27E) 3.3388 no 2_575
H(37A) H(36E) 2.9316 no 2_675
H(37A) H(37E) 3.2432 no 2_675
H(37A) H(38E) 2.6643 no 2_675
H(37B) H(23F) 2.9503 no 1_655
H(37B) H(25E) 2.9020 no 2_575
H(37B) H(27E) 3.1583 no 2_575
H(37B) H(39A) 2.7402 no 2_675
H(37B) H(41B) 2.9347 no 2_675
H(37C) C(24c) 3.5942 no 2_576
H(37C) C(26c) 3.3973 no 2_576
H(37C) H(23B) 3.4846 no 1_556
H(37C) H(23D) 2.9674 no 2_567
H(37C) H(24E) 3.3862 no 2_576
H(37C) H(24F) 2.9755 no 2_576
H(37C) H(25C) 2.9717 no 2_567
H(37C) H(25D) 3.5519 no 2_567
H(37C) H(26E) 3.1775 no 2_576
H(37C) H(26F) 2.7451 no 2_576
H(37D) C(23b) 3.5330 no 2_567
H(37D) C(25b) 3.4270 no 2_567
H(37D) C(37c) 3.4807 no 1_546
H(37D) C(38c) 3.3341 no 1_546
H(37D) C(39c) 3.4431 no 1_546
H(37D) H(23C) 3.0853 no 2_567
H(37D) H(23D) 3.1418 no 2_567
H(37D) H(25C) 3.1029 no 2_567
H(37D) H(25D) 2.8840 no 2_567
H(37D) H(37F) 2.8204 no 1_546
H(37D) H(38F) 2.8213 no 1_546
H(37D) H(39E) 2.7476 no 1_546
H(37E) C(24b) 3.5418 no 1_564
H(37E) C(36a) 3.4201 no 2_675
H(37E) C(37a) 3.5943 no 2_675
H(37E) H(24C) 2.9735 no 1_564
H(37E) H(24D) 3.2170 no 1_564
H(37E) H(26C) 3.0866 no 1_564
H(37E) H(26D) 3.4626 no 1_564
H(37E) H(36B) 2.5881 no 2_675
H(37E) H(37A) 3.2432 no 2_675
H(37E) H(38B) 2.9796 no 2_675
H(37F) H(23C) 2.8756 no 2_576
H(37F) H(24C) 3.5081 no 1_564
H(37F) H(24D) 2.9515 no 1_564
H(37F) H(26C) 3.5407 no 1_564
H(37F) H(26D) 3.1458 no 1_564
H(37F) H(37D) 2.8204 no 1_564
H(37F) H(38D) 3.5124 no 1_564
H(37F) H(39D) 2.7507 no 1_564
H(38A) C(23c) 3.3935 no 1_655
H(38A) C(25c) 3.3229 no 1_655
H(38A) C(26a) 3.5891 no 1_655
H(38A) H(23E) 2.9966 no 1_655
H(38A) H(23F) 2.9690 no 1_655
H(38A) H(25B) 3.1173 no 1_655
H(38A) H(25E) 2.8741 no 1_655
H(38A) H(25F) 2.9314 no 1_655
H(38A) H(26B) 3.0579 no 1_655
H(38A) H(27B) 2.8938 no 1_655
H(38B) C(35c) 3.3303 no 2_675
H(38B) C(36c) 3.3412 no 2_675
H(38B) H(25B) 2.9462 no 1_655
H(38B) H(27B) 2.7256 no 1_655
H(38B) H(34D) 3.5933 no 2_675
H(38B) H(35E) 2.6269 no 2_675
H(38B) H(36E) 2.8316 no 2_675
H(38B) H(37E) 2.9796 no 2_675
H(38C) C(26c) 3.2975 no 2_576
H(38C) C(28c) 3.5291 no 2_576
H(38C) C(38c) 3.4873 no 2_676
H(38C) H(26E) 2.6755 no 2_576
H(38C) H(26F) 3.0472 no 2_576
H(38C) H(28E) 2.9787 no 2_576
H(38C) H(28F) 3.2788 no 2_576
H(38C) H(38E) 3.0433 no 2_676
H(38C) H(38F) 3.0521 no 2_676
H(38C) H(40E) 3.1434 no 2_676
H(38C) H(40F) 3.2358 no 2_676
H(38D) H(36D) 2.7030 no 2_667
H(38D) H(36F) 2.7504 no 1_546
H(38D) H(37F) 3.5124 no 1_546
H(38D) H(38D) 3.5791 no 2_667
H(38D) H(38F) 2.7525 no 1_546
H(38D) H(38F) 3.0317 no 2_676
H(38D) H(40E) 3.1922 no 2_676
H(38E) C(37a) 3.5006 no 2_675
H(38E) H(26E) 3.2244 no 1_655
H(38E) H(35B) 2.9500 no 2_675
H(38E) H(36B) 3.3101 no 2_675
H(38E) H(36C) 3.1380 no 2_676
H(38E) H(37A) 2.6643 no 2_675
H(38E) H(38C) 3.0433 no 2_676
H(38F) C(36b) 3.5061 no 1_564
H(38F) C(36b) 3.5541 no 2_676
H(38F) C(37b) 3.3381 no 1_564
H(38F) C(38b) 3.4346 no 1_564
H(38F) C(38b) 3.4822 no 2_676
H(38F) H(36C) 3.1840 no 2_676
H(38F) H(36D) 2.8637 no 1_564
H(38F) H(36D) 3.0708 no 2_676
H(38F) H(37D) 2.8213 no 1_564
H(38F) H(38C) 3.0521 no 2_676
H(38F) H(38D) 2.7525 no 1_564
H(38F) H(38D) 3.0317 no 2_676
H(39A) H(23F) 2.8429 no 2_575
H(39A) H(24E) 3.5871 no 2_575
H(39A) H(25E) 2.9836 no 1_655
H(39A) H(25E) 3.0629 no 2_575
H(39A) H(37B) 2.7402 no 2_675
H(39A) H(39A) 2.9674 no 2_675
H(39B) C(24c) 3.5833 no 2_575
H(39B) H(23F) 3.1260 no 2_575
H(39B) H(24E) 2.9103 no 2_575
H(39B) H(25E) 3.3647 no 2_575
H(39B) H(34A) 3.4770 no 1_554
H(39B) H(34D) 3.0712 no 2_675
H(39B) H(36E) 2.7167 no 2_675
H(39C) H(19A) 3.0407 no 1_556
H(39C) H(21B) 2.9184 no 1_556
H(39C) H(21D) 2.9746 no 2_567
H(39C) H(23C) 3.5403 no 2_567
H(39C) H(23D) 2.9035 no 2_567
H(39C) H(26F) 3.1865 no 2_576
H(39C) H(28F) 2.9847 no 2_576
H(39D) C(23b) 3.4833 no 2_567
H(39D) C(35c) 3.4264 no 1_546
H(39D) C(36c) 3.2459 no 1_546
H(39D) C(37c) 3.4014 no 1_546
H(39D) H(21C) 3.1430 no 2_567
H(39D) H(21D) 3.2729 no 2_567
H(39D) H(23C) 2.9632 no 2_567
H(39D) H(23D) 3.1247 no 2_567
H(39D) H(35F) 2.7912 no 1_546
H(39D) H(36F) 2.7000 no 1_546
H(39D) H(37F) 2.7507 no 1_546
H(39E) H(22C) 2.9631 no 1_564
H(39E) H(24D) 3.1626 no 1_564
H(39E) H(25D) 2.8026 no 2_576
H(39E) H(35D) 2.7767 no 1_564
H(39E) H(36D) 3.5641 no 1_564
H(39E) H(37D) 2.7476 no 1_564
H(39F) C(22b) 3.4329 no 1_564
H(39F) C(34a) 3.4529 no 2_675
H(39F) C(35a) 3.4219 no 2_675
H(39F) H(22C) 3.0536 no 1_564
H(39F) H(22D) 2.9231 no 1_564
H(39F) H(24C) 3.1154 no 1_564
H(39F) H(24D) 3.2940 no 1_564
H(39F) H(35B) 2.8918 no 2_675
H(39F) H(36B) 3.0436 no 2_675
H(40A) C(25c) 3.3120 no 1_655
H(40A) C(27c) 3.3535 no 1_655
H(40A) H(25E) 2.8471 no 1_655
H(40A) H(25F) 2.9444 no 1_655
H(40A) H(27B) 3.0983 no 1_655
H(40A) H(27E) 2.9024 no 1_655
H(40A) H(27F) 2.9769 no 1_655
H(40A) H(28A) 3.1543 no 1_655
H(40A) H(29A) 2.9921 no 1_655
H(40B) C(33c) 3.3487 no 2_675
H(40B) C(34c) 3.2152 no 2_675
H(40B) H(27B) 2.8689 no 1_655
H(40B) H(29A) 2.7485 no 1_655
H(40B) H(32C) 3.3699 no 2_675
H(40B) H(33C) 2.7886 no 2_675
H(40B) H(34D) 2.5563 no 2_675
H(40B) H(35E) 3.1699 no 2_675
H(40C) C(28c) 3.2189 no 2_576
H(40C) C(40c) 3.5345 no 2_676
H(40C) H(28E) 2.8402 no 2_576
H(40C) H(28F) 2.7105 no 2_576
H(40C) H(29I) 3.5286 no 2_576
H(40C) H(40E) 3.0325 no 2_676
H(40C) H(40F) 3.1425 no 2_676
H(40C) H(42G) 3.4034 no 2_676
H(40C) H(42H) 3.2094 no 2_676
H(40D) C(36c) 3.5998 no 1_546
H(40D) H(32A) 3.4108 no 2_667
H(40D) H(34B) 2.6498 no 2_667
H(40D) H(34C) 2.7813 no 1_546
H(40D) H(35F) 3.5671 no 1_546
H(40D) H(36D) 3.5911 no 2_667
H(40D) H(36F) 2.7266 no 1_546
H(40D) H(40E) 3.0076 no 2_676
H(40D) H(42H) 3.2799 no 2_676
H(40E) C(35b) 3.4003 no 1_564
H(40E) C(36b) 3.5799 no 1_564
H(40E) C(38b) 3.5897 no 2_676
H(40E) C(40b) 3.4610 no 2_676
H(40E) H(33B) 3.5589 no 1_564
H(40E) H(34B) 3.0556 no 1_564
H(40E) H(35D) 2.8077 no 1_564
H(40E) H(36D) 2.9405 no 1_564
H(40E) H(38C) 3.1434 no 2_676
H(40E) H(38D) 3.1922 no 2_676
H(40E) H(40C) 3.0325 no 2_676
H(40E) H(40D) 3.0076 no 2_676
H(40F) C(28c) 3.5121 no 1_655
H(40F) H(28E) 2.5432 no 1_655
H(40F) H(35B) 2.7818 no 2_675
H(40F) H(38C) 3.2358 no 2_676
H(40F) H(40C) 3.1425 no 2_676
H(41A) C(22c) 3.5974 no 2_575
H(41A) H(21F) 3.1371 no 2_575
H(41A) H(22F) 2.9380 no 2_575
H(41A) H(23F) 3.3152 no 2_575
H(41A) H(32B) 3.3457 no 1_554
H(41A) H(32C) 3.3386 no 2_675
H(41A) H(34A) 3.4918 no 1_554
H(41A) H(34D) 3.0203 no 2_675
H(41B) H(21F) 2.8451 no 2_575
H(41B) H(22F) 3.5731 no 2_575
H(41B) H(23F) 2.9387 no 2_575
H(41B) H(27E) 3.1163 no 1_655
H(41B) H(35A) 2.7599 no 2_675
H(41B) H(37B) 2.9347 no 2_675
H(41C) C(33c) 3.5048 no 1_546
H(41C) C(34c) 3.1832 no 1_546
H(41C) C(35c) 3.3626 no 1_546
H(41C) H(19C) 3.2838 no 2_567
H(41C) H(21C) 3.0297 no 2_567
H(41C) H(21D) 3.2904 no 2_567
H(41C) H(33D) 2.9567 no 1_546
H(41C) H(34C) 2.5546 no 1_546
H(41C) H(35F) 2.7411 no 1_546
H(41D) C(17a) 3.2320 no 1_556
H(41D) C(18a) 3.5706 no 1_556
H(41D) C(19a) 3.2626 no 1_556
H(41D) C(21b) 3.5563 no 2_567
H(41D) H(17A) 3.4284 no 1_556
H(41D) H(17B) 2.4040 no 1_556
H(41D) H(19A) 2.3533 no 1_556
H(41D) H(19C) 3.5319 no 2_567
H(41D) H(19D) 3.1298 no 2_567
H(41D) H(21C) 3.4046 no 2_567
H(41D) H(21D) 2.8602 no 2_567
H(41D) H(28F) 3.5196 no 2_576
H(41E) C(33b) 3.5265 no 1_564
H(41E) C(35b) 3.5927 no 1_564
H(41E) H(20D) 2.9435 no 1_564
H(41E) H(22C) 3.1268 no 1_564
H(41E) H(27C) 2.7673 no 2_576
H(41E) H(33B) 2.6145 no 1_564
H(41E) H(35D) 2.7006 no 1_564
H(41F) C(20b) 3.2673 no 1_564
H(41F) C(22b) 3.4524 no 1_564
H(41F) C(33a) 3.0132 no 2_675
H(41F) H(20C) 2.8070 no 1_564
H(41F) H(20D) 2.8453 no 1_564
H(41F) H(22C) 3.0598 no 1_564
H(41F) H(22D) 3.0183 no 1_564
H(42A) F(8) 3.4453 no 2_675
H(42A) C(31c) 3.5105 no 2_675
H(42A) C(32c) 3.2795 no 2_675
H(42A) H(4A) 3.1478 no 2_675
H(42A) H(29A) 2.9503 no 1_655
H(42A) H(30E) 3.1795 no 2_675
H(42A) H(31C) 3.0799 no 2_675
H(42A) H(32C) 2.4900 no 2_675
H(42A) H(33C) 3.5459 no 2_675
H(42B) C(27c) 3.3054 no 1_655
H(42B) C(29c) 3.3863 no 1_655
H(42B) H(4A) 3.1102 no 2_675
H(42B) H(27E) 2.7979 no 1_655
H(42B) H(27F) 2.9698 no 1_655
H(42B) H(29A) 3.2681 no 1_655
H(42B) H(29G) 2.9143 no 1_655
H(42B) H(29H) 3.0896 no 1_655
H(42C) F(8) 2.9596 no 2_675
H(42C) H(4A) 3.3313 no 2_675
H(42C) H(21F) 3.5038 no 2_575
H(42C) H(30A) 3.4062 no 2_675
H(42D) C(4a) 3.4929 no 2_667
H(42D) C(17a) 3.5479 no 1_556
H(42D) H(4) 2.6441 no 2_667
H(42D) H(10B) 3.5901 no 1_556
H(42D) H(17B) 2.5931 no 1_556
H(42D) H(29I) 3.5993 no 2_576
H(42D) H(42G) 3.3408 no 2_676
H(42D) H(42H) 3.1044 no 2_676
H(42E) F(3) 3.4021 no 1_556
H(42E) C(30b) 3.5465 no 2_667
H(42E) C(32b) 3.3309 no 2_667
H(42E) H(4) 3.3397 no 2_667
H(42E) H(30D) 2.6741 no 2_667
H(42E) H(32A) 2.4018 no 2_667
H(42E) H(32D) 3.0148 no 1_546
H(42E) H(34C) 2.8179 no 1_546
H(42E) H(42H) 3.0344 no 2_676
H(42F) P(1) 3.4547 no 1_556
H(42F) F(1) 3.3870 no 1_556
H(42F) F(3) 2.7033 no 1_556
H(42F) F(6) 2.5584 no 1_556
H(42F) C(17a) 3.5008 no 1_556
H(42F) H(17B) 2.6250 no 1_556
H(42F) H(30D) 3.3169 no 2_667
H(42F) H(32D) 3.3051 no 1_546
H(42G) C(3a) 3.5321 no 1_564
H(42G) C(4a) 3.4897 no 1_564
H(42G) H(3) 2.9072 no 1_564
H(42G) H(4) 2.8318 no 1_564
H(42G) H(28E) 3.5665 no 1_655
H(42G) H(29I) 3.1801 no 1_655
H(42G) H(40C) 3.4034 no 2_676
H(42G) H(42D) 3.3408 no 2_676
H(42H) C(31b) 3.5889 no 1_564
H(42H) C(32b) 3.4721 no 1_564
H(42H) C(33b) 3.3416 no 1_564
H(42H) C(42b) 3.4895 no 2_676
H(42H) H(4) 3.0233 no 1_564
H(42H) H(31A) 2.8864 no 1_564
H(42H) H(32A) 3.1061 no 1_564
H(42H) H(33B) 2.6602 no 1_564
H(42H) H(34B) 3.3126 no 1_564
H(42H) H(40C) 3.2094 no 2_676
H(42H) H(40D) 3.2799 no 2_676
H(42H) H(42D) 3.1044 no 2_676
H(42H) H(42E) 3.0344 no 2_676
H(42I) C(3a) 3.2148 no 1_564
H(42I) C(4a) 3.3635 no 1_564
H(42I) H(3) 2.5445 no 1_564
H(42I) H(4) 2.8714 no 1_564
H(42I) H(18C) 3.4492 no 1_564
H(42I) H(20D) 3.4185 no 1_564
H(42I) H(31A) 2.9432 no 1_564
H(42I) H(33B) 3.2338 no 1_564

loop_
_geom_torsion_atom_site_label_1
_geom_torsion_atom_site_label_2
_geom_torsion_atom_site_label_3
_geom_torsion_atom_site_label_4
_geom_torsion
_geom_torsion_publ_flag
S(1a) Au(1) S(2a) C(6a) -0.58(10) no
S(2a) Au(1) S(1a) C(1a) 1.33(10) no
S(1a) Au(1) N(1a) C(7a) 2.1(5) no
S(1a) Au(1) N(1a) C(11a) 177.7(4) no
N(1a) Au(1) S(1a) C(1a) -177.5(2) no
S(2a) Au(1) N(2a) C(12a) -178.0(4) no
S(2a) Au(1) N(2a) C(16a) 1.9(5) no
N(2a) Au(1) S(2a) C(6a) 179.14(19) no
N(1a) Au(1) N(2a) C(12a) 0.9(4) no
N(1a) Au(1) N(2a) C(16a) -179.3(6) no
N(2a) Au(1) N(1a) C(7a) -177.8(6) no
N(2a) Au(1) N(1a) C(11a) -2.1(4) no
S(1b) Au(2) S(2b) C(6b) -0.22(10) no
S(2b) Au(2) S(1b) C(1b) -0.19(10) no
S(1b) Au(2) N(1b) C(7b) 5.3(5) no
S(1b) Au(2) N(1b) C(11b) -176.5(3) no
N(1b) Au(2) S(1b) C(1b) 179.35(17) no
S(2b) Au(2) N(2b) C(12b) 177.0(4) no
S(2b) Au(2) N(2b) C(16b) -2.0(5) no
N(2b) Au(2) S(2b) C(6b) -179.32(18) no
N(1b) Au(2) N(2b) C(12b) -2.7(4) no
N(1b) Au(2) N(2b) C(16b) 178.4(5) no
N(2b) Au(2) N(1b) C(7b) -175.5(5) no
N(2b) Au(2) N(1b) C(11b) 2.6(4) no
S(1c) Au(3) S(2c) C(6c) -1.68(9) no
S(2c) Au(3) S(1c) C(1c) 2.22(9) no
S(1c) Au(3) N(1c) C(7c) 0.8(5) no
S(1c) Au(3) N(1c) C(11c) -176.8(3) no
N(1c) Au(3) S(1c) C(1c) -177.93(17) no
S(2c) Au(3) N(2c) C(12c) 178.5(4) no
S(2c) Au(3) N(2c) C(16c) -1.9(5) no
N(2c) Au(3) S(2c) C(6c) 178.85(18) no
N(1c) Au(3) N(2c) C(12c) -1.3(4) no
N(1c) Au(3) N(2c) C(16c) 178.2(5) no
N(2c) Au(3) N(1c) C(7c) -179.8(5) no
N(2c) Au(3) N(1c) C(11c) 2.7(4) no
Au(1) S(1a) C(1a) C(2a) 179.3(4) no
Au(1) S(1a) C(1a) C(6a) -2.2(6) no
Au(2) S(1b) C(1b) C(2b) -179.2(4) no
Au(2) S(1b) C(1b) C(6b) 0.8(6) no
Au(3) S(1c) C(1c) C(2c) 179.4(4) no
Au(3) S(1c) C(1c) C(6c) -2.7(6) no
Au(1) S(2a) C(6a) C(1a) -0.6(6) no
Au(1) S(2a) C(6a) C(5a) -179.8(4) no
Au(2) S(2b) C(6b) C(1b) 0.8(6) no
Au(2) S(2b) C(6b) C(5b) 179.0(5) no
Au(3) S(2c) C(6c) C(1c) 0.6(6) no
Au(3) S(2c) C(6c) C(5c) -178.5(4) no
P(3b) P(3a) F(13) P(3b) 0.0(5) no
F(13) P(3a) P(3b) F(13) 0.0(4) no
F(13) P(3a) P(3b) F(14) -101.9(6) no
F(13) P(3a) P(3b) F(15) 104.6(6) no
F(13) P(3a) P(3b) F(16b) 72.0(10) no
F(13) P(3a) P(3b) F(17b) -73.2(12) no
F(13) P(3a) P(3b) F(18a) -177.3(7) no
F(13) P(3a) P(3b) F(18b) 170.0(9) no
P(3b) P(3a) F(14) P(3b) 0.0(6) no
P(3b) P(3a) F(14) F(17b) -18.6(8) no
F(14) P(3a) P(3b) F(13) 101.9(7) no
F(14) P(3a) P(3b) F(14) 0.0(6) no
F(14) P(3a) P(3b) F(15) -153.5(9) no
F(14) P(3a) P(3b) F(16b) 173.9(14) no
F(14) P(3a) P(3b) F(17b) 28.6(11) no
F(14) P(3a) P(3b) F(18a) -75.4(8) no
F(14) P(3a) P(3b) F(18b) -88.1(9) no
P(3b) P(3a) F(15) P(3b) 0.0(6) no
P(3b) P(3a) F(15) F(16a) 155.4(9) no
P(3b) P(3a) F(15) F(16b) 22.5(8) no
F(15) P(3a) P(3b) F(13) -104.6(9) no
F(15) P(3a) P(3b) F(14) 153.5(10) no
F(15) P(3a) P(3b) F(15) 0.0(8) no
F(15) P(3a) P(3b) F(16b) -32.6(12) no
F(15) P(3a) P(3b) F(17b) -177.9(16) no
F(15) P(3a) P(3b) F(18a) 78.1(10) no
F(15) P(3a) P(3b) F(18b) 65.4(11) no
P(3b) P(3a) F(16a) F(15) -28.4(12) no
F(16a) P(3a) P(3b) F(13) -74.8(13) no
F(16a) P(3a) P(3b) F(14) -176.7(13) no
F(16a) P(3a) P(3b) F(15) 29.8(13) no
F(16a) P(3a) P(3b) F(16b) -2.8(19) no
F(16a) P(3a) P(3b) F(17b) -148.0(13) no
F(16a) P(3a) P(3b) F(18a) 107.9(14) no
F(16a) P(3a) P(3b) F(18b) 95.2(14) no
F(17a) P(3a) P(3b) F(13) 70.1(15) no
F(17a) P(3a) P(3b) F(14) -31.7(15) no
F(17a) P(3a) P(3b) F(15) 174.8(15) no
F(17a) P(3a) P(3b) F(16b) 142.1(14) no
F(17a) P(3a) P(3b) F(17b) -3(3) no
F(17a) P(3a) P(3b) F(18a) -107.2(16) no
F(17a) P(3a) P(3b) F(18b) -119.9(15) no
P(3b) P(3a) F(18a) P(3b) 0.0(5) no
F(18a) P(3a) P(3b) F(13) 177.3(8) no
F(18a) P(3a) P(3b) F(14) 75.4(8) no
F(18a) P(3a) P(3b) F(15) -78.1(8) no
F(18a) P(3a) P(3b) F(16b) -110.7(11) no
F(18a) P(3a) P(3b) F(17b) 104.1(13) no
F(18a) P(3a) P(3b) F(18a) 0.0(6) no
F(18a) P(3a) P(3b) F(18b) -12.7(11) no
F(13) P(3a) F(14) P(3b) 67.6(6) no
F(13) P(3a) F(14) F(17b) 48.9(9) no
F(14) P(3a) F(13) P(3b) -54.8(6) no
F(13) P(3a) F(15) P(3b) -66.3(7) no
F(13) P(3a) F(15) F(16a) 89.1(6) no
F(13) P(3a) F(15) F(16b) -43.8(11) no
F(15) P(3a) F(13) P(3b) 60.5(9) no
F(13) P(3a) F(16a) F(15) -94.0(7) no
F(16a) P(3a) F(13) P(3b) 130.7(10) no
F(17a) P(3a) F(13) P(3b) -139.3(9) no
F(14) P(3a) F(15) P(3b) 24.4(9) no
F(14) P(3a) F(15) F(16a) 179.8(8) no
F(14) P(3a) F(15) F(16b) 46.9(13) no
F(15) P(3a) F(14) P(3b) -26.3(10) no
F(15) P(3a) F(14) F(17b) -45.0(13) no
F(17a) P(3a) F(14) P(3b) 158.5(10) no
F(17a) P(3a) F(14) F(17b) 139.8(11) no
F(14) P(3a) F(18a) P(3b) 54.1(7) no
F(18a) P(3a) F(14) P(3b) -110.0(9) no
F(18a) P(3a) F(14) F(17b) -128.7(10) no
F(15) P(3a) F(16a) F(15) 0.0(8) no
F(16a) P(3a) F(15) P(3b) -155.4(11) no
F(16a) P(3a) F(15) F(16a) 0.0(8) no
F(16a) P(3a) F(15) F(16b) -132.9(13) no
F(17a) P(3a) F(15) P(3b) -170(4) no
F(17a) P(3a) F(15) F(16a) -14(4) no
F(17a) P(3a) F(15) F(16b) -147(3) no
F(15) P(3a) F(18a) P(3b) -61.7(9) no
F(18a) P(3a) F(15) P(3b) 108.2(9) no
F(18a) P(3a) F(15) F(16a) -96.4(8) no
F(18a) P(3a) F(15) F(16b) 130.7(11) no
F(17a) P(3a) F(16a) F(15) 175.1(10) no
F(16a) P(3a) F(18a) P(3b) -131.4(11) no
F(18a) P(3a) F(16a) F(15) 84.0(8) no
F(17a) P(3a) F(18a) P(3b) 138.5(10) no
P(3a) P(3b) F(13) P(3a) 0.0(4) no
P(3a) P(3b) F(14) P(3a) 0.0(4) no
P(3a) P(3b) F(14) F(17b) 159.2(9) no
P(3a) P(3b) F(15) P(3a) 0.0(4) no
P(3a) P(3b) F(15) F(16a) -23.1(9) no
P(3a) P(3b) F(15) F(16b) -154.2(10) no
P(3a) P(3b) F(16b) F(15) 29.6(13) no
P(3a) P(3b) F(17b) F(14) -30(3) no
P(3a) P(3b) F(18a) P(3a) 0.0(5) no
F(13) P(3b) F(14) P(3a) -62.7(6) no
F(13) P(3b) F(14) F(17b) 96.5(7) no
F(14) P(3b) F(13) P(3a) 71.1(8) no
F(13) P(3b) F(15) P(3a) 61.3(7) no
F(13) P(3b) F(15) F(16a) 38.2(11) no
F(13) P(3b) F(15) F(16b) -93.0(7) no
F(15) P(3b) F(13) P(3a) -58.5(9) no
F(13) P(3b) F(16b) F(15) 89.3(7) no
F(16b) P(3b) F(13) P(3a) -132.4(11) no
F(13) P(3b) F(17b) F(14) -91.2(10) no
F(17b) P(3b) F(13) P(3a) 138.8(17) no
F(13) P(3b) F(18a) P(3a) -2.6(7) no
F(18a) P(3b) F(13) P(3a) 1.9(5) no
F(14) P(3b) F(15) P(3a) -33.9(15) no
F(14) P(3b) F(15) F(16a) -57.0(19) no
F(14) P(3b) F(15) F(16b) 171.9(16) no
F(15) P(3b) F(14) P(3a) 30.6(14) no
F(15) P(3b) F(14) F(17b) -170.1(16) no
F(14) P(3b) F(16b) F(15) -165(4) no
F(16b) P(3b) F(14) P(3a) -169(4) no
F(16b) P(3b) F(14) F(17b) -9(4) no
F(14) P(3b) F(17b) F(14) 0.0(7) no
F(17b) P(3b) F(14) P(3a) -159(2) no
F(17b) P(3b) F(14) F(17b) -0.0(19) no
F(14) P(3b) F(18a) P(3a) -90.0(10) no
F(18a) P(3b) F(14) P(3a) 44.7(6) no
F(18a) P(3b) F(14) F(17b) -156.0(8) no
F(18b) P(3b) F(14) P(3a) 117.4(12) no
F(18b) P(3b) F(14) F(17b) -83.4(11) no
F(15) P(3b) F(16b) F(15) -0.0(8) no
F(16b) P(3b) F(15) P(3a) 154.2(14) no
F(16b) P(3b) F(15) F(16a) 131.1(15) no
F(16b) P(3b) F(15) F(16b) 0.0(11) no
F(15) P(3b) F(18a) P(3a) 77.7(11) no
F(18a) P(3b) F(15) P(3a) -48.9(7) no
F(18a) P(3b) F(15) F(16a) -72.0(11) no
F(18a) P(3b) F(15) F(16b) 156.9(10) no
F(18b) P(3b) F(15) P(3a) -126.1(13) no
F(18b) P(3b) F(15) F(16a) -149.2(14) no
F(18b) P(3b) F(15) F(16b) 79.7(12) no
F(16b) P(3b) F(17b) F(14) 176.2(15) no
F(17b) P(3b) F(16b) F(15) -173.3(19) no
F(16b) P(3b) F(18a) P(3a) 107.4(17) no
F(18a) P(3b) F(16b) F(15) -27.0(14) no
F(18b) P(3b) F(16b) F(15) -87.0(11) no
F(17b) P(3b) F(18a) P(3a) -119(3) no
F(18a) P(3b) F(17b) F(14) 30(3) no
F(18b) P(3b) F(17b) F(14) 97.6(13) no
F(18b) P(3b) F(18a) P(3a) 168.4(13) no
P(3a) F(14) F(17b) P(3b) 16.1(15) no
P(3b) F(14) F(17b) P(3b) 0.0(6) no
P(3a) F(15) F(16a) P(3a) 0.0(4) no
P(3a) F(15) F(16b) P(3b) -21.8(11) no
P(3b) F(15) F(16a) P(3a) 21.3(10) no
P(3b) F(15) F(16b) P(3b) 0.0(6) no
F(16a) F(15) F(16b) P(3b) -88.3(19) no
F(16b) F(15) F(16a) P(3a) 86.0(19) no
Au(1) N(1a) C(7a) C(8a) 175.5(5) no
Au(1) N(1a) C(11a) C(10a) -175.4(5) no
Au(1) N(1a) C(11a) C(12a) 3.0(8) no
C(7a) N(1a) C(11a) C(10a) 0.5(11) no
C(7a) N(1a) C(11a) C(12a) 178.9(7) no
C(11a) N(1a) C(7a) C(8a) 0.1(12) no
Au(2) N(1b) C(7b) C(8b) -179.6(4) no
Au(2) N(1b) C(11b) C(10b) 178.3(4) no
Au(2) N(1b) C(11b) C(12b) -2.1(7) no
C(7b) N(1b) C(11b) C(10b) -3.3(9) no
C(7b) N(1b) C(11b) C(12b) 176.3(6) no
C(11b) N(1b) C(7b) C(8b) 2.3(10) no
Au(3) N(1c) C(7c) C(8c) -174.2(5) no
Au(3) N(1c) C(11c) C(10c) 174.3(5) no
Au(3) N(1c) C(11c) C(12c) -3.6(7) no
C(7c) N(1c) C(11c) C(10c) -3.4(10) no
C(7c) N(1c) C(11c) C(12c) 178.7(6) no
C(11c) N(1c) C(7c) C(8c) 3.2(11) no
Au(1) N(2a) C(12a) C(11a) 0.5(8) no
Au(1) N(2a) C(12a) C(13a) 178.6(5) no
Au(1) N(2a) C(16a) C(15a) -178.2(5) no
C(12a) N(2a) C(16a) C(15a) 1.7(12) no
C(16a) N(2a) C(12a) C(11a) -179.4(7) no
C(16a) N(2a) C(12a) C(13a) -1.3(11) no
Au(2) N(2b) C(12b) C(11b) 2.4(7) no
Au(2) N(2b) C(12b) C(13b) -177.0(5) no
Au(2) N(2b) C(16b) C(15b) 176.6(4) no
C(12b) N(2b) C(16b) C(15b) -2.3(10) no
C(16b) N(2b) C(12b) C(11b) -178.6(6) no
C(16b) N(2b) C(12b) C(13b) 2.0(10) no
Au(3) N(2c) C(12c) C(11c) -0.1(8) no
Au(3) N(2c) C(12c) C(13c) 178.0(5) no
Au(3) N(2c) C(16c) C(15c) -178.4(4) no
C(12c) N(2c) C(16c) C(15c) 1.1(11) no
C(16c) N(2c) C(12c) C(11c) -179.7(6) no
C(16c) N(2c) C(12c) C(13c) -1.5(10) no
S(1a) C(1a) C(2a) C(3a) 179.9(5) no
S(1a) C(1a) C(6a) S(2a) 2.0(9) no
S(1a) C(1a) C(6a) C(5a) -178.9(4) no
C(2a) C(1a) C(6a) S(2a) -179.5(6) no
C(2a) C(1a) C(6a) C(5a) -0.4(10) no
C(6a) C(1a) C(2a) C(3a) 1.4(11) no
S(1b) C(1b) C(2b) C(3b) 179.3(5) no
S(1b) C(1b) C(6b) S(2b) -1.1(10) no
S(1b) C(1b) C(6b) C(5b) -179.3(5) no
C(2b) C(1b) C(6b) S(2b) 178.8(6) no
C(2b) C(1b) C(6b) C(5b) 0.6(11) no
C(6b) C(1b) C(2b) C(3b) -0.6(11) no
S(1c) C(1c) C(2c) C(3c) 178.9(5) no
S(1c) C(1c) C(6c) S(2c) 1.4(9) no
S(1c) C(1c) C(6c) C(5c) -179.5(5) no
C(2c) C(1c) C(6c) S(2c) 179.3(6) no
C(2c) C(1c) C(6c) C(5c) -1.6(10) no
C(6c) C(1c) C(2c) C(3c) 0.9(11) no
C(1a) C(2a) C(3a) C(4a) -2.0(13) no
C(1b) C(2b) C(3b) C(4b) 0.9(12) no
C(1c) C(2c) C(3c) C(4c) -1.1(12) no
C(2a) C(3a) C(4a) C(5a) 1.7(13) no
C(2b) C(3b) C(4b) C(5b) -1.2(12) no
C(2c) C(3c) C(4c) C(5c) 1.9(12) no
C(3a) C(4a) C(5a) C(6a) -0.6(13) no
C(3b) C(4b) C(5b) C(6b) 1.2(12) no
C(3c) C(4c) C(5c) C(6c) -2.6(12) no
C(4a) C(5a) C(6a) S(2a) 179.2(7) no
C(4a) C(5a) C(6a) C(1a) -0.0(11) no
C(4b) C(5b) C(6b) S(2b) -179.2(7) no
C(4b) C(5b) C(6b) C(1b) -0.9(12) no
C(4c) C(5c) C(6c) S(2c) -178.4(6) no
C(4c) C(5c) C(6c) C(1c) 2.5(11) no
N(1a) C(7a) C(8a) C(9a) -2.8(15) no
N(1b) C(7b) C(8b) C(9b) -0.7(11) no
N(1c) C(7c) C(8c) C(9c) -1.3(12) no
C(7a) C(8a) C(9a) C(10a) 4.4(14) no
C(7a) C(8a) C(9a) C(17a) -178.7(9) no
C(7b) C(8b) C(9b) C(10b) 0.1(11) no
C(7b) C(8b) C(9b) C(17b) 176.3(6) no
C(7c) C(8c) C(9c) C(10c) -0.3(12) no
C(7c) C(8c) C(9c) C(17c) 178.4(7) no
C(8a) C(9a) C(10a) C(11a) -3.8(13) no
C(8a) C(9a) C(17a) C(18a) 122.9(12) no
C(10a) C(9a) C(17a) C(18a) -60.4(14) no
C(17a) C(9a) C(10a) C(11a) 179.1(8) no
C(8b) C(9b) C(10b) C(11b) -1.1(11) no
C(8b) C(9b) C(17b) C(18b) 152.5(7) no
C(10b) C(9b) C(17b) C(18b) -31.5(11) no
C(17b) C(9b) C(10b) C(11b) -177.4(7) no
C(8c) C(9c) C(10c) C(11c) -0.0(11) no
C(8c) C(9c) C(17c) C(18c) 116.1(9) no
C(10c) C(9c) C(17c) C(18c) -65.3(10) no
C(17c) C(9c) C(10c) C(11c) -178.8(7) no
C(9a) C(10a) C(11a) N(1a) 1.5(13) no
C(9a) C(10a) C(11a) C(12a) -176.8(8) no
C(9b) C(10b) C(11b) N(1b) 2.9(11) no
C(9b) C(10b) C(11b) C(12b) -176.7(6) no
C(9c) C(10c) C(11c) N(1c) 1.9(11) no
C(9c) C(10c) C(11c) C(12c) 179.6(7) no
N(1a) C(11a) C(12a) N(2a) -2.4(10) no
N(1a) C(11a) C(12a) C(13a) 179.6(7) no
C(10a) C(11a) C(12a) N(2a) 176.0(8) no
C(10a) C(11a) C(12a) C(13a) -2.0(13) no
N(1b) C(11b) C(12b) N(2b) -0.2(9) no
N(1b) C(11b) C(12b) C(13b) 179.2(6) no
C(10b) C(11b) C(12b) N(2b) 179.4(6) no
C(10b) C(11b) C(12b) C(13b) -1.2(11) no
N(1c) C(11c) C(12c) N(2c) 2.5(10) no
N(1c) C(11c) C(12c) C(13c) -175.5(6) no
C(10c) C(11c) C(12c) N(2c) -175.3(7) no
C(10c) C(11c) C(12c) C(13c) 6.7(11) no
N(2a) C(12a) C(13a) C(14a) 0.7(13) no
C(11a) C(12a) C(13a) C(14a) 178.7(7) no
N(2b) C(12b) C(13b) C(14b) -1.4(11) no
C(11b) C(12b) C(13b) C(14b) 179.3(6) no
N(2c) C(12c) C(13c) C(14c) 1.0(11) no
C(11c) C(12c) C(13c) C(14c) 179.0(6) no
C(12a) C(13a) C(14a) C(15a) -0.6(13) no
C(12a) C(13a) C(14a) C(30a) -177.2(8) no
C(12b) C(13b) C(14b) C(15b) 1.0(11) no
C(12b) C(13b) C(14b) C(30b) -176.7(6) no
C(12c) C(13c) C(14c) C(15c) 0.0(11) no
C(12c) C(13c) C(14c) C(30c) -178.0(6) no
C(13a) C(14a) C(15a) C(16a) 0.9(13) no
C(13a) C(14a) C(30a) C(31a) -58.1(15) no
C(13a) C(14a) C(30a) C(31x) -83.5(12) no
C(15a) C(14a) C(30a) C(31a) 125.7(13) no
C(15a) C(14a) C(30a) C(31x) 100.4(12) no
C(30a) C(14a) C(15a) C(16a) 177.2(9) no
C(13b) C(14b) C(15b) C(16b) -1.3(11) no
C(13b) C(14b) C(30b) C(31b) -15.9(11) no
C(15b) C(14b) C(30b) C(31b) 166.6(7) no
C(30b) C(14b) C(15b) C(16b) 176.4(7) no
C(13c) C(14c) C(15c) C(16c) -0.5(11) no
C(13c) C(14c) C(30c) C(31c) 29.8(12) no
C(15c) C(14c) C(30c) C(31c) -148.1(8) no
C(30c) C(14c) C(15c) C(16c) 177.5(7) no
C(14a) C(15a) C(16a) N(2a) -1.5(13) no
C(14b) C(15b) C(16b) N(2b) 2.0(12) no
C(14c) C(15c) C(16c) N(2c) -0.1(12) no
C(9a) C(17a) C(18a) C(19a) -173.9(10) no
C(9b) C(17b) C(18b) C(19b) 172.2(8) no
C(9c) C(17c) C(18c) C(19c) -173.7(7) no
C(17a) C(18a) C(19a) C(20a) -172.8(9) no
C(17b) C(18b) C(19b) C(20b) 176.4(8) no
C(17c) C(18c) C(19c) C(20c) 179.5(7) no
C(18a) C(19a) C(20a) C(21a) 173.5(9) no
C(18b) C(19b) C(20b) C(21b) 177.8(8) no
C(18c) C(19c) C(20c) C(21c) 176.0(7) no
C(19a) C(20a) C(21a) C(22a) -178.4(9) no
C(19b) C(20b) C(21b) C(22b) 178.4(8) no
C(19c) C(20c) C(21c) C(22c) -179.2(8) no
C(20a) C(21a) C(22a) C(23a) 176.6(10) no
C(20b) C(21b) C(22b) C(23b) -178.3(8) no
C(20c) C(21c) C(22c) C(23c) 179.0(8) no
C(21a) C(22a) C(23a) C(24a) -179.6(9) no
C(21b) C(22b) C(23b) C(24b) 179.0(7) no
C(21c) C(22c) C(23c) C(24c) -178.9(8) no
C(22a) C(23a) C(24a) C(25a) -179.8(10) no
C(22b) C(23b) C(24b) C(25b) -177.3(7) no
C(22c) C(23c) C(24c) C(25c) 179.0(8) no
C(23a) C(24a) C(25a) C(26a) 177.8(10) no
C(23b) C(24b) C(25b) C(26b) -177.7(7) no
C(23c) C(24c) C(25c) C(26c) -179.9(8) no
C(24a) C(25a) C(26a) C(27a) -178.8(10) no
C(24b) C(25b) C(26b) C(27b) -177.4(7) no
C(24c) C(25c) C(26c) C(27c) -179.8(8) no
C(25a) C(26a) C(27a) C(28a) -176.9(10) no
C(25b) C(26b) C(27b) C(28b) -179.6(7) no
C(25c) C(26c) C(27c) C(28c) -179.6(8) no
C(26a) C(27a) C(28a) C(29a) -179.4(11) no
C(26b) C(27b) C(28b) C(29b) 180.0(8) no
C(26c) C(27c) C(28c) C(29c) 178.3(8) no
C(14a) C(30a) C(31a) C(32a) 171.1(12) no
C(14a) C(30a) C(31a) C(32x) -148.8(14) no
C(14a) C(30a) C(31a) C(31x) -71(3) no
C(14a) C(30a) C(31x) C(31a) 119.0(18) no
C(14a) C(30a) C(31x) C(32a) 159.5(11) no
C(14a) C(30a) C(31x) C(32x) 176.2(12) no
C(31a) C(30a) C(31x) C(31a) 0.0(18) no
C(31a) C(30a) C(31x) C(32a) 40(2) no
C(31a) C(30a) C(31x) C(32x) 57(3) no
C(31x) C(30a) C(31a) C(32a) -118(3) no
C(31x) C(30a) C(31a) C(32x) -78(3) no
C(31x) C(30a) C(31a) C(31x) 0.0(16) no
C(14b) C(30b) C(31b) C(32b) 174.6(7) no
C(14c) C(30c) C(31c) C(32c) 175.6(7) no
C(30a) C(31a) C(32a) C(32x) 125.4(17) no
C(30a) C(31a) C(32a) C(33a) 175.7(14) no
C(30a) C(31a) C(32a) C(33x) -141.5(18) no
C(30a) C(31a) C(32a) C(31x) 120(3) no
C(30a) C(31a) C(32x) C(32a) -77(3) no
C(30a) C(31a) C(32x) C(33a) -140.7(18) no
C(30a) C(31a) C(32x) C(33x) -110.0(19) no
C(30a) C(31a) C(32x) C(31x) 97(3) no
C(30a) C(31a) C(31x) C(30a) 0.0(7) no
C(30a) C(31a) C(31x) C(32a) -124(3) no
C(30a) C(31a) C(31x) C(32x) -127.3(16) no
C(32a) C(31a) C(32x) C(32a) 0.0(13) no
C(32a) C(31a) C(32x) C(33a) -63(2) no
C(32a) C(31a) C(32x) C(33x) -32.8(15) no
C(32a) C(31a) C(32x) C(31x) 175(3) no
C(32x) C(31a) C(32a) C(32x) -0.0(16) no
C(32x) C(31a) C(32a) C(33a) 50.3(18) no
C(32x) C(31a) C(32a) C(33x) 93(3) no
C(32x) C(31a) C(32a) C(31x) -5(3) no
C(32a) C(31a) C(31x) C(30a) 124(3) no
C(32a) C(31a) C(31x) C(32a) 0.0(8) no
C(32a) C(31a) C(31x) C(32x) -3.4(17) no
C(31x) C(31a) C(32a) C(32x) 5(3) no
C(31x) C(31a) C(32a) C(33a) 56(3) no
C(31x) C(31a) C(32a) C(33x) 98(3) no
C(31x) C(31a) C(32a) C(31x) 0.0(17) no
C(32x) C(31a) C(31x) C(30a) 127.3(18) no
C(32x) C(31a) C(31x) C(32a) 3.4(18) no
C(32x) C(31a) C(31x) C(32x) 0.0(11) no
C(31x) C(31a) C(32x) C(32a) -175(3) no
C(31x) C(31a) C(32x) C(33a) 122(3) no
C(31x) C(31a) C(32x) C(33x) 153(3) no
C(31x) C(31a) C(32x) C(31x) 0.0(18) no
C(30b) C(31b) C(32b) C(33b) -172.3(7) no
C(30c) C(31c) C(32c) C(33c) -179.9(7) no
C(31a) C(32a) C(32x) C(31a) 0.0(8) no
C(31a) C(32a) C(32x) C(33a) 124.7(15) no
C(31a) C(32a) C(32x) C(33x) 120.2(18) no
C(31a) C(32a) C(32x) C(31x) -2.6(13) no
C(31a) C(32a) C(33a) C(32x) -61.6(13) no
C(31a) C(32a) C(33a) C(33x) 111(2) no
C(31a) C(32a) C(33a) C(34a) 167.0(13) no
C(31a) C(32a) C(33x) C(32x) -82.8(19) no
C(31a) C(32a) C(33x) C(33a) -89(3) no
C(31a) C(32a) C(33x) C(34a) -152.0(18) no
C(31a) C(32a) C(31x) C(30a) -36(3) no
C(31a) C(32a) C(31x) C(31a) 0.0(19) no
C(31a) C(32a) C(31x) C(32x) 174(3) no
C(32x) C(32a) C(33a) C(32x) 0.0(16) no
C(32x) C(32a) C(33a) C(33x) 173(3) no
C(32x) C(32a) C(33a) C(34a) -131(3) no
C(33a) C(32a) C(32x) C(31a) -124.7(15) no
C(33a) C(32a) C(32x) C(33a) 0.0(8) no
C(33a) C(32a) C(32x) C(33x) -4.6(17) no
C(33a) C(32a) C(32x) C(31x) -127.3(19) no
C(32x) C(32a) C(33x) C(32x) 0.0(14) no
C(32x) C(32a) C(33x) C(33a) -6(3) no
C(32x) C(32a) C(33x) C(34a) -69(3) no
C(33x) C(32a) C(32x) C(31a) -120(3) no
C(33x) C(32a) C(32x) C(33a) 5(2) no
C(33x) C(32a) C(32x) C(33x) 0.0(16) no
C(33x) C(32a) C(32x) C(31x) -123(3) no
C(32x) C(32a) C(31x) C(30a) 150(3) no
C(32x) C(32a) C(31x) C(31a) -174(3) no
C(32x) C(32a) C(31x) C(32x) 0.0(19) no
C(31x) C(32a) C(32x) C(31a) 2.6(13) no
C(31x) C(32a) C(32x) C(33a) 127.3(19) no
C(31x) C(32a) C(32x) C(33x) 122.8(18) no
C(31x) C(32a) C(32x) C(31x) 0.0(9) no
C(33a) C(32a) C(33x) C(32x) 6(3) no
C(33a) C(32a) C(33x) C(33a) 0.0(10) no
C(33a) C(32a) C(33x) C(34a) -63(3) no
C(33x) C(32a) C(33a) C(32x) -173(4) no
C(33x) C(32a) C(33a) C(33x) 0(3) no
C(33x) C(32a) C(33a) C(34a) 56(3) no
C(33a) C(32a) C(31x) C(30a) -166.5(12) no
C(33a) C(32a) C(31x) C(31a) -130(2) no
C(33a) C(32a) C(31x) C(32x) 43.8(11) no
C(31x) C(32a) C(33a) C(32x) -41.6(10) no
C(31x) C(32a) C(33a) C(33x) 131.2(18) no
C(31x) C(32a) C(33a) C(34a) -173.0(12) no
C(33x) C(32a) C(31x) C(30a) -133(3) no
C(33x) C(32a) C(31x) C(31a) -97(3) no
C(33x) C(32a) C(31x) C(32x) 77(3) no
C(31x) C(32a) C(33x) C(32x) -54.4(15) no
C(31x) C(32a) C(33x) C(33a) -61(3) no
C(31x) C(32a) C(33x) C(34a) -124(3) no
C(31b) C(32b) C(33b) C(34b) 163.9(7) no
C(31c) C(32c) C(33c) C(34c) -171.8(7) no
C(31a) C(32x) C(33a) C(32a) 54.3(14) no
C(31a) C(32x) C(33a) C(33x) 50.1(17) no
C(31a) C(32x) C(33a) C(34a) 121.3(19) no
C(31a) C(32x) C(33x) C(32a) 50.8(16) no
C(31a) C(32x) C(33x) C(33a) -135.9(18) no
C(31a) C(32x) C(33x) C(34a) -177.6(15) no
C(31a) C(32x) C(31x) C(30a) -36.9(17) no
C(31a) C(32x) C(31x) C(31a) 0.0(15) no
C(31a) C(32x) C(31x) C(32a) -5(3) no
C(32a) C(32x) C(33a) C(32a) 0.0(10) no
C(32a) C(32x) C(33a) C(33x) -4.3(16) no
C(32a) C(32x) C(33a) C(34a) 67(3) no
C(32a) C(32x) C(33x) C(32a) 0.0(16) no
C(32a) C(32x) C(33x) C(33a) 173(4) no
C(32a) C(32x) C(33x) C(34a) 132(3) no
C(32a) C(32x) C(31x) C(30a) -32(3) no
C(32a) C(32x) C(31x) C(31a) 5(3) no
C(32a) C(32x) C(31x) C(32a) 0.0(12) no
C(33a) C(32x) C(33x) C(32a) -173(3) no
C(33a) C(32x) C(33x) C(33a) 0.0(11) no
C(33a) C(32x) C(33x) C(34a) -41.7(16) no
C(33x) C(32x) C(33a) C(32a) 4.3(19) no
C(33x) C(32x) C(33a) C(33x) 0.0(15) no
C(33x) C(32x) C(33a) C(34a) 71(3) no
C(33a) C(32x) C(31x) C(30a) -111(3) no
C(33a) C(32x) C(31x) C(31a) -74(3) no
C(33a) C(32x) C(31x) C(32a) -79(3) no
C(31x) C(32x) C(33a) C(32a) 85(3) no
C(31x) C(32x) C(33a) C(33x) 81(3) no
C(31x) C(32x) C(33a) C(34a) 151.8(17) no
C(33x) C(32x) C(31x) C(30a) -66(3) no
C(33x) C(32x) C(31x) C(31a) -29(3) no
C(33x) C(32x) C(31x) C(32a) -34.3(14) no
C(31x) C(32x) C(33x) C(32a) 64(2) no
C(31x) C(32x) C(33x) C(33a) -122(3) no
C(31x) C(32x) C(33x) C(34a) -164.0(17) no
C(32a) C(33a) C(33x) C(32a) 0.0(12) no
C(32a) C(33a) C(33x) C(32x) -5(2) no
C(32a) C(33a) C(33x) C(34a) 127(3) no
C(32a) C(33a) C(34a) C(33x) -28.5(9) no
C(32a) C(33a) C(34a) C(35a) -79.9(17) no
C(32x) C(33a) C(33x) C(32a) 5(2) no
C(32x) C(33a) C(33x) C(32x) 0.0(11) no
C(32x) C(33a) C(33x) C(34a) 131.8(16) no
C(32x) C(33a) C(34a) C(33x) -67(2) no
C(32x) C(33a) C(34a) C(35a) -118(2) no
C(33x) C(33a) C(34a) C(33x) 0.0(16) no
C(33x) C(33a) C(34a) C(35a) -51(3) no
C(34a) C(33a) C(33x) C(32a) -127(3) no
C(34a) C(33a) C(33x) C(32x) -131.8(13) no
C(34a) C(33a) C(33x) C(34a) 0.0(6) no
C(32b) C(33b) C(34b) C(35b) -175.1(7) no
C(32c) C(33c) C(34c) C(35c) -179.9(7) no
C(32a) C(33x) C(34a) C(33a) 86(3) no
C(32a) C(33x) C(34a) C(35a) -136(3) no
C(32x) C(33x) C(34a) C(33a) 43.8(14) no
C(32x) C(33x) C(34a) C(35a) -177.6(17) no
C(33a) C(33x) C(34a) C(33a) 0.0(13) no
C(33a) C(33x) C(34a) C(35a) 139(2) no
C(33a) C(34a) C(35a) C(36a) -163.8(12) no
C(33x) C(34a) C(35a) C(36a) 168.5(11) no
C(33b) C(34b) C(35b) C(36b) 170.8(7) no
C(33c) C(34c) C(35c) C(36c) -174.4(7) no
C(34a) C(35a) C(36a) C(37a) 178.2(9) no
C(34b) C(35b) C(36b) C(37b) 178.3(7) no
C(34c) C(35c) C(36c) C(37c) -179.9(7) no
C(35a) C(36a) C(37a) C(38a) -179.8(8) no
C(35b) C(36b) C(37b) C(38b) 177.3(7) no
C(35c) C(36c) C(37c) C(38c) -178.4(7) no
C(36a) C(37a) C(38a) C(39a) 178.8(8) no
C(36b) C(37b) C(38b) C(39b) 179.7(7) no
C(36c) C(37c) C(38c) C(39c) -178.6(7) no
C(37a) C(38a) C(39a) C(40a) 178.3(8) no
C(37b) C(38b) C(39b) C(40b) -178.3(7) no
C(37c) C(38c) C(39c) C(40c) -177.4(7) no
C(38a) C(39a) C(40a) C(41a) 179.4(8) no
C(38b) C(39b) C(40b) C(41b) -179.4(7) no
C(38c) C(39c) C(40c) C(41c) -179.2(7) no
C(39a) C(40a) C(41a) C(42a) 177.1(9) no
C(39b) C(40b) C(41b) C(42b) -176.5(8) no
C(39c) C(40c) C(41c) C(42c) -175.8(7) no
